data_7116174
loop_
_publ_author_name
'Sato, Sota'
'Takeuchi, Ryosuke'
'Yagi-Utsumi, Maho'
'Yamaguchi, Takumi'
'Yamaguchi, Yoshiki'
'Kato, Koichi'
'Fujita, Makoto'

_publ_section_title
;
 A self-assembled, \p-stacked complex as a finely-tunable magnetic aligner
 for biomolecular NMR applications.
;
_journal_issue 13
_journal_name_full 'Chemical communications (Cambridge, England)'
_journal_page_first 2540
_journal_page_last 2543
_journal_paper_doi 10.1039/c4cc09354b
_journal_volume 51
_journal_year 2015
_chemical_formula_sum 'C316.5 H366 N93 O111 Pd12'
_chemical_formula_weight 8525.82
_chemical_name_systematic
;
?
;
_space_group_IT_number 2
_symmetry_cell_setting triclinic
_symmetry_space_group_name_Hall '-P 1'
_symmetry_space_group_name_H-M 'P -1'
_atom_sites_solution_hydrogens geom
_atom_sites_solution_primary 'charge flipping'
_atom_sites_solution_secondary difmap
_audit_creation_method SHELXL-97
_audit_update_record
;
2013-03-01 deposited with the CCDC.
2014-12-23 downloaded from the CCDC.
;
_cell_angle_alpha 107.7170(10)
_cell_angle_beta 92.383(2)
_cell_angle_gamma 103.950(2)
_cell_formula_units_Z 2
_cell_length_a 23.379(3)
_cell_length_b 27.150(3)
_cell_length_c 43.649(5)
_cell_measurement_temperature 90(2)
_cell_measurement_theta_max 20.78
_cell_measurement_theta_min 1.06
_cell_volume 25415(5)
_computing_cell_refinement 'Bruker SAINT'
_computing_data_collection 'Bruker APEX-II'
_computing_data_reduction 'Bruker SAINT'
_computing_molecular_graphics 'Yadokari-XG 2009'
_computing_publication_material 'Yadokari-XG 2009'
_computing_structure_refinement 'SHELXL-97 (Sheldrick, 1997)'
_computing_structure_solution superflip
_diffrn_ambient_temperature 90(2)
_diffrn_measured_fraction_theta_full 0.990
_diffrn_measured_fraction_theta_max 0.990
_diffrn_measurement_device_type CCD
_diffrn_measurement_method 'oscillation method'
_diffrn_radiation_monochromator graphite
_diffrn_radiation_source 'Rotating anode target'
_diffrn_radiation_type MoK\a
_diffrn_radiation_wavelength 0.71073
_diffrn_reflns_av_R_equivalents 0.1284
_diffrn_reflns_av_sigmaI/netI 0.1784
_diffrn_reflns_limit_h_max 23
_diffrn_reflns_limit_h_min -23
_diffrn_reflns_limit_k_max 27
_diffrn_reflns_limit_k_min -27
_diffrn_reflns_limit_l_max 43
_diffrn_reflns_limit_l_min -43
_diffrn_reflns_number 153910
_diffrn_reflns_theta_full 20.78
_diffrn_reflns_theta_max 20.78
_diffrn_reflns_theta_min 1.06
_exptl_absorpt_coefficient_mu 0.485
_exptl_absorpt_correction_T_max 0.9904
_exptl_absorpt_correction_T_min 0.9135
_exptl_absorpt_correction_type multi-scan
_exptl_absorpt_process_details sadabs
_exptl_crystal_colour yellow
_exptl_crystal_density_diffrn 1.114
_exptl_crystal_density_method 'not measured'
_exptl_crystal_description needle
_exptl_crystal_F_000 8712
_exptl_crystal_size_max 0.19
_exptl_crystal_size_mid 0.04
_exptl_crystal_size_min 0.02
_refine_diff_density_max 2.047
_refine_diff_density_min -1.042
_refine_diff_density_rms 0.215
_refine_ls_extinction_method none
_refine_ls_goodness_of_fit_ref 1.502
_refine_ls_hydrogen_treatment constr
_refine_ls_matrix_type full
_refine_ls_number_parameters 2195
_refine_ls_number_reflns 52489
_refine_ls_number_restraints 155
_refine_ls_restrained_S_all 1.504
_refine_ls_R_factor_all 0.2795
_refine_ls_R_factor_gt 0.1695
_refine_ls_shift/su_max 0.022
_refine_ls_shift/su_mean 0.001
_refine_ls_structure_factor_coef Fsqd
_refine_ls_weighting_details 'calc w=1/[\s^2^(Fo^2^)+(0.2000P)^2^] where P=(Fo^2^+2Fc^2^)/3'
_refine_ls_weighting_scheme calc
_refine_ls_wR_factor_gt 0.4435
_refine_ls_wR_factor_ref 0.4931
_reflns_number_gt 24166
_reflns_number_total 52489
_reflns_threshold_expression >2\s(I)
_cod_data_source_file c4cc09354b2.cif
_cod_data_source_block p-1
_cod_depositor_comments 'Adding full bibliography for 7116174.cif.'
_cod_original_sg_symbol_H-M P-1
_cod_original_formula_sum 'C316.50 H366 N93 O111 Pd12'
_cod_database_code 7116174

loop_
_symmetry_equiv_pos_as_xyz
'x, y, z'
'-x, -y, -z'

loop_
_atom_site_label
_atom_site_type_symbol
_atom_site_fract_x
_atom_site_fract_y
_atom_site_fract_z
_atom_site_U_iso_or_equiv
_atom_site_adp_type
_atom_site_occupancy
_atom_site_symmetry_multiplicity
_atom_site_calc_flag
_atom_site_refinement_flags
Pd1 Pd 0.91701(11) 0.15081(9) 0.69369(6) 0.0795(8) Uani 1 1 d .
Pd2 Pd 0.63796(9) 0.22129(8) 0.94929(5) 0.0560(6) Uani 1 1 d .
Pd3 Pd 0.34065(11) 0.02922(9) 0.65650(6) 0.0779(8) Uani 1 1 d .
Pd4 Pd 1.01925(10) 0.73507(9) 0.71920(6) 0.0729(7) Uani 1 1 d .
Pd5 Pd 0.63720(9) 0.76671(7) 0.93058(4) 0.0485(6) Uani 1 1 d .
Pd6 Pd 0.43882(9) 0.58388(8) 0.62683(5) 0.0600(7) Uani 1 1 d .
Pd7 Pd 0.30493(13) 0.14717(11) 0.42877(6) 0.0995(9) Uani 1 1 d .
Pd8 Pd 0.00335(10) -0.05701(9) 0.14009(6) 0.0679(7) Uani 1 1 d .
Pd9 Pd 0.58502(9) 0.07064(8) 0.17228(5) 0.0547(6) Uani 1 1 d .
Pd10 Pd 0.40605(11) 0.71017(10) 0.41486(5) 0.0826(8) Uani 1 1 d .
Pd11 Pd 0.01780(9) 0.51202(8) 0.15717(5) 0.0593(7) Uani 1 1 d .
Pd12 Pd 0.58385(8) 0.60177(8) 0.12679(5) 0.0495(6) Uani 1 1 d .
N1A N 0.8440(9) 0.1587(8) 0.7144(5) 0.058(6) Uiso 1 1 d .
N2A N 0.6358(8) 0.2023(7) 0.9010(4) 0.047(5) Uiso 1 1 d .
N3A N 0.4175(9) 0.0600(8) 0.6854(5) 0.059(6) Uiso 1 1 d .
N4A N 0.6843(8) 0.1755(7) 0.7876(5) 0.051(5) Uiso 1 1 d .
N5A N 0.5780(8) 0.1476(7) 0.7807(4) 0.041(5) Uiso 1 1 d .
N6A N 0.6307(8) 0.1390(7) 0.7348(4) 0.041(5) Uiso 1 1 d .
C1A C 0.8437(11) 0.1779(9) 0.7460(6) 0.051(7) Uiso 1 1 d .
H1A H 0.8802 0.1903 0.7599 0.062 Uiso 1 1 calc R
C2A C 0.7928(11) 0.1803(9) 0.7591(6) 0.054(7) Uiso 1 1 d .
H2A H 0.7942 0.1950 0.7819 0.065 Uiso 1 1 calc R
C3A C 0.7403(11) 0.1625(10) 0.7406(6) 0.054(7) Uiso 1 1 d .
C4A C 0.7396(11) 0.1447(10) 0.7068(6) 0.059(7) Uiso 1 1 d .
H4A H 0.7041 0.1336 0.6923 0.071 Uiso 1 1 calc R
C5A C 0.7931(11) 0.1444(9) 0.6967(6) 0.057(7) Uiso 1 1 d .
H5A H 0.7937 0.1323 0.6739 0.069 Uiso 1 1 calc R
C6A C 0.6840(11) 0.2048(9) 0.8866(6) 0.056(7) Uiso 1 1 d .
H6A H 0.7210 0.2142 0.8997 0.067 Uiso 1 1 calc R
C7A C 0.6843(11) 0.1948(9) 0.8545(6) 0.058(7) Uiso 1 1 d .
H7A H 0.7207 0.1961 0.8455 0.070 Uiso 1 1 calc R
C8A C 0.6349(11) 0.1834(9) 0.8357(6) 0.047(7) Uiso 1 1 d .
C9A C 0.5825(11) 0.1769(9) 0.8484(6) 0.053(7) Uiso 1 1 d .
H9A H 0.5456 0.1645 0.8349 0.064 Uiso 1 1 calc R
C10A C 0.5851(11) 0.1892(9) 0.8819(6) 0.056(7) Uiso 1 1 d .
H10A H 0.5492 0.1881 0.8914 0.068 Uiso 1 1 calc R
C11A C 0.4683(11) 0.0670(10) 0.6742(6) 0.061(8) Uiso 1 1 d .
H11A H 0.4672 0.0541 0.6513 0.074 Uiso 1 1 calc R
C12A C 0.5253(12) 0.0917(10) 0.6923(6) 0.065(8) Uiso 1 1 d .
H12A H 0.5611 0.0952 0.6827 0.078 Uiso 1 1 calc R
C13A C 0.5236(10) 0.1118(9) 0.7280(6) 0.050(7) Uiso 1 1 d .
C14A C 0.4707(10) 0.1042(9) 0.7386(6) 0.051(7) Uiso 1 1 d .
H14A H 0.4684 0.1167 0.7612 0.061 Uiso 1 1 calc R
C15A C 0.4200(13) 0.0793(11) 0.7180(7) 0.074(8) Uiso 1 1 d .
H15A H 0.3836 0.0750 0.7271 0.089 Uiso 1 1 calc R
C16A C 0.6785(10) 0.1577(9) 0.7541(5) 0.042(6) Uiso 1 1 d .
C17A C 0.6293(10) 0.1671(9) 0.7974(5) 0.042(6) Uiso 1 1 d .
C18A C 0.5831(10) 0.1350(9) 0.7497(6) 0.045(6) Uiso 1 1 d .
N1B N 0.9330(9) 0.7229(8) 0.7299(5) 0.065(6) Uiso 1 1 d .
N2B N 0.6521(8) 0.7331(7) 0.8843(4) 0.042(5) Uiso 1 1 d .
N3B N 0.5120(8) 0.6039(7) 0.6580(4) 0.051(5) Uiso 1 1 d .
N4B N 0.7486(8) 0.6926(7) 0.7821(5) 0.052(5) Uiso 1 1 d .
N5B N 0.6425(8) 0.6618(7) 0.7640(4) 0.046(5) Uiso 1 1 d .
N6B N 0.7133(8) 0.6611(7) 0.7252(4) 0.047(5) Uiso 1 1 d .
C1B C 0.9226(11) 0.7244(9) 0.7609(6) 0.056(7) Uiso 1 1 d .
H1B H 0.9545 0.7355 0.7779 0.067 Uiso 1 1 calc R
C2B C 0.8653(11) 0.7095(9) 0.7665(6) 0.055(7) Uiso 1 1 d .
H2B H 0.8577 0.7111 0.7879 0.066 Uiso 1 1 calc R
C3B C 0.8188(12) 0.6928(10) 0.7435(6) 0.063(8) Uiso 1 1 d .
C4B C 0.8331(12) 0.6899(10) 0.7124(6) 0.063(8) Uiso 1 1 d .
H4B H 0.8018 0.6762 0.6950 0.076 Uiso 1 1 calc R
C5B C 0.8892(11) 0.7057(9) 0.7058(6) 0.057(7) Uiso 1 1 d .
H5B H 0.8970 0.7045 0.6844 0.068 Uiso 1 1 calc R
C6B C 0.7074(10) 0.7415(9) 0.8769(5) 0.044(6) Uiso 1 1 d .
H6B H 0.7389 0.7597 0.8940 0.052 Uiso 1 1 calc R
C7B C 0.7212(11) 0.7253(9) 0.8462(6) 0.057(7) Uiso 1 1 d .
H7B H 0.7615 0.7328 0.8421 0.068 Uiso 1 1 calc R
C8B C 0.6769(9) 0.6984(8) 0.8214(5) 0.037(6) Uiso 1 1 d .
C9B C 0.6197(10) 0.6882(9) 0.8285(5) 0.045(6) Uiso 1 1 d .
H9B H 0.5876 0.6695 0.8117 0.053 Uiso 1 1 calc R
C10B C 0.6092(11) 0.7057(9) 0.8610(5) 0.048(7) Uiso 1 1 d .
H10B H 0.5696 0.6974 0.8661 0.058 Uiso 1 1 calc R
C11B C 0.5646(11) 0.6016(9) 0.6520(6) 0.055(7) Uiso 1 1 d .
H11B H 0.5700 0.5899 0.6297 0.066 Uiso 1 1 calc R
C12B C 0.6167(11) 0.6145(9) 0.6749(6) 0.058(7) Uiso 1 1 d .
H12B H 0.6543 0.6112 0.6684 0.069 Uiso 1 1 calc R
C13B C 0.6070(11) 0.6328(9) 0.7084(6) 0.050(7) Uiso 1 1 d .
C14B C 0.5513(10) 0.6323(8) 0.7159(6) 0.043(6) Uiso 1 1 d .
H14B H 0.5442 0.6411 0.7379 0.052 Uiso 1 1 calc R
C15B C 0.5039(12) 0.6188(10) 0.6914(6) 0.070(8) Uiso 1 1 d .
H15B H 0.4654 0.6197 0.6972 0.084 Uiso 1 1 calc R
C16B C 0.7560(10) 0.6805(9) 0.7504(5) 0.043(6) Uiso 1 1 d .
C17B C 0.6895(11) 0.6838(9) 0.7870(6) 0.053(7) Uiso 1 1 d .
C18B C 0.6577(11) 0.6515(9) 0.7325(6) 0.050(7) Uiso 1 1 d .
N1D N 0.9275(9) 0.2242(8) 0.6903(5) 0.056(6) Uiso 1 1 d .
N2D N 1.0082(9) 0.6560(8) 0.7111(5) 0.065(6) Uiso 1 1 d .
N3D N 0.9345(9) 0.4179(9) 0.7127(5) 0.067(6) Uiso 1 1 d .
N4D N 0.9447(9) 0.4707(9) 0.7158(5) 0.071(6) Uiso 1 1 d .
C1D C 0.9557(12) 0.2654(11) 0.7145(7) 0.070(8) Uiso 1 1 d .
H39 H 0.9755 0.2605 0.7324 0.084 Uiso 1 1 calc R
C2D C 0.9570(12) 0.3202(12) 0.7144(7) 0.085(9) Uiso 1 1 d .
H40 H 0.9733 0.3500 0.7334 0.102 Uiso 1 1 calc R
C3D C 0.9348(13) 0.3287(12) 0.6870(7) 0.079(9) Uiso 1 1 d .
C4D C 0.9008(12) 0.2786(11) 0.6606(7) 0.076(9) Uiso 1 1 d .
H41 H 0.8817 0.2806 0.6415 0.091 Uiso 1 1 calc R
C5D C 0.8981(11) 0.2282(11) 0.6647(6) 0.064(8) Uiso 1 1 d .
H42 H 0.8745 0.1964 0.6489 0.077 Uiso 1 1 calc R
C6D C 1.0244(11) 0.6365(11) 0.7336(6) 0.064(8) Uiso 1 1 d .
H43 H 1.0458 0.6602 0.7538 0.076 Uiso 1 1 calc R
C7D C 1.0100(12) 0.5821(11) 0.7277(7) 0.077(9) Uiso 1 1 d .
H44 H 1.0202 0.5683 0.7441 0.092 Uiso 1 1 calc R
C8D C 0.9790(12) 0.5447(11) 0.6961(7) 0.069(8) Uiso 1 1 d .
C9D C 0.9612(11) 0.5647(10) 0.6729(6) 0.066(8) Uiso 1 1 d .
H45 H 0.9381 0.5428 0.6529 0.079 Uiso 1 1 calc R
C10D C 0.9824(12) 0.6250(11) 0.6829(7) 0.077(9) Uiso 1 1 d .
H46 H 0.9762 0.6414 0.6672 0.092 Uiso 1 1 calc R
C11D C 0.9414(13) 0.3843(12) 0.6862(7) 0.080(9) Uiso 1 1 d .
C12D C 0.9615(11) 0.3991(10) 0.6590(6) 0.059(7) Uiso 1 1 d .
C13D C 0.9735(10) 0.4514(10) 0.6626(6) 0.050(7) Uiso 1 1 d .
C14D C 0.9646(11) 0.4860(11) 0.6901(6) 0.063(8) Uiso 1 1 d .
N1E N 0.6508(8) 0.2986(7) 0.9512(4) 0.039(5) Uiso 1 1 d .
N2E N 0.6508(8) 0.6994(7) 0.9383(4) 0.044(5) Uiso 1 1 d .
N3E N 0.6447(10) 0.4609(9) 0.9251(5) 0.073(7) Uiso 1 1 d .
N4E N 0.6442(10) 0.5106(10) 0.9243(6) 0.085(7) Uiso 1 1 d .
C1E C 0.6079(12) 0.3191(10) 0.9493(6) 0.061(7) Uiso 1 1 d .
H47 H 0.5688 0.2988 0.9497 0.073 Uiso 1 1 calc R
C2E C 0.6165(12) 0.3723(10) 0.9466(6) 0.061(7) Uiso 1 1 d .
H48 H 0.5837 0.3861 0.9439 0.073 Uiso 1 1 calc R
C3E C 0.6715(12) 0.4006(10) 0.9481(6) 0.058(7) Uiso 1 1 d .
C4E C 0.7168(11) 0.3816(10) 0.9515(6) 0.057(7) Uiso 1 1 d .
H49 H 0.7565 0.4028 0.9539 0.068 Uiso 1 1 calc R
C5E C 0.7033(11) 0.3272(10) 0.9513(5) 0.055(7) Uiso 1 1 d .
H50 H 0.7353 0.3112 0.9512 0.066 Uiso 1 1 calc R
C6E C 0.6047(12) 0.6562(10) 0.9338(6) 0.066(8) Uiso 1 1 d .
H51 H 0.5654 0.6584 0.9297 0.079 Uiso 1 1 calc R
C7E C 0.6143(12) 0.6083(10) 0.9351(6) 0.063(8) Uiso 1 1 d .
H52 H 0.5822 0.5770 0.9305 0.075 Uiso 1 1 calc R
C8E C 0.6712(11) 0.6072(10) 0.9432(6) 0.055(7) Uiso 1 1 d .
C9E C 0.7185(12) 0.6501(10) 0.9474(6) 0.061(7) Uiso 1 1 d .
H53 H 0.7579 0.6482 0.9518 0.073 Uiso 1 1 calc R
C10E C 0.7066(11) 0.6995(9) 0.9449(5) 0.048(7) Uiso 1 1 d .
H54 H 0.7382 0.7307 0.9479 0.058 Uiso 1 1 calc R
C11E C 0.6824(12) 0.4581(11) 0.9484(6) 0.065(8) Uiso 1 1 d .
C12E C 0.7206(11) 0.5006(10) 0.9690(6) 0.055(7) Uiso 1 1 d .
C13E C 0.7214(10) 0.5519(9) 0.9689(6) 0.051(7) Uiso 1 1 d .
C14E C 0.6816(12) 0.5565(11) 0.9454(7) 0.071(8) Uiso 1 1 d .
N1F N 0.3462(8) 0.1045(7) 0.6578(5) 0.049(5) Uiso 1 1 d .
N2F N 0.4177(8) 0.5113(8) 0.6342(5) 0.049(5) Uiso 1 1 d .
N3F N 0.4157(9) 0.2896(8) 0.6544(5) 0.057(6) Uiso 1 1 d .
N4F N 0.4231(9) 0.3381(9) 0.6515(5) 0.067(6) Uiso 1 1 d .
C1F C 0.3719(12) 0.1218(11) 0.6336(7) 0.075(8) Uiso 1 1 d .
H55 H 0.3843 0.0978 0.6161 0.089 Uiso 1 1 calc R
C2F C 0.3798(12) 0.1781(11) 0.6356(7) 0.075(8) Uiso 1 1 d .
H56 H 0.3989 0.1920 0.6200 0.090 Uiso 1 1 calc R
C3F C 0.3582(11) 0.2095(10) 0.6608(6) 0.059(7) Uiso 1 1 d .
C4F C 0.3350(11) 0.1912(11) 0.6845(6) 0.066(8) Uiso 1 1 d .
H57 H 0.3231 0.2148 0.7025 0.079 Uiso 1 1 calc R
C5F C 0.3284(11) 0.1377(11) 0.6826(7) 0.069(8) Uiso 1 1 d .
H58 H 0.3112 0.1250 0.6990 0.083 Uiso 1 1 calc R
C6F C 0.4361(11) 0.4717(10) 0.6176(6) 0.064(8) Uiso 1 1 d .
H59 H 0.4582 0.4755 0.6003 0.076 Uiso 1 1 calc R
C7F C 0.4250(11) 0.4235(11) 0.6239(6) 0.064(8) Uiso 1 1 d .
H60 H 0.4396 0.3952 0.6111 0.077 Uiso 1 1 calc R
C8F C 0.3925(11) 0.4164(10) 0.6488(6) 0.057(7) Uiso 1 1 d .
C9F C 0.3760(11) 0.4595(10) 0.6665(6) 0.065(8) Uiso 1 1 d .
H61 H 0.3567 0.4587 0.6851 0.078 Uiso 1 1 calc R
C10F C 0.3876(11) 0.5060(11) 0.6570(6) 0.066(8) Uiso 1 1 d .
H62 H 0.3720 0.5347 0.6684 0.079 Uiso 1 1 calc R
C11F C 0.3654(12) 0.2682(11) 0.6606(6) 0.065(8) Uiso 1 1 d .
C12F C 0.3167(13) 0.2921(12) 0.6669(7) 0.076(9) Uiso 1 1 d .
C13F C 0.3217(15) 0.3457(13) 0.6637(8) 0.097(10) Uiso 1 1 d D
C14F C 0.3805(11) 0.3653(10) 0.6546(6) 0.058(7) Uiso 1 1 d .
N1G N 0.3028(10) 0.1276(8) 0.3811(5) 0.062(6) Uiso 1 1 d .
N2G N 0.0817(8) -0.0209(7) 0.1690(4) 0.047(5) Uiso 1 1 d .
N3G N 0.5093(8) 0.0749(7) 0.1922(5) 0.051(5) Uiso 1 1 d .
N4G N 0.2477(8) 0.0704(7) 0.2600(4) 0.044(5) Uiso 1 1 d .
N5G N 0.2958(8) 0.0582(7) 0.2140(4) 0.038(5) Uiso 1 1 d .
N6G N 0.3512(8) 0.0937(7) 0.2669(4) 0.042(5) Uiso 1 1 d .
C1G C 0.2517(14) 0.1111(11) 0.3626(7) 0.082(9) Uiso 1 1 d .
H1G H 0.2161 0.1075 0.3725 0.099 Uiso 1 1 calc R
C2G C 0.2473(12) 0.0977(11) 0.3264(7) 0.073(8) Uiso 1 1 d .
H2G H 0.2101 0.0853 0.3132 0.088 Uiso 1 1 calc R
C3G C 0.3028(11) 0.1046(9) 0.3129(6) 0.053(7) Uiso 1 1 d .
C4G C 0.3539(12) 0.1202(9) 0.3322(6) 0.060(7) Uiso 1 1 d .
H4G H 0.3907 0.1233 0.3235 0.072 Uiso 1 1 calc R
C5G C 0.3522(14) 0.1325(12) 0.3670(7) 0.088(10) Uiso 1 1 d .
H5G H 0.3890 0.1448 0.3806 0.106 Uiso 1 1 calc R
C6G C 0.0854(11) -0.0001(9) 0.2015(6) 0.056(7) Uiso 1 1 d .
H6G H 0.0498 -0.0037 0.2113 0.067 Uiso 1 1 calc R
C7G C 0.1371(11) 0.0253(10) 0.2206(6) 0.060(7) Uiso 1 1 d .
H7G H 0.1370 0.0402 0.2433 0.072 Uiso 1 1 calc R
C8G C 0.1910(10) 0.0305(9) 0.2079(5) 0.044(6) Uiso 1 1 d .
C9G C 0.1868(10) 0.0079(9) 0.1740(5) 0.045(6) Uiso 1 1 d .
H9G H 0.2219 0.0089 0.1638 0.053 Uiso 1 1 calc R
C10G C 0.1335(11) -0.0151(10) 0.1561(6) 0.058(7) Uiso 1 1 d .
H10G H 0.1322 -0.0279 0.1332 0.070 Uiso 1 1 calc R
C11G C 0.5085(11) 0.0919(9) 0.2241(6) 0.055(7) Uiso 1 1 d .
H11G H 0.5450 0.1017 0.2376 0.066 Uiso 1 1 calc R
C12G C 0.4575(9) 0.0963(8) 0.2388(5) 0.037(6) Uiso 1 1 d .
H12G H 0.4597 0.1108 0.2617 0.045 Uiso 1 1 calc R
C13G C 0.4062(9) 0.0799(8) 0.2204(5) 0.038(6) Uiso 1 1 d .
C14G C 0.4042(10) 0.0625(8) 0.1867(5) 0.038(6) Uiso 1 1 d .
H14G H 0.3680 0.0521 0.1728 0.045 Uiso 1 1 calc R
C15G C 0.4571(9) 0.0613(8) 0.1749(5) 0.038(6) Uiso 1 1 d .
H15G H 0.4562 0.0494 0.1520 0.045 Uiso 1 1 calc R
C16G C 0.3006(10) 0.0895(9) 0.2781(5) 0.042(6) Uiso 1 1 d .
C17G C 0.2460(9) 0.0540(8) 0.2286(5) 0.031(6) Uiso 1 1 d .
C18G C 0.3459(10) 0.0784(8) 0.2345(5) 0.038(6) Uiso 1 1 d .
N1H N 0.3929(9) 0.6740(8) 0.3677(5) 0.066(6) Uiso 1 1 d .
N2H N 0.5153(8) 0.6025(7) 0.1539(4) 0.042(5) Uiso 1 1 d .
N3H N 0.1020(8) 0.5307(7) 0.1788(4) 0.046(5) Uiso 1 1 d .
N4H N 0.3928(8) 0.6048(7) 0.2461(4) 0.046(5) Uiso 1 1 d .
N5H N 0.3224(8) 0.5688(7) 0.1996(4) 0.041(5) Uiso 1 1 d .
N6H N 0.2925(8) 0.5836(7) 0.2523(4) 0.046(5) Uiso 1 1 d .
C1H C 0.4338(11) 0.6637(9) 0.3482(6) 0.057(7) Uiso 1 1 d .
H1H H 0.4738 0.6742 0.3581 0.068 Uiso 1 1 calc R
C2H C 0.4236(10) 0.6392(8) 0.3149(5) 0.044(6) Uiso 1 1 d .
H2H H 0.4555 0.6326 0.3029 0.053 Uiso 1 1 calc R
C3H C 0.3640(10) 0.6239(9) 0.2986(5) 0.042(6) Uiso 1 1 d .
C4H C 0.3186(11) 0.6340(10) 0.3183(6) 0.059(7) Uiso 1 1 d .
H4H H 0.2783 0.6234 0.3091 0.071 Uiso 1 1 calc R
C5H C 0.3347(13) 0.6602(11) 0.3521(7) 0.076(9) Uiso 1 1 d .
H5H H 0.3044 0.6690 0.3649 0.092 Uiso 1 1 calc R
C6H C 0.5264(10) 0.6242(9) 0.1862(5) 0.044(6) Uiso 1 1 d .
H6H H 0.5657 0.6437 0.1959 0.053 Uiso 1 1 calc R
C7H C 0.4834(10) 0.6189(9) 0.2051(6) 0.046(6) Uiso 1 1 d .
H7H H 0.4933 0.6357 0.2279 0.055 Uiso 1 1 calc R
C8H C 0.4263(10) 0.5908(9) 0.1935(5) 0.041(6) Uiso 1 1 d .
C9H C 0.4136(10) 0.5695(8) 0.1590(5) 0.042(6) Uiso 1 1 d .
H9H H 0.3743 0.5513 0.1488 0.050 Uiso 1 1 calc R
C10H C 0.4606(10) 0.5761(9) 0.1407(6) 0.045(6) Uiso 1 1 d .
H10H H 0.4529 0.5609 0.1178 0.054 Uiso 1 1 calc R
C11H C 0.1455(10) 0.5271(8) 0.1605(6) 0.042(6) Uiso 1 1 d .
H11H H 0.1357 0.5147 0.1376 0.051 Uiso 1 1 calc R
C12H C 0.2044(11) 0.5406(9) 0.1730(6) 0.051(7) Uiso 1 1 d .
H12H H 0.2349 0.5419 0.1593 0.061 Uiso 1 1 calc R
C13H C 0.2177(10) 0.5522(9) 0.2060(5) 0.044(6) Uiso 1 1 d .
C14H C 0.1687(11) 0.5512(10) 0.2244(6) 0.064(8) Uiso 1 1 d .
H38 H 0.1753 0.5574 0.2471 0.077 Uiso 1 1 calc R
C15H C 0.1136(10) 0.5416(9) 0.2102(6) 0.048(7) Uiso 1 1 d .
H15H H 0.0820 0.5426 0.2232 0.057 Uiso 1 1 calc R
C16H C 0.3482(10) 0.6031(9) 0.2640(5) 0.043(6) Uiso 1 1 d .
C17H C 0.3788(10) 0.5878(9) 0.2143(6) 0.045(6) Uiso 1 1 d .
C18H C 0.2815(10) 0.5682(9) 0.2206(6) 0.048(7) Uiso 1 1 d .
N1I N 0.3039(11) 0.2192(10) 0.4282(5) 0.081(7) Uiso 1 1 d .
N2I N 0.3808(10) 0.6348(9) 0.4189(5) 0.074(7) Uiso 1 1 d .
N3I N 0.3437(11) 0.3938(10) 0.4065(6) 0.084(7) Uiso 1 1 d .
N4I N 0.3535(10) 0.4421(10) 0.4044(5) 0.080(7) Uiso 1 1 d .
C1I C 0.2541(14) 0.2313(12) 0.4224(7) 0.083(9) Uiso 1 1 d .
H1I H 0.2193 0.2030 0.4199 0.100 Uiso 1 1 calc R
C2I C 0.2423(14) 0.2801(12) 0.4190(7) 0.093(10) Uiso 1 1 d .
H2I H 0.2044 0.2847 0.4140 0.112 Uiso 1 1 calc R
C3I C 0.2995(14) 0.3208(12) 0.4247(7) 0.089(10) Uiso 1 1 d .
C4I C 0.3545(14) 0.3099(12) 0.4312(7) 0.083(9) Uiso 1 1 d .
H4I H 0.3914 0.3363 0.4354 0.099 Uiso 1 1 calc R
C5I C 0.3501(15) 0.2575(13) 0.4311(7) 0.096(10) Uiso 1 1 d .
H5I H 0.3869 0.2492 0.4336 0.115 Uiso 1 1 calc R
C6I C 0.3201(15) 0.6137(13) 0.4178(7) 0.100(11) Uiso 1 1 d .
H6I H 0.2923 0.6339 0.4172 0.120 Uiso 1 1 calc R
C7I C 0.3020(13) 0.5582(11) 0.4176(6) 0.076(9) Uiso 1 1 d .
H7I H 0.2608 0.5410 0.4149 0.091 Uiso 1 1 calc R
C8I C 0.3396(13) 0.5308(12) 0.4209(7) 0.077(9) Uiso 1 1 d .
C9I C 0.4000(13) 0.5550(12) 0.4227(7) 0.083(9) Uiso 1 1 d .
H9I H 0.4283 0.5365 0.4259 0.099 Uiso 1 1 calc R
C10I C 0.4198(14) 0.6072(12) 0.4199(7) 0.080(9) Uiso 1 1 d .
H10I H 0.4606 0.6220 0.4187 0.096 Uiso 1 1 calc R
C11I C 0.3040(13) 0.3771(12) 0.4225(7) 0.075(8) Uiso 1 1 d .
C12I C 0.2716(13) 0.4079(12) 0.4401(7) 0.077(9) Uiso 1 1 d .
C13I C 0.2740(15) 0.4546(14) 0.4391(8) 0.106(11) Uiso 1 1 d D
C14I C 0.3230(15) 0.4750(14) 0.4194(8) 0.103(11) Uiso 1 1 d .
N1J N 0.0062(8) 0.0165(8) 0.1367(5) 0.053(6) Uiso 1 1 d .
N2J N 0.0129(8) 0.4336(7) 0.1508(5) 0.052(5) Uiso 1 1 d .
N3J N 0.0336(10) 0.2126(9) 0.1607(5) 0.075(7) Uiso 1 1 d .
N4J N 0.0348(9) 0.2618(9) 0.1628(5) 0.065(6) Uiso 1 1 d .
C1J C 0.0388(11) 0.0336(10) 0.1160(6) 0.060(7) Uiso 1 1 d .
H1J H 0.0613 0.0121 0.1033 0.072 Uiso 1 1 calc R
C2J C 0.0398(13) 0.0852(12) 0.1128(7) 0.084(9) Uiso 1 1 d .
H2J H 0.0588 0.0966 0.0964 0.100 Uiso 1 1 calc R
C3J C 0.0120(10) 0.1172(9) 0.1346(6) 0.050(7) Uiso 1 1 d .
C4J C -0.0211(12) 0.0983(11) 0.1547(6) 0.071(8) Uiso 1 1 d .
H4J H -0.0438 0.1190 0.1679 0.085 Uiso 1 1 calc R
C5J C -0.0218(13) 0.0459(12) 0.1559(7) 0.083(9) Uiso 1 1 d .
H5J H -0.0431 0.0328 0.1711 0.100 Uiso 1 1 calc R
C6J C 0.0341(10) 0.4042(10) 0.1244(6) 0.053(7) Uiso 1 1 d .
H6J H 0.0474 0.4208 0.1088 0.064 Uiso 1 1 calc R
C7J C 0.0373(12) 0.3528(12) 0.1192(7) 0.083(9) Uiso 1 1 d .
H7J H 0.0513 0.3334 0.1003 0.100 Uiso 1 1 calc R
C8J C 0.0193(12) 0.3309(11) 0.1426(7) 0.071(8) Uiso 1 1 d .
C9J C -0.0011(11) 0.3605(10) 0.1699(6) 0.061(7) Uiso 1 1 d .
H9J H -0.0127 0.3452 0.1863 0.074 Uiso 1 1 calc R
C10J C -0.0046(11) 0.4111(10) 0.1732(6) 0.061(7) Uiso 1 1 d .
H10J H -0.0196 0.4305 0.1916 0.073 Uiso 1 1 calc R
C11J C 0.0156(11) 0.1727(11) 0.1331(7) 0.064(8) Uiso 1 1 d .
C12J C -0.0025(11) 0.1823(11) 0.1033(6) 0.064(8) Uiso 1 1 d .
C13J C -0.0098(13) 0.2318(12) 0.1049(7) 0.082(9) Uiso 1 1 d D
C14J C 0.0156(11) 0.2727(10) 0.1369(6) 0.060(7) Uiso 1 1 d .
N1K N 0.5895(7) 0.1465(7) 0.1723(4) 0.038(5) Uiso 1 1 d .
N2K N 0.5881(8) 0.5336(7) 0.1372(4) 0.046(5) Uiso 1 1 d .
N3K N 0.5452(8) 0.3118(7) 0.1611(4) 0.049(5) Uiso 1 1 d .
N4K N 0.5479(8) 0.3599(8) 0.1584(4) 0.050(5) Uiso 1 1 d .
C1K C 0.6074(10) 0.1854(9) 0.1982(6) 0.051(7) Uiso 1 1 d .
H1K H 0.6182 0.1783 0.2174 0.062 Uiso 1 1 calc R
C2K C 0.6122(10) 0.2396(10) 0.1999(6) 0.055(7) Uiso 1 1 d .
H2K H 0.6286 0.2684 0.2193 0.066 Uiso 1 1 calc R
C3K C 0.5935(9) 0.2487(8) 0.1740(5) 0.029(5) Uiso 1 1 d .
C4K C 0.5709(10) 0.2070(10) 0.1468(6) 0.057(7) Uiso 1 1 d .
H4K H 0.5558 0.2125 0.1279 0.068 Uiso 1 1 calc R
C5K C 0.5700(9) 0.1546(9) 0.1468(6) 0.044(6) Uiso 1 1 d .
H5K H 0.5547 0.1250 0.1276 0.053 Uiso 1 1 calc R
C6K C 0.6197(10) 0.5423(9) 0.1666(5) 0.048(7) Uiso 1 1 d .
H6K H 0.6395 0.5777 0.1800 0.057 Uiso 1 1 calc R
C7K C 0.6221(11) 0.4972(10) 0.1768(6) 0.060(7) Uiso 1 1 d .
H7K H 0.6433 0.5016 0.1969 0.072 Uiso 1 1 calc R
C8K C 0.5918(10) 0.4465(10) 0.1555(6) 0.052(7) Uiso 1 1 d .
C9K C 0.5602(11) 0.4407(10) 0.1280(6) 0.057(7) Uiso 1 1 d .
H9K H 0.5384 0.4059 0.1145 0.068 Uiso 1 1 calc R
C10K C 0.5586(10) 0.4847(9) 0.1188(6) 0.052(7) Uiso 1 1 d .
H10K H 0.5360 0.4798 0.0990 0.062 Uiso 1 1 calc R
C11K C 0.5973(10) 0.3051(9) 0.1734(5) 0.048(7) Uiso 1 1 d .
C12K C 0.6480(10) 0.3452(9) 0.1823(5) 0.044(6) Uiso 1 1 d .
C13K C 0.6482(9) 0.3926(8) 0.1787(5) 0.034(6) Uiso 1 1 d .
C14K C 0.5959(10) 0.3969(9) 0.1649(5) 0.045(6) Uiso 1 1 d .
C1X C 0.3271(15) 0.4322(12) 0.1690(8) 0.093(10) Uiso 1 1 d .
H1X H 0.2911 0.4217 0.1549 0.112 Uiso 1 1 calc R
C2X C 0.3745(13) 0.4351(11) 0.1555(8) 0.082(9) Uiso 1 1 d .
H2X H 0.3745 0.4279 0.1328 0.098 Uiso 1 1 calc R
C3X C 0.4233(17) 0.4489(13) 0.1756(9) 0.114(12) Uiso 1 1 d .
H3X H 0.4595 0.4465 0.1669 0.137 Uiso 1 1 calc R
C4X C 0.4243(12) 0.4681(10) 0.2111(7) 0.070(8) Uiso 1 1 d .
H4X H 0.4613 0.4838 0.2246 0.084 Uiso 1 1 calc R
C5X C 0.3747(11) 0.4636(9) 0.2245(6) 0.049(7) Uiso 1 1 d .
C6X C 0.3764(12) 0.4787(10) 0.2601(6) 0.064(8) Uiso 1 1 d .
C7X C 0.4302(12) 0.4980(10) 0.2802(6) 0.065(8) Uiso 1 1 d .
H7X H 0.4667 0.5012 0.2711 0.078 Uiso 1 1 calc R
C8X C 0.4303(14) 0.5125(12) 0.3131(8) 0.090(10) Uiso 1 1 d .
H8X H 0.4665 0.5260 0.3273 0.108 Uiso 1 1 calc R
C9X C 0.3769(14) 0.5069(12) 0.3247(8) 0.087(9) Uiso 1 1 d .
H9X H 0.3776 0.5166 0.3476 0.104 Uiso 1 1 calc R
C10X C 0.3240(13) 0.4893(10) 0.3073(7) 0.070(8) Uiso 1 1 d .
H10X H 0.2891 0.4858 0.3177 0.084 Uiso 1 1 calc R
C11X C 0.3193(11) 0.4758(10) 0.2735(6) 0.061(7) Uiso 1 1 d .
C12X C 0.2631(12) 0.4536(11) 0.2516(7) 0.069(8) Uiso 1 1 d .
C13X C 0.2085(14) 0.4512(12) 0.2666(8) 0.097(10) Uiso 1 1 d .
H13X H 0.2083 0.4645 0.2894 0.116 Uiso 1 1 calc R
C14X C 0.1555(15) 0.4275(12) 0.2445(8) 0.094(10) Uiso 1 1 d .
H14X H 0.1181 0.4227 0.2525 0.113 Uiso 1 1 calc R
C15X C 0.1574(16) 0.4124(13) 0.2139(9) 0.104(11) Uiso 1 1 d .
H15X H 0.1214 0.3976 0.1995 0.125 Uiso 1 1 calc R
C16X C 0.2115(15) 0.4174(13) 0.2012(9) 0.106(11) Uiso 1 1 d .
H16X H 0.2101 0.4060 0.1783 0.127 Uiso 1 1 calc R
C17X C 0.2650(11) 0.4369(10) 0.2185(6) 0.054(7) Uiso 1 1 d .
C18X C 0.3211(12) 0.4432(11) 0.2046(7) 0.068(8) Uiso 1 1 d .
C1Y C 0.2884(14) 0.6765(12) 0.1711(7) 0.090(10) Uiso 1 1 d .
H1Y H 0.2463 0.6674 0.1698 0.108 Uiso 1 1 calc R
C2Y C 0.3142(14) 0.6669(12) 0.1422(8) 0.090(10) Uiso 1 1 d .
H2Y H 0.2910 0.6499 0.1216 0.109 Uiso 1 1 calc R
C3Y C 0.3807(13) 0.6848(11) 0.1457(8) 0.086(9) Uiso 1 1 d .
H3Y H 0.4012 0.6803 0.1271 0.103 Uiso 1 1 calc R
C4Y C 0.4103(14) 0.7070(12) 0.1751(7) 0.086(9) Uiso 1 1 d .
H4Y H 0.4524 0.7191 0.1775 0.103 Uiso 1 1 calc R
C5Y C 0.3794(13) 0.7137(11) 0.2047(7) 0.069(8) Uiso 1 1 d .
C6Y C 0.4140(12) 0.7354(10) 0.2368(6) 0.064(8) Uiso 1 1 d .
C7Y C 0.4760(13) 0.7515(11) 0.2410(7) 0.080(9) Uiso 1 1 d .
H7Y H 0.4958 0.7500 0.2223 0.096 Uiso 1 1 calc R
C8Y C 0.5103(14) 0.7697(12) 0.2711(7) 0.090(10) Uiso 1 1 d .
H8Y H 0.5525 0.7793 0.2732 0.108 Uiso 1 1 calc R
C9Y C 0.4787(13) 0.7731(11) 0.2981(7) 0.077(9) Uiso 1 1 d .
H9Y H 0.5010 0.7847 0.3189 0.092 Uiso 1 1 calc R
C10Y C 0.4213(13) 0.7615(11) 0.2965(7) 0.078(9) Uiso 1 1 d .
H10Y H 0.4022 0.7681 0.3155 0.093 Uiso 1 1 calc R
C11Y C 0.3861(12) 0.7370(11) 0.2633(7) 0.070(8) Uiso 1 1 d .
C12Y C 0.3230(12) 0.7233(11) 0.2604(7) 0.068(8) Uiso 1 1 d .
C13Y C 0.2933(12) 0.7311(10) 0.2881(7) 0.069(8) Uiso 1 1 d .
H13Y H 0.3138 0.7473 0.3095 0.083 Uiso 1 1 calc R
C14Y C 0.2340(16) 0.7138(13) 0.2822(9) 0.101(11) Uiso 1 1 d .
H14Y H 0.2156 0.7157 0.3014 0.121 Uiso 1 1 calc R
C15Y C 0.1981(15) 0.6961(12) 0.2576(8) 0.086(9) Uiso 1 1 d .
H15Y H 0.1561 0.6879 0.2569 0.104 Uiso 1 1 calc R
C16Y C 0.2301(14) 0.6901(12) 0.2307(7) 0.086(9) Uiso 1 1 d .
H16Y H 0.2066 0.6732 0.2101 0.104 Uiso 1 1 calc R
C17Y C 0.2887(13) 0.7049(11) 0.2298(7) 0.070(8) Uiso 1 1 d .
C18Y C 0.3209(12) 0.6981(10) 0.2007(7) 0.065(8) Uiso 1 1 d .
C1Z C 0.3712(12) 0.1892(10) 0.1913(7) 0.069(8) Uiso 1 1 d .
H1Z H 0.3539 0.1742 0.1693 0.082 Uiso 1 1 calc R
C2Z C 0.4303(13) 0.2069(11) 0.1999(7) 0.082(9) Uiso 1 1 d .
H2Z H 0.4540 0.2082 0.1829 0.099 Uiso 1 1 calc R
C3Z C 0.4597(14) 0.2229(12) 0.2297(7) 0.089(10) Uiso 1 1 d .
H3Z H 0.5016 0.2294 0.2326 0.106 Uiso 1 1 calc R
C4Z C 0.4283(12) 0.2299(10) 0.2567(7) 0.067(8) Uiso 1 1 d .
H4Z H 0.4486 0.2443 0.2781 0.081 Uiso 1 1 calc R
C5Z C 0.3667(11) 0.2150(10) 0.2512(6) 0.058(7) Uiso 1 1 d .
C6Z C 0.3292(10) 0.2189(9) 0.2770(6) 0.047(7) Uiso 1 1 d .
C7Z C 0.3568(12) 0.2399(10) 0.3074(6) 0.067(8) Uiso 1 1 d .
H7Z H 0.3989 0.2523 0.3108 0.080 Uiso 1 1 calc R
C8Z C 0.3247(14) 0.2442(12) 0.3347(8) 0.094(10) Uiso 1 1 d .
H8Z H 0.3434 0.2546 0.3562 0.113 Uiso 1 1 calc R
C9Z C 0.2612(13) 0.2313(11) 0.3268(7) 0.080(9) Uiso 1 1 d .
H9Z H 0.2380 0.2378 0.3442 0.096 Uiso 1 1 calc R
C10Z C 0.2339(13) 0.2117(11) 0.2980(7) 0.079(9) Uiso 1 1 d .
H10Z H 0.1917 0.2024 0.2947 0.094 Uiso 1 1 calc R
C11Z C 0.2663(10) 0.2036(9) 0.2704(6) 0.047(7) Uiso 1 1 d .
C12Z C 0.2396(11) 0.1824(10) 0.2382(6) 0.056(7) Uiso 1 1 d .
C13Z C 0.1749(13) 0.1659(11) 0.2303(7) 0.084(9) Uiso 1 1 d .
H13Z H 0.1509 0.1670 0.2474 0.100 Uiso 1 1 calc R
C14Z C 0.1479(13) 0.1487(11) 0.1990(7) 0.075(9) Uiso 1 1 d .
H14Z H 0.1059 0.1401 0.1946 0.090 Uiso 1 1 calc R
C15Z C 0.1796(13) 0.1444(11) 0.1758(8) 0.084(9) Uiso 1 1 d .
H15Z H 0.1604 0.1302 0.1541 0.101 Uiso 1 1 calc R
C16Z C 0.2405(12) 0.1595(10) 0.1808(7) 0.072(8) Uiso 1 1 d .
H16Z H 0.2624 0.1577 0.1629 0.087 Uiso 1 1 calc R
C17Z C 0.2713(12) 0.1781(10) 0.2130(7) 0.067(8) Uiso 1 1 d .
C18Z C 0.3360(13) 0.1944(11) 0.2177(7) 0.077(9) Uiso 1 1 d .
N1O N 1.0558(12) 0.4932(10) 0.6404(6) 0.095(6) Uiso 1 1 d U
H269 H 1.0755 0.4981 0.6591 0.114 Uiso 1 1 calc R
N2O N 0.9338(13) 0.3398(11) 0.6063(7) 0.121(8) Uiso 1 1 d DU
H270 H 0.9073 0.3584 0.6085 0.145 Uiso 1 1 calc R
C1O C 0.9998(15) 0.4700(12) 0.6352(8) 0.084(7) Uiso 1 1 d U
C2O C 1.0887(17) 0.5122(14) 0.6158(9) 0.130(9) Uiso 1 1 d DU
H318 H 1.0612 0.5050 0.5961 0.156 Uiso 1 1 calc R
H319 H 1.1200 0.4935 0.6096 0.156 Uiso 1 1 calc R
C3O C 0.9717(17) 0.3553(14) 0.6293(9) 0.103(8) Uiso 1 1 d U
C4O C 0.9225(19) 0.2918(13) 0.5723(8) 0.151(10) Uiso 1 1 d DU
H320 H 0.9603 0.2931 0.5628 0.182 Uiso 1 1 calc R
H321 H 0.8938 0.2973 0.5572 0.182 Uiso 1 1 calc R
C5O C 1.119(2) 0.5772(15) 0.6326(12) 0.189(15) Uiso 1 1 d DU
O1O O 0.9682(10) 0.4587(9) 0.6106(6) 0.116(7) Uiso 1 1 d U
O2O O 1.0174(10) 0.3428(9) 0.6301(5) 0.108(7) Uiso 1 1 d U
N1P N 0.8170(11) 0.4976(9) 0.9909(6) 0.084(7) Uiso 1 1 d .
H271 H 0.8304 0.4966 0.9723 0.101 Uiso 1 1 calc R
N2P N 0.8117(12) 0.6164(10) 0.9937(6) 0.103(7) Uiso 1 1 d DU
H272 H 0.8247 0.5993 0.9760 0.123 Uiso 1 1 calc R
C1P C 0.7631(14) 0.4963(12) 0.9961(8) 0.086(9) Uiso 1 1 d .
C2P C 0.858(2) 0.5013(18) 1.0238(11) 0.164(17) Uiso 1 1 d .
C3P C 0.7580(15) 0.6055(12) 0.9968(8) 0.087(7) Uiso 1 1 d U
C4P C 0.855(2) 0.6599(19) 1.0213(12) 0.113(11) Uiso 0.50 1 d PDU
H322 H 0.8305 0.6803 1.0356 0.136 Uiso 0.50 1 calc PR
H323 H 0.8796 0.6848 1.0117 0.136 Uiso 0.50 1 calc PR
C5P C 0.899(2) 0.644(2) 1.0446(13) 0.206(16) Uiso 1 1 d DU
O1P O 0.7365(10) 0.4917(9) 1.0231(6) 0.114(7) Uiso 1 1 d .
O2P O 0.7268(9) 0.6220(8) 1.0165(5) 0.088(6) Uiso 1 1 d U
N1Q N 0.2489(16) 0.2783(14) 0.7029(10) 0.158(9) Uiso 1 1 d DU
H273 H 0.2794 0.3006 0.7168 0.189 Uiso 1 1 calc R
O2Q O 0.2614(15) 0.3779(14) 0.6841(9) 0.190(8) Uiso 1 1 d U
C1Q C 0.256(2) 0.2640(19) 0.6744(13) 0.148(10) Uiso 1 1 d U
C2Q C 0.2609(19) 0.358(2) 0.6587(15) 0.189(8) Uiso 1 1 d DU
C3Q C 0.1922(18) 0.2612(19) 0.7164(11) 0.176(11) Uiso 1 1 d DU
H324 H 0.1596 0.2429 0.6983 0.211 Uiso 1 1 calc R
H325 H 0.1824 0.2935 0.7306 0.211 Uiso 1 1 calc R
C4Q C 0.196(2) 0.222(2) 0.7364(12) 0.186(15) Uiso 1 1 d U
O1Q O 0.2277(13) 0.2294(12) 0.6488(8) 0.160(10) Uiso 1 1 d U
N2Q N 0.2457(18) 0.3572(17) 0.6355(11) 0.189(8) Uiso 1 1 d DU
H274 H 0.2580 0.3407 0.6174 0.227 Uiso 1 1 calc R
C5Q C 0.199(2) 0.3881(18) 0.6378(12) 0.190(8) Uiso 1 1 d DU
H326 H 0.1912 0.4003 0.6607 0.227 Uiso 1 1 calc R
H327 H 0.1616 0.3635 0.6248 0.227 Uiso 1 1 calc R
O1R O 0.2702(12) 0.5246(11) 0.4862(7) 0.143(9) Uiso 1 1 d U
N2R N 0.2466(14) 0.3873(12) 0.4887(8) 0.127(8) Uiso 1 1 d DU
H275 H 0.2827 0.4082 0.4963 0.153 Uiso 1 1 calc R
C1R C 0.238(2) 0.4911(17) 0.4602(11) 0.147(10) Uiso 1 1 d DU
C2R C 0.2257(19) 0.3893(16) 0.4627(11) 0.125(9) Uiso 1 1 d U
C3R C 0.160(2) 0.5273(19) 0.4694(11) 0.194(11) Uiso 1 1 d DU
H301 H 0.1902 0.5594 0.4838 0.233 Uiso 1 1 calc R
H302 H 0.1363 0.5095 0.4831 0.233 Uiso 1 1 calc R
N1R N 0.1896(18) 0.4911(15) 0.4491(9) 0.164(10) Uiso 1 1 d DU
H276 H 0.1732 0.4701 0.4295 0.197 Uiso 1 1 calc R
O2R O 0.1717(12) 0.3678(10) 0.4473(6) 0.138(8) Uiso 1 1 d U
C4R C 0.2199(19) 0.3548(17) 0.5086(10) 0.161(10) Uiso 1 1 d DU
H316 H 0.1777 0.3463 0.4997 0.193 Uiso 1 1 calc R
H317 H 0.2238 0.3841 0.5294 0.193 Uiso 1 1 calc R
C6R C 0.216(2) 0.308(2) 0.5220(13) 0.199(16) Uiso 1 1 d U
C5R C 0.120(2) 0.544(2) 0.4481(13) 0.225(13) Uiso 1 1 d DU
H303 H 0.0971 0.5132 0.4295 0.270 Uiso 1 1 calc R
H304 H 0.0934 0.5632 0.4605 0.270 Uiso 1 1 calc R
O3R O 0.165(2) 0.577(2) 0.4388(12) 0.307(17) Uiso 1 1 d DU
H305 H 0.1883 0.5599 0.4293 0.461 Uiso 1 1 calc R
N1S N 0.7292(9) 0.4610(8) 0.2130(5) 0.063(5) Uiso 1 1 d U
H277 H 0.7079 0.4550 0.2283 0.075 Uiso 1 1 calc R
N2S N 0.7306(8) 0.3066(7) 0.1724(5) 0.056(6) Uiso 1 1 d .
H278 H 0.7152 0.2943 0.1519 0.067 Uiso 1 1 calc R
C1S C 0.7082(11) 0.4327(10) 0.1836(6) 0.053(7) Uiso 1 1 d .
C2S C 0.7064(11) 0.3351(10) 0.1952(7) 0.061(8) Uiso 1 1 d .
C3S C 0.7892(13) 0.5049(11) 0.2238(7) 0.088(7) Uiso 1 1 d DU
H281 H 0.8179 0.4939 0.2358 0.106 Uiso 1 1 calc R
H282 H 0.8066 0.5125 0.2049 0.106 Uiso 1 1 calc R
C4S C 0.7729(16) 0.5533(12) 0.2455(8) 0.115(8) Uiso 1 1 d DU
H283 H 0.7454 0.5425 0.2604 0.138 Uiso 1 1 calc R
H284 H 0.8090 0.5801 0.2586 0.138 Uiso 1 1 calc R
C5S C 0.7853(12) 0.2967(12) 0.1835(7) 0.084(9) Uiso 1 1 d .
H285 H 0.7863 0.2599 0.1709 0.100 Uiso 1 1 calc R
H286 H 0.7852 0.2989 0.2066 0.100 Uiso 1 1 calc R
C6S C 0.8418(14) 0.3372(13) 0.1800(7) 0.098(10) Uiso 1 1 d .
H287 H 0.8388 0.3741 0.1908 0.118 Uiso 1 1 calc R
H288 H 0.8768 0.3326 0.1912 0.118 Uiso 1 1 calc R
O1S O 0.7323(8) 0.4388(7) 0.1593(4) 0.074(5) Uiso 1 1 d .
O2S O 0.7206(8) 0.3544(7) 0.2252(5) 0.078(6) Uiso 1 1 d .
O3S O 0.8517(11) 0.3312(10) 0.1453(6) 0.144(9) Uiso 1 1 d .
H297 H 0.8529 0.2996 0.1357 0.216 Uiso 1 1 calc R
O4S O 0.7474(11) 0.5738(10) 0.2271(6) 0.137(8) Uiso 1 1 d U
H298 H 0.7377 0.6007 0.2388 0.205 Uiso 1 1 calc R
N1T N -0.0746(18) 0.1083(16) 0.0679(9) 0.165(10) Uiso 1 1 d DU
H279 H -0.0994 0.1204 0.0810 0.198 Uiso 1 1 calc R
C1T C -0.022(2) 0.1349(19) 0.0725(11) 0.147(10) Uiso 1 1 d U
C2T C -0.046(3) 0.246(3) 0.0800(14) 0.208(7) Uiso 1 1 d DU
C3T C -0.096(2) 0.0581(18) 0.0420(12) 0.204(11) Uiso 1 1 d DU
H289 H -0.1020 0.0265 0.0495 0.245 Uiso 1 1 calc R
H290 H -0.0717 0.0545 0.0239 0.245 Uiso 1 1 calc R
C4T C -0.160(2) 0.071(2) 0.0333(14) 0.233(13) Uiso 1 1 d DU
H291 H -0.1928 0.0397 0.0210 0.280 Uiso 1 1 calc R
H292 H -0.1728 0.0969 0.0512 0.280 Uiso 1 1 calc R
C5T C -0.118(2) 0.278(2) 0.0653(13) 0.209(7) Uiso 1 1 d DU
H293 H -0.1157 0.3143 0.0803 0.250 Uiso 1 1 calc R
H294 H -0.0940 0.2837 0.0481 0.250 Uiso 1 1 calc R
C6T C -0.181(2) 0.2600(16) 0.0486(13) 0.209(7) Uiso 1 1 d DU
H295 H -0.2079 0.2744 0.0634 0.251 Uiso 1 1 calc R
H296 H -0.1827 0.2719 0.0294 0.251 Uiso 1 1 calc R
O1T O 0.0145(11) 0.1293(10) 0.0557(6) 0.122(8) Uiso 1 1 d U
O2T O -0.0118(17) 0.2407(15) 0.0610(9) 0.207(7) Uiso 1 1 d U
O3T O -0.1952(15) 0.2045(15) 0.0394(9) 0.211(7) Uiso 1 1 d DU
H299 H -0.1732 0.1929 0.0258 0.316 Uiso 1 1 calc R
O4T O -0.122(2) 0.0932(19) 0.0152(11) 0.289(16) Uiso 1 1 d DU
H300 H -0.0964 0.1202 0.0275 0.433 Uiso 1 1 calc R
N2T N -0.082(2) 0.2562(19) 0.0843(11) 0.208(7) Uiso 1 1 d DU
H280 H -0.0952 0.2523 0.1021 0.250 Uiso 1 1 calc R
N11 N 0.9074(12) 0.0724(10) 0.6955(6) 0.098(7) Uiso 1 1 d U
N12 N 0.9934(13) 0.1420(12) 0.6729(7) 0.117(8) Uiso 1 1 d U
N13 N 0.5580(12) 0.2955(11) 0.0860(6) 0.083(7) Uiso 1 1 d .
N21 N 0.6316(10) 0.1404(10) 0.9477(6) 0.087(7) Uiso 1 1 d D
N22 N 0.6372(9) 0.2379(8) 0.9982(5) 0.071(7) Uiso 1 1 d D
N31 N 0.3364(13) -0.0520(11) 0.6543(7) 0.110(9) Uiso 1 1 d .
N32 N 0.2619(13) -0.0065(11) 0.6249(7) 0.118(10) Uiso 1 1 d D
N41 N 1.0311(11) 0.8145(10) 0.7261(6) 0.087(7) Uiso 1 1 d D
N42 N 1.1069(12) 0.7507(11) 0.7103(7) 0.101(8) Uiso 1 1 d .
N51 N 0.6242(10) 0.8335(9) 0.9220(5) 0.073(6) Uiso 1 1 d U
N52 N 0.6256(11) 0.8009(10) 0.9777(6) 0.090(7) Uiso 1 1 d DU
N61 N 0.4556(9) 0.6561(8) 0.6208(5) 0.067(6) Uiso 1 1 d .
N62 N 0.3639(9) 0.5632(8) 0.5945(5) 0.062(6) Uiso 1 1 d D
N71 N 0.3061(15) 0.0713(13) 0.4297(8) 0.136(9) Uiso 1 1 d U
N72 N 0.3120(15) 0.1569(16) 0.4766(9) 0.172(11) Uiso 1 1 d DU
N81 N 0.0020(10) -0.1333(9) 0.1425(6) 0.076(7) Uiso 1 1 d .
N82 N -0.0747(10) -0.0935(10) 0.1113(6) 0.088(8) Uiso 1 1 d D
N91 N 0.5775(9) -0.0072(8) 0.1707(5) 0.059(5) Uiso 1 1 d U
N92 N 0.6605(10) 0.0666(9) 0.1512(5) 0.074(6) Uiso 1 1 d DU
N101 N 0.4276(12) 0.7797(11) 0.4131(7) 0.119(8) Uiso 1 1 d DU
N102 N 0.4184(15) 0.7517(12) 0.4622(8) 0.142(9) Uiso 1 1 d DU
N111 N 0.0225(12) 0.5896(10) 0.1602(6) 0.095(5) Uiso 1 1 d U
N112 N -0.0652(11) 0.4917(10) 0.1337(6) 0.095(5) Uiso 1 1 d DU
N121 N 0.5830(9) 0.6707(7) 0.1182(5) 0.054(6) Uiso 1 1 d D
N122 N 0.6521(9) 0.6011(8) 0.0987(5) 0.063(6) Uiso 1 1 d D
C11 C 0.9684(15) 0.0630(14) 0.6912(8) 0.112(8) Uiso 1 1 d U
H11C H 0.9976 0.0853 0.7105 0.134 Uiso 1 1 calc R
H11D H 0.9671 0.0247 0.6871 0.134 Uiso 1 1 calc R
C12 C 0.9830(17) 0.0803(15) 0.6613(9) 0.125(8) Uiso 1 1 d U
H12C H 1.0191 0.0705 0.6533 0.150 Uiso 1 1 calc R
H12D H 0.9496 0.0628 0.6436 0.150 Uiso 1 1 calc R
C13 C 0.8617(17) 0.0350(15) 0.6673(9) 0.124(13) Uiso 1 1 d .
C14 C 0.8962(19) 0.0693(17) 0.7295(11) 0.150(15) Uiso 1 1 d .
C15 C 1.0441(17) 0.1795(15) 0.6929(9) 0.137(14) Uiso 1 1 d .
H132 H 1.0473 0.1734 0.7138 0.206 Uiso 1 1 calc R
H133 H 1.0405 0.2159 0.6963 0.206 Uiso 1 1 calc R
H131 H 1.0797 0.1751 0.6824 0.206 Uiso 1 1 calc R
C16 C 0.9885(16) 0.1535(15) 0.6413(9) 0.127(13) Uiso 1 1 d .
H134 H 0.9547 0.1268 0.6267 0.191 Uiso 1 1 calc R
H135 H 1.0251 0.1518 0.6313 0.191 Uiso 1 1 calc R
H136 H 0.9827 0.1894 0.6455 0.191 Uiso 1 1 calc R
C21 C 0.6193(17) 0.1404(16) 0.9814(9) 0.133(14) Uiso 1 1 d .
H21A H 0.5765 0.1368 0.9833 0.159 Uiso 1 1 calc R
H21B H 0.6299 0.1099 0.9859 0.159 Uiso 1 1 calc R
C22 C 0.6536(17) 0.1893(15) 1.0036(9) 0.126(13) Uiso 1 1 d .
H22A H 0.6962 0.1924 1.0013 0.152 Uiso 1 1 calc R
H22B H 0.6475 0.1895 1.0259 0.152 Uiso 1 1 calc R
C23 C 0.5795(13) 0.1034(12) 0.9235(7) 0.098(10) Uiso 1 1 d .
H137 H 0.5432 0.1139 0.9297 0.147 Uiso 1 1 calc R
H138 H 0.5752 0.0665 0.9232 0.147 Uiso 1 1 calc R
H139 H 0.5861 0.1059 0.9019 0.147 Uiso 1 1 calc R
C24 C 0.6877(12) 0.1280(13) 0.9401(8) 0.111(12) Uiso 1 1 d D
H140 H 0.6934 0.1272 0.9179 0.167 Uiso 1 1 calc R
H141 H 0.6869 0.0928 0.9421 0.167 Uiso 1 1 calc R
H142 H 0.7204 0.1555 0.9552 0.167 Uiso 1 1 calc R
C25 C 0.5794(14) 0.2417(18) 1.0078(11) 0.176(18) Uiso 1 1 d D
H143 H 0.5487 0.2105 0.9938 0.264 Uiso 1 1 calc R
H144 H 0.5719 0.2746 1.0058 0.264 Uiso 1 1 calc R
H145 H 0.5785 0.2425 1.0304 0.264 Uiso 1 1 calc R
C26 C 0.6826(12) 0.2852(10) 1.0170(7) 0.095(10) Uiso 1 1 d D
H146 H 0.7218 0.2804 1.0120 0.143 Uiso 1 1 calc R
H147 H 0.6802 0.2910 1.0402 0.143 Uiso 1 1 calc R
H148 H 0.6768 0.3164 1.0117 0.143 Uiso 1 1 calc R
C31 C 0.2732(19) -0.0802(17) 0.6391(10) 0.153(16) Uiso 1 1 d .
H31A H 0.2691 -0.1192 0.6307 0.183 Uiso 1 1 calc R
H31B H 0.2466 -0.0738 0.6561 0.183 Uiso 1 1 calc R
C32 C 0.2544(17) -0.0645(12) 0.6142(9) 0.131(13) Uiso 1 1 d D
H32A H 0.2120 -0.0833 0.6065 0.157 Uiso 1 1 calc R
H32B H 0.2776 -0.0744 0.5959 0.157 Uiso 1 1 calc R
C33 C 0.3832(14) -0.0684(12) 0.6382(7) 0.097(10) Uiso 1 1 d .
H149 H 0.4213 -0.0442 0.6498 0.146 Uiso 1 1 calc R
H150 H 0.3790 -0.0675 0.6160 0.146 Uiso 1 1 calc R
H151 H 0.3816 -0.1051 0.6377 0.146 Uiso 1 1 calc R
C34 C 0.349(2) -0.0533(18) 0.6870(11) 0.171(18) Uiso 1 1 d .
H152 H 0.3905 -0.0342 0.6954 0.257 Uiso 1 1 calc R
H153 H 0.3417 -0.0907 0.6865 0.257 Uiso 1 1 calc R
H154 H 0.3229 -0.0360 0.7011 0.257 Uiso 1 1 calc R
C35 C 0.2593(16) 0.0118(14) 0.5984(9) 0.123(13) Uiso 1 1 d .
H155 H 0.2639 0.0506 0.6062 0.184 Uiso 1 1 calc R
H156 H 0.2208 -0.0063 0.5850 0.184 Uiso 1 1 calc R
H157 H 0.2913 0.0041 0.5855 0.184 Uiso 1 1 calc R
C36 C 0.2156(18) 0.0119(16) 0.6453(10) 0.153(16) Uiso 1 1 d .
H158 H 0.2198 0.0500 0.6486 0.229 Uiso 1 1 calc R
H159 H 0.2211 0.0067 0.6664 0.229 Uiso 1 1 calc R
H160 H 0.1758 -0.0091 0.6343 0.229 Uiso 1 1 calc R
C41 C 1.0953(17) 0.8349(15) 0.7307(9) 0.127(13) Uiso 1 1 d .
H41A H 1.1058 0.8716 0.7292 0.152 Uiso 1 1 calc R
H41B H 1.1107 0.8373 0.7527 0.152 Uiso 1 1 calc R
C42 C 1.1211(18) 0.8049(16) 0.7094(10) 0.134(14) Uiso 1 1 d .
H42A H 1.1646 0.8205 0.7139 0.161 Uiso 1 1 calc R
H42B H 1.1080 0.8045 0.6874 0.161 Uiso 1 1 calc R
C43 C 1.0069(15) 0.8403(13) 0.7573(8) 0.114(12) Uiso 1 1 d .
H161 H 1.0266 0.8341 0.7756 0.172 Uiso 1 1 calc R
H162 H 0.9640 0.8243 0.7552 0.172 Uiso 1 1 calc R
H163 H 1.0147 0.8789 0.7613 0.172 Uiso 1 1 calc R
C44 C 1.0049(16) 0.8229(15) 0.6982(8) 0.135(14) Uiso 1 1 d D
H164 H 0.9617 0.8085 0.6957 0.202 Uiso 1 1 calc R
H165 H 1.0205 0.8045 0.6788 0.202 Uiso 1 1 calc R
H166 H 1.0147 0.8614 0.7013 0.202 Uiso 1 1 calc R
C45 C 1.1484(13) 0.7473(12) 0.7359(7) 0.096(10) Uiso 1 1 d .
H167 H 1.1388 0.7105 0.7366 0.144 Uiso 1 1 calc R
H168 H 1.1443 0.7717 0.7570 0.144 Uiso 1 1 calc R
H169 H 1.1893 0.7574 0.7311 0.144 Uiso 1 1 calc R
C46 C 1.1130(17) 0.7102(16) 0.6797(9) 0.142(15) Uiso 1 1 d .
H170 H 1.1022 0.6745 0.6821 0.213 Uiso 1 1 calc R
H171 H 1.1542 0.7186 0.6751 0.213 Uiso 1 1 calc R
H172 H 1.0866 0.7108 0.6619 0.213 Uiso 1 1 calc R
C51 C 0.6130(14) 0.8705(12) 0.9529(7) 0.090(7) Uiso 1 1 d U
H51A H 0.6416 0.9061 0.9576 0.108 Uiso 1 1 calc R
H51B H 0.5725 0.8749 0.9500 0.108 Uiso 1 1 calc R
C52 C 0.6180(16) 0.8527(14) 0.9788(8) 0.112(7) Uiso 1 1 d U
H52A H 0.5821 0.8559 0.9897 0.135 Uiso 1 1 calc R
H52B H 0.6519 0.8795 0.9940 0.135 Uiso 1 1 calc R
C53 C 0.5720(12) 0.8196(11) 0.8989(7) 0.085(9) Uiso 1 1 d .
H173 H 0.5777 0.7956 0.8781 0.128 Uiso 1 1 calc R
H174 H 0.5654 0.8523 0.8960 0.128 Uiso 1 1 calc R
H175 H 0.5374 0.8015 0.9071 0.128 Uiso 1 1 calc R
C54 C 0.6807(14) 0.8617(13) 0.9107(8) 0.108(11) Uiso 1 1 d .
H176 H 0.6885 0.8374 0.8905 0.162 Uiso 1 1 calc R
H177 H 0.7145 0.8714 0.9275 0.162 Uiso 1 1 calc R
H178 H 0.6752 0.8941 0.9070 0.162 Uiso 1 1 calc R
C55 C 0.5718(14) 0.7731(14) 0.9861(9) 0.135(14) Uiso 1 1 d D
H179 H 0.5390 0.7661 0.9694 0.203 Uiso 1 1 calc R
H180 H 0.5636 0.7951 1.0070 0.203 Uiso 1 1 calc R
H181 H 0.5760 0.7390 0.9879 0.203 Uiso 1 1 calc R
C56 C 0.6762(12) 0.8133(11) 0.9994(7) 0.084(9) Uiso 1 1 d .
H182 H 0.7100 0.8342 0.9922 0.126 Uiso 1 1 calc R
H183 H 0.6844 0.7801 1.0004 0.126 Uiso 1 1 calc R
H184 H 0.6697 0.8343 1.0210 0.126 Uiso 1 1 calc R
C61 C 0.4167(14) 0.6491(13) 0.5904(8) 0.104(11) Uiso 1 1 d .
H61A H 0.4090 0.6839 0.5916 0.125 Uiso 1 1 calc R
H61B H 0.4381 0.6384 0.5714 0.125 Uiso 1 1 calc R
C62 C 0.3627(15) 0.6107(14) 0.5860(9) 0.113(12) Uiso 1 1 d .
H62A H 0.3460 0.5989 0.5630 0.136 Uiso 1 1 calc R
H62B H 0.3351 0.6281 0.5990 0.136 Uiso 1 1 calc R
C63 C 0.5186(14) 0.6749(13) 0.6149(8) 0.112(12) Uiso 1 1 d .
H185 H 0.5268 0.6487 0.5957 0.168 Uiso 1 1 calc R
H186 H 0.5455 0.6787 0.6338 0.168 Uiso 1 1 calc R
H187 H 0.5248 0.7097 0.6114 0.168 Uiso 1 1 calc R
C64 C 0.4489(15) 0.6961(13) 0.6474(8) 0.110(11) Uiso 1 1 d .
H188 H 0.4754 0.6986 0.6661 0.166 Uiso 1 1 calc R
H189 H 0.4076 0.6879 0.6520 0.166 Uiso 1 1 calc R
H190 H 0.4589 0.7303 0.6430 0.166 Uiso 1 1 calc R
C65 C 0.3647(13) 0.5217(10) 0.5648(6) 0.090(10) Uiso 1 1 d D
H191 H 0.3652 0.4887 0.5694 0.135 Uiso 1 1 calc R
H192 H 0.4002 0.5331 0.5549 0.135 Uiso 1 1 calc R
H193 H 0.3291 0.5151 0.5498 0.135 Uiso 1 1 calc R
C66 C 0.3132(15) 0.5451(14) 0.6085(8) 0.117(12) Uiso 1 1 d .
H194 H 0.3154 0.5125 0.6133 0.176 Uiso 1 1 calc R
H195 H 0.2775 0.5372 0.5934 0.176 Uiso 1 1 calc R
H196 H 0.3115 0.5730 0.6287 0.176 Uiso 1 1 calc R
C71 C 0.2986(17) 0.0734(15) 0.4642(10) 0.153(9) Uiso 1 1 d DU
H71A H 0.3041 0.0406 0.4680 0.184 Uiso 1 1 calc R
H71B H 0.2588 0.0774 0.4694 0.184 Uiso 1 1 calc R
C72 C 0.3496(18) 0.1252(13) 0.4851(11) 0.171(10) Uiso 1 1 d DU
H72A H 0.3552 0.1296 0.5085 0.205 Uiso 1 1 calc R
H72B H 0.3880 0.1291 0.4760 0.205 Uiso 1 1 calc R
C73 C 0.3600(17) 0.0593(15) 0.4200(9) 0.135(14) Uiso 1 1 d .
H197 H 0.3647 0.0623 0.3984 0.202 Uiso 1 1 calc R
H198 H 0.3587 0.0227 0.4194 0.202 Uiso 1 1 calc R
H199 H 0.3936 0.0847 0.4355 0.202 Uiso 1 1 calc R
C74 C 0.250(2) 0.0343(18) 0.4090(11) 0.176(18) Uiso 1 1 d .
H200 H 0.2161 0.0479 0.4163 0.265 Uiso 1 1 calc R
H201 H 0.2447 -0.0016 0.4108 0.265 Uiso 1 1 calc R
H202 H 0.2529 0.0324 0.3864 0.265 Uiso 1 1 calc R
C75 C 0.355(2) 0.2097(13) 0.4923(15) 0.28(3) Uiso 1 1 d DU
H203 H 0.3944 0.2081 0.4863 0.421 Uiso 1 1 calc R
H204 H 0.3559 0.2192 0.5159 0.421 Uiso 1 1 calc R
H205 H 0.3425 0.2369 0.4851 0.421 Uiso 1 1 calc R
C76 C 0.263(2) 0.174(2) 0.4913(12) 0.20(2) Uiso 1 1 d DU
H206 H 0.2276 0.1435 0.4861 0.302 Uiso 1 1 calc R
H207 H 0.2540 0.2016 0.4828 0.302 Uiso 1 1 calc R
H208 H 0.2731 0.1895 0.5149 0.302 Uiso 1 1 calc R
C81 C -0.0566(13) -0.1649(12) 0.1285(7) 0.086(9) Uiso 1 1 d .
H81A H -0.0842 -0.1586 0.1450 0.103 Uiso 1 1 calc R
H81B H -0.0575 -0.2033 0.1217 0.103 Uiso 1 1 calc R
C82 C -0.0765(15) -0.1511(13) 0.0999(8) 0.110(11) Uiso 1 1 d .
H82A H -0.0498 -0.1581 0.0830 0.132 Uiso 1 1 calc R
H82B H -0.1173 -0.1731 0.0905 0.132 Uiso 1 1 calc R
C83 C 0.0451(12) -0.1513(11) 0.1247(7) 0.083(9) Uiso 1 1 d .
H209 H 0.0374 -0.1517 0.1023 0.125 Uiso 1 1 calc R
H210 H 0.0439 -0.1876 0.1247 0.125 Uiso 1 1 calc R
H211 H 0.0843 -0.1272 0.1344 0.125 Uiso 1 1 calc R
C84 C 0.0100(14) -0.1316(13) 0.1751(8) 0.103(11) Uiso 1 1 d .
H212 H 0.0502 -0.1100 0.1850 0.155 Uiso 1 1 calc R
H213 H 0.0046 -0.1681 0.1759 0.155 Uiso 1 1 calc R
H214 H -0.0191 -0.1156 0.1870 0.155 Uiso 1 1 calc R
C85 C -0.1244(14) -0.0838(15) 0.1281(8) 0.132(14) Uiso 1 1 d D
H215 H -0.1219 -0.0454 0.1349 0.197 Uiso 1 1 calc R
H216 H -0.1239 -0.0956 0.1472 0.197 Uiso 1 1 calc R
H217 H -0.1614 -0.1039 0.1136 0.197 Uiso 1 1 calc R
C86 C -0.0785(18) -0.0791(16) 0.0808(10) 0.149(15) Uiso 1 1 d .
H218 H -0.0448 -0.0858 0.0691 0.224 Uiso 1 1 calc R
H219 H -0.0774 -0.0410 0.0864 0.224 Uiso 1 1 calc R
H220 H -0.1157 -0.1010 0.0671 0.224 Uiso 1 1 calc R
C91 C 0.6324(12) -0.0168(11) 0.1622(7) 0.079(6) Uiso 1 1 d U
H91A H 0.6558 -0.0144 0.1824 0.095 Uiso 1 1 calc R
H91B H 0.6238 -0.0545 0.1479 0.095 Uiso 1 1 calc R
C92 C 0.6698(14) 0.0149(12) 0.1471(8) 0.094(7) Uiso 1 1 d U
H92A H 0.6646 -0.0050 0.1236 0.113 Uiso 1 1 calc R
H92B H 0.7115 0.0200 0.1556 0.113 Uiso 1 1 calc R
C93 C 0.6647(14) 0.0759(12) 0.1208(7) 0.099(10) Uiso 1 1 d .
H221 H 0.6612 0.1121 0.1231 0.148 Uiso 1 1 calc R
H222 H 0.6328 0.0495 0.1046 0.148 Uiso 1 1 calc R
H223 H 0.7032 0.0726 0.1136 0.148 Uiso 1 1 calc R
C94 C 0.7082(18) 0.1127(16) 0.1711(11) 0.21(2) Uiso 1 1 d D
H224 H 0.6997 0.1460 0.1704 0.311 Uiso 1 1 calc R
H225 H 0.7460 0.1103 0.1627 0.311 Uiso 1 1 calc R
H226 H 0.7108 0.1127 0.1936 0.311 Uiso 1 1 calc R
C95 C 0.5795(15) -0.0095(14) 0.2046(8) 0.118(12) Uiso 1 1 d .
H227 H 0.6154 0.0166 0.2178 0.177 Uiso 1 1 calc R
H228 H 0.5802 -0.0456 0.2042 0.177 Uiso 1 1 calc R
H229 H 0.5443 -0.0010 0.2140 0.177 Uiso 1 1 calc R
C96 C 0.5278(13) -0.0424(12) 0.1473(7) 0.096(10) Uiso 1 1 d .
H230 H 0.4911 -0.0337 0.1541 0.144 Uiso 1 1 calc R
H231 H 0.5253 -0.0797 0.1457 0.144 Uiso 1 1 calc R
H232 H 0.5335 -0.0378 0.1261 0.144 Uiso 1 1 calc R
C101 C 0.4493(16) 0.8273(13) 0.4414(7) 0.140(9) Uiso 1 1 d DU
H101 H 0.4387 0.8589 0.4385 0.168 Uiso 1 1 calc R
H103 H 0.4927 0.8359 0.4473 0.168 Uiso 1 1 calc R
C102 C 0.4132(17) 0.8060(12) 0.4664(9) 0.154(9) Uiso 1 1 d DU
H102 H 0.4293 0.8298 0.4887 0.184 Uiso 1 1 calc R
H104 H 0.3710 0.8053 0.4625 0.184 Uiso 1 1 calc R
C103 C 0.3819(15) 0.7960(15) 0.3982(9) 0.143(15) Uiso 1 1 d D
H233 H 0.3670 0.7702 0.3765 0.215 Uiso 1 1 calc R
H234 H 0.3987 0.8317 0.3965 0.215 Uiso 1 1 calc R
H235 H 0.3492 0.7971 0.4115 0.215 Uiso 1 1 calc R
C104 C 0.4743(15) 0.7928(16) 0.3938(9) 0.144(15) Uiso 1 1 d D
H236 H 0.4674 0.7642 0.3729 0.216 Uiso 1 1 calc R
H237 H 0.5128 0.7963 0.4053 0.216 Uiso 1 1 calc R
H238 H 0.4742 0.8267 0.3903 0.216 Uiso 1 1 calc R
C105 C 0.3667(15) 0.7353(12) 0.4780(8) 0.123(13) Uiso 1 1 d D
H239 H 0.3605 0.6976 0.4764 0.185 Uiso 1 1 calc R
H240 H 0.3316 0.7398 0.4673 0.185 Uiso 1 1 calc R
H241 H 0.3734 0.7576 0.5009 0.185 Uiso 1 1 calc R
C106 C 0.4648(17) 0.7403(17) 0.4802(10) 0.162(17) Uiso 1 1 d D
H242 H 0.4586 0.7014 0.4742 0.243 Uiso 1 1 calc R
H243 H 0.4631 0.7552 0.5035 0.243 Uiso 1 1 calc R
H244 H 0.5037 0.7566 0.4750 0.243 Uiso 1 1 calc R
C111 C -0.0408(13) 0.5913(12) 0.1530(7) 0.095(5) Uiso 1 1 d U
H111 H -0.0619 0.5933 0.1724 0.114 Uiso 1 1 calc R
H113 H -0.0417 0.6227 0.1462 0.114 Uiso 1 1 calc R
C112 C -0.0674(14) 0.5425(10) 0.1275(7) 0.095(5) Uiso 1 1 d DU
H112 H -0.0476 0.5437 0.1080 0.114 Uiso 1 1 calc R
H114 H -0.1095 0.5409 0.1223 0.114 Uiso 1 1 calc R
C113 C -0.0775(15) 0.4527(14) 0.1023(8) 0.119(12) Uiso 1 1 d .
H245 H -0.0806 0.4171 0.1042 0.178 Uiso 1 1 calc R
H246 H -0.0454 0.4612 0.0895 0.178 Uiso 1 1 calc R
H247 H -0.1151 0.4528 0.0915 0.178 Uiso 1 1 calc R
C114 C -0.1130(14) 0.4762(13) 0.1549(8) 0.104(11) Uiso 1 1 d .
H248 H -0.1058 0.5045 0.1760 0.156 Uiso 1 1 calc R
H249 H -0.1110 0.4424 0.1581 0.156 Uiso 1 1 calc R
H250 H -0.1524 0.4718 0.1442 0.156 Uiso 1 1 calc R
C115 C 0.0478(16) 0.6256(15) 0.1898(9) 0.129(13) Uiso 1 1 d .
H251 H 0.0887 0.6239 0.1939 0.193 Uiso 1 1 calc R
H252 H 0.0249 0.6168 0.2066 0.193 Uiso 1 1 calc R
H253 H 0.0479 0.6618 0.1900 0.193 Uiso 1 1 calc R
C116 C 0.0623(17) 0.6061(16) 0.1394(9) 0.142(15) Uiso 1 1 d .
H254 H 0.0495 0.5818 0.1172 0.213 Uiso 1 1 calc R
H255 H 0.1023 0.6052 0.1465 0.213 Uiso 1 1 calc R
H256 H 0.0628 0.6427 0.1403 0.213 Uiso 1 1 calc R
C121 C 0.6210(16) 0.6725(14) 0.0936(8) 0.116(10) Uiso 1 1 d U
H121 H 0.5958 0.6560 0.0724 0.139 Uiso 1 1 calc R
H123 H 0.6385 0.7107 0.0960 0.139 Uiso 1 1 calc R
C122 C 0.6653(15) 0.6493(14) 0.0924(8) 0.108(9) Uiso 1 1 d U
H122 H 0.6992 0.6745 0.1082 0.130 Uiso 1 1 calc R
H124 H 0.6784 0.6431 0.0706 0.130 Uiso 1 1 calc R
C123 C 0.6075(14) 0.7172(11) 0.1460(7) 0.113(12) Uiso 1 1 d D
H257 H 0.5818 0.7169 0.1632 0.170 Uiso 1 1 calc R
H258 H 0.6100 0.7496 0.1400 0.170 Uiso 1 1 calc R
H259 H 0.6473 0.7168 0.1538 0.170 Uiso 1 1 calc R
C124 C 0.5244(14) 0.6751(13) 0.1085(8) 0.110(11) Uiso 1 1 d .
H260 H 0.5061 0.6455 0.0886 0.165 Uiso 1 1 calc R
H261 H 0.5285 0.7093 0.1045 0.165 Uiso 1 1 calc R
H262 H 0.4994 0.6734 0.1258 0.165 Uiso 1 1 calc R
C125 C 0.6369(15) 0.5567(11) 0.0690(7) 0.114(12) Uiso 1 1 d D
H263 H 0.6274 0.5230 0.0740 0.170 Uiso 1 1 calc R
H264 H 0.6705 0.5581 0.0564 0.170 Uiso 1 1 calc R
H265 H 0.6023 0.5588 0.0565 0.170 Uiso 1 1 calc R
C126 C 0.7073(17) 0.6031(16) 0.1154(10) 0.150(15) Uiso 1 1 d .
H266 H 0.7033 0.5702 0.1210 0.225 Uiso 1 1 calc R
H267 H 0.7176 0.6342 0.1353 0.225 Uiso 1 1 calc R
H268 H 0.7388 0.6065 0.1015 0.225 Uiso 1 1 calc R
N1N N 0.4715(12) 0.5168(11) 0.0430(7) 0.124(10) Uiso 1 1 d D
O2N O 0.4331(10) 0.4956(9) 0.0170(5) 0.120(8) Uiso 1 1 d D
O3N O 0.4917(13) 0.5666(10) 0.0558(7) 0.173(11) Uiso 1 1 d D
O4N O 0.4886(10) 0.4856(9) 0.0537(5) 0.125(8) Uiso 1 1 d D
N5N N 0.9405(12) 0.5290(13) 0.2415(8) 0.106(9) Uiso 1 1 d .
O6N O 0.9265(9) 0.5522(9) 0.2680(6) 0.103(7) Uiso 1 1 d .
O7N O 0.9295(9) 0.4799(9) 0.2320(5) 0.099(7) Uiso 1 1 d .
O8N O 0.9678(12) 0.5499(11) 0.2215(7) 0.149(10) Uiso 1 1 d .
N9N N 0.9046(14) 0.2245(14) 0.1833(9) 0.116(10) Uiso 1 1 d .
O10N O 0.9305(11) 0.2604(11) 0.2055(7) 0.128(9) Uiso 1 1 d .
O11N O 0.8887(14) 0.1806(14) 0.1904(8) 0.181(12) Uiso 1 1 d .
O12N O 0.8900(11) 0.2252(10) 0.1564(7) 0.134(9) Uiso 1 1 d .
O14N O 0.6026(10) 0.3292(9) 0.0924(5) 0.100(7) Uiso 1 1 d .
O15N O 0.5465(10) 0.2437(10) 0.0835(5) 0.113(7) Uiso 1 1 d .
N17N N 0.6198(15) 0.3340(16) 0.2837(10) 0.142(12) Uiso 1 1 d .
O16N O 0.5044(12) 0.2980(10) 0.0821(6) 0.133(9) Uiso 1 1 d .
O18N O 0.6377(12) 0.3701(12) 0.3098(7) 0.142(9) Uiso 1 1 d .
O19N O 0.6128(16) 0.2808(16) 0.2799(9) 0.208(14) Uiso 1 1 d .
O20N O 0.5945(13) 0.3432(11) 0.2572(7) 0.160(10) Uiso 1 1 d .
N21N N 0.4712(15) 0.4590(14) 0.4529(8) 0.126(11) Uiso 1 1 d .
O22N O 0.4352(10) 0.4772(9) 0.4705(6) 0.110(7) Uiso 1 1 d .
O23N O 0.4770(11) 0.4143(12) 0.4508(6) 0.140(9) Uiso 1 1 d .
O24N O 0.4907(13) 0.4788(12) 0.4330(7) 0.155(10) Uiso 1 1 d .
N25N N 0.4102(11) 0.2786(10) 0.5772(6) 0.103(9) Uiso 1 1 d DU
O26N O 0.3772(14) 0.3048(13) 0.5664(9) 0.235(16) Uiso 1 1 d DU
O27N O 0.3906(10) 0.2314(9) 0.5757(6) 0.134(9) Uiso 1 1 d DU
O28N O 0.4632(11) 0.2986(10) 0.5805(6) 0.139(9) Uiso 1 1 d DU
N29N N 0.4192(15) 0.1564(14) 0.8218(8) 0.180(11) Uiso 1 1 d DU
O30N O 0.4535(13) 0.1926(12) 0.8114(7) 0.182(11) Uiso 1 1 d DU
O31N O 0.4265(11) 0.1596(11) 0.8508(6) 0.152(9) Uiso 1 1 d DU
O32N O 0.3724(13) 0.1312(13) 0.8042(7) 0.194(11) Uiso 1 1 d DU
N33N N 0.3125(16) 0.982(2) 0.3108(9) 0.237(13) Uiso 1 1 d DU
O34N O 0.3669(15) 0.9934(19) 0.3034(10) 0.276(16) Uiso 1 1 d DU
O35N O 0.3020(15) 0.9849(15) 0.3389(8) 0.219(13) Uiso 1 1 d DU
O36N O 0.2731(15) 0.9760(16) 0.2898(8) 0.229(14) Uiso 1 1 d DU
O1 O 0.6828(8) 0.2710(8) 0.1058(5) 0.093(6) Uiso 1 1 d .
O2 O 0.2435(11) 0.9419(10) 0.2284(6) 0.144(9) Uiso 1 1 d .
O3 O 0.4807(12) 0.1997(11) 0.9347(7) 0.157(10) Uiso 1 1 d .
O4 O 0.5778(11) 0.0198(10) 0.7477(6) 0.138(9) Uiso 1 1 d .
O5 O 0.1261(9) 0.5178(9) 0.7025(5) 0.108(7) Uiso 1 1 d .
O6 O 0.5067(10) 0.0293(9) 0.0922(6) 0.127(8) Uiso 1 1 d .
O7 O 0.6561(12) 0.4483(11) 0.2644(6) 0.145(9) Uiso 1 1 d .
O8 O 0.8411(13) 0.1205(12) 0.8148(7) 0.168(11) Uiso 1 1 d .
O10 O 0.6510(10) 0.6875(9) 0.0192(6) 0.125(8) Uiso 1 1 d .
O11 O 0.8246(12) 0.3733(11) 0.2686(6) 0.149(10) Uiso 1 1 d .
O12 O 0.2663(11) 0.1039(10) 0.8368(6) 0.140(9) Uiso 1 1 d .
O13 O 0.4205(15) 0.0217(13) 0.5884(8) 0.196(13) Uiso 1 1 d .
O14 O 0.7893(12) 0.1217(11) 0.8712(7) 0.160(10) Uiso 1 1 d .
O16 O 0.4590(13) 0.1893(12) 0.4376(7) 0.165(11) Uiso 1 1 d .
O17 O 0.6708(15) 0.1225(14) 0.2496(8) 0.205(14) Uiso 1 1 d .
O18 O 0.7053(11) 0.8663(10) 0.0977(6) 0.137(9) Uiso 1 1 d .
O19 O 0.7334(14) 0.7711(13) 0.0628(8) 0.181(12) Uiso 1 1 d .
O20 O 0.8307(15) 0.0364(13) 0.1224(8) 0.198(13) Uiso 1 1 d .
O21 O 0.4822(18) 0.9601(16) 0.7110(10) 0.245(17) Uiso 1 1 d .
O22 O 0.2912(12) 0.6727(11) 0.5318(6) 0.151(10) Uiso 1 1 d .
O23 O 0.4020(15) 0.0879(14) 0.5493(8) 0.200(13) Uiso 1 1 d .
O24 O 0.8994(14) 0.2364(13) 0.8269(8) 0.188(12) Uiso 1 1 d .
O25 O 0.3644(12) 0.4191(11) 0.5044(7) 0.158(10) Uiso 1 1 d .
O26 O 0.8043(12) 0.7516(11) 0.1097(7) 0.158(10) Uiso 1 1 d .
O27 O 0.3654(15) 0.6107(14) 0.5043(8) 0.203(13) Uiso 1 1 d .
O28 O 0.8345(12) 0.1288(11) 0.1098(7) 0.160(10) Uiso 1 1 d .
O29 O 0.0765(13) 0.9920(12) 0.6873(7) 0.170(11) Uiso 1 1 d .
O30 O -0.0050(15) 0.2126(13) 0.7688(8) 0.189(12) Uiso 1 1 d .
O31 O 0.6490(19) 0.0651(17) 0.8510(10) 0.262(18) Uiso 1 1 d .
O32 O 0.0772(14) 0.9255(13) 0.0714(8) 0.191(13) Uiso 1 1 d .
O33 O 0.5666(16) 0.5810(15) 0.2634(9) 0.214(14) Uiso 1 1 d .
O34 O 0.9274(16) 0.7772(14) 0.2121(8) 0.208(14) Uiso 1 1 d .
O35 O 0.5395(17) 0.9563(16) 0.6550(9) 0.232(16) Uiso 1 1 d .
O36 O 0.6620(14) 0.1678(13) 0.0844(8) 0.188(12) Uiso 1 1 d .
O37 O 0.7594(13) 0.9452(12) 0.0711(7) 0.166(11) Uiso 1 1 d .
O38 O 0.2719(14) 0.0598(13) 0.7293(8) 0.184(12) Uiso 1 1 d .
O39 O 0.7899(14) 0.2518(13) 0.9646(8) 0.184(12) Uiso 1 1 d .
C6O C 0.897(2) 0.2320(16) 0.5761(12) 0.184(15) Uiso 1 1 d DU
C6Q C 0.218(2) 0.4413(18) 0.6252(12) 0.189(8) Uiso 1 1 d DU
O40 O 0.092(2) 0.0910(19) 0.3082(11) 0.29(2) Uiso 1 1 d .
O41 O 0.4388(18) 0.0601(16) 0.9421(10) 0.244(17) Uiso 1 1 d .
O42 O 0.6294(19) 0.0802(18) 0.6353(11) 0.266(19) Uiso 1 1 d .
O43 O 0.5764(19) 0.5008(17) 0.2497(10) 0.258(18) Uiso 1 1 d .
O45 O 0.116(2) 0.1269(18) 0.7766(11) 0.269(19) Uiso 1 1 d .
O46 O 0.1422(14) 0.3265(13) 0.8870(8) 0.194(13) Uiso 1 1 d .
O44 O 0.7750(15) 0.3590(14) 0.1105(8) 0.198(13) Uiso 1 1 d .
O47 O 0.0659(13) 0.0241(12) 0.7895(7) 0.163(10) Uiso 1 1 d .
O50 O 0.1935(19) 0.3933(17) 0.1070(10) 0.254(18) Uiso 1 1 d .
O48 O 0.7705(14) 0.3715(13) 0.3215(8) 0.186(12) Uiso 1 1 d .
O49 O 0.5284(15) 0.4055(14) 0.5068(8) 0.199(13) Uiso 1 1 d .
O51 O 0.7873(16) 0.3769(14) 0.4323(9) 0.214(14) Uiso 1 1 d .
O52 O 0.1857(14) 0.2012(13) 0.9729(7) 0.182(12) Uiso 1 1 d .
O53 O 0.0633(14) 0.4809(13) 0.0760(8) 0.192(13) Uiso 1 1 d .
O54 O 0.2129(19) 0.1766(17) 0.8275(10) 0.259(18) Uiso 1 1 d .
O55 O 0.7636(18) 0.4940(16) 0.3148(10) 0.246(17) Uiso 1 1 d .
O58 O 0.822(2) 0.0102(19) 0.1946(11) 0.29(2) Uiso 1 1 d .
O57 O 0.3422(17) 0.2843(15) 0.7784(9) 0.232(16) Uiso 1 1 d .
O59 O 0.7834(15) 0.3916(13) 0.0568(8) 0.197(13) Uiso 1 1 d .
O61 O 0.8391(19) 0.1002(17) 0.6118(10) 0.255(18) Uiso 1 1 d .
O62 O 0.7427(18) 0.2830(16) 0.5870(10) 0.245(17) Uiso 1 1 d .
O63 O 0.636(3) 0.208(2) 0.3703(15) 0.37(3) Uiso 1 1 d .
O64 O 0.313(2) 0.014(2) 0.1113(13) 0.34(3) Uiso 1 1 d .
O66 O 0.3506(16) 0.1845(14) 0.7628(9) 0.214(14) Uiso 1 1 d .
O67 O 0.1578(19) 0.0886(17) 0.7145(10) 0.259(18) Uiso 1 1 d .
O69 O 0.512(3) 0.155(3) 0.3597(18) 0.44(4) Uiso 1 1 d .
O71 O 0.4586(18) 0.0653(16) 0.4949(10) 0.251(18) Uiso 1 1 d .
O72 O 0.8558(16) 0.0784(15) 0.3130(9) 0.215(14) Uiso 1 1 d .
O70 O 0.2022(17) 0.1772(15) 0.0558(9) 0.226(15) Uiso 1 1 d .
O73 O 0.5868(15) 0.8523(14) 0.0762(8) 0.195(13) Uiso 1 1 d .

loop_
_atom_site_aniso_label
_atom_site_aniso_U_11
_atom_site_aniso_U_22
_atom_site_aniso_U_33
_atom_site_aniso_U_23
_atom_site_aniso_U_13
_atom_site_aniso_U_12
Pd1 0.0824(18) 0.0624(16) 0.0968(19) 0.0379(14) 0.0318(15) 0.0061(13)
Pd2 0.0760(16) 0.0468(13) 0.0464(13) 0.0211(11) 0.0060(11) 0.0115(11)
Pd3 0.0874(18) 0.0675(16) 0.0852(18) 0.0464(14) -0.0018(14) 0.0066(14)
Pd4 0.0873(18) 0.0671(16) 0.0849(18) 0.0451(14) 0.0359(14) 0.0279(13)
Pd5 0.0662(15) 0.0350(12) 0.0445(13) 0.0125(10) 0.0050(10) 0.0146(10)
Pd6 0.0707(16) 0.0538(14) 0.0548(14) 0.0242(11) 0.0009(12) 0.0078(12)
Pd7 0.141(3) 0.095(2) 0.0577(17) 0.0315(15) 0.0165(16) 0.0123(18)
Pd8 0.0637(16) 0.0584(15) 0.0829(17) 0.0334(13) -0.0008(13) 0.0065(12)
Pd9 0.0609(14) 0.0405(13) 0.0731(16) 0.0281(11) 0.0154(12) 0.0191(11)
Pd10 0.0849(18) 0.096(2) 0.0560(16) 0.0267(14) 0.0031(13) 0.0014(15)
Pd11 0.0525(14) 0.0564(14) 0.0730(16) 0.0346(12) 0.0019(11) 0.0055(11)
Pd12 0.0494(13) 0.0485(13) 0.0639(14) 0.0319(11) 0.0124(11) 0.0189(10)

loop_
_atom_type_symbol
_atom_type_description
_atom_type_scat_dispersion_real
_atom_type_scat_dispersion_imag
_atom_type_scat_source
C C 0.0033 0.0016 'International Tables Vol C Tables 4.2.6.8 and 6.1.1.4'
H H 0.0000 0.0000 'International Tables Vol C Tables 4.2.6.8 and 6.1.1.4'
N N 0.0061 0.0033 'International Tables Vol C Tables 4.2.6.8 and 6.1.1.4'
O O 0.0106 0.0060 'International Tables Vol C Tables 4.2.6.8 and 6.1.1.4'
Pd Pd -0.9988 1.0072 'International Tables Vol C Tables 4.2.6.8 and 6.1.1.4'

loop_
_geom_angle_atom_site_label_1
_geom_angle_atom_site_label_2
_geom_angle_atom_site_label_3
_geom_angle
N1A Pd1 N1D 88.3(8)
N1A Pd1 N12 178.8(10)
N1D Pd1 N12 92.6(10)
N1A Pd1 N11 93.7(9)
N1D Pd1 N11 177.6(9)
N12 Pd1 N11 85.5(11)
N2A Pd2 N1E 87.4(7)
N2A Pd2 N22 177.7(8)
N1E Pd2 N22 94.3(8)
N2A Pd2 N21 92.6(8)
N1E Pd2 N21 175.6(8)
N22 Pd2 N21 85.8(9)
N1F Pd3 N3A 85.8(8)
N1F Pd3 N32 96.5(9)
N3A Pd3 N32 177.0(10)
N1F Pd3 N31 178.5(10)
N3A Pd3 N31 93.8(10)
N32 Pd3 N31 83.9(11)
N2D Pd4 N41 178.3(9)
N2D Pd4 N1B 86.7(8)
N41 Pd4 N1B 94.3(9)
N2D Pd4 N42 95.4(10)
N41 Pd4 N42 83.6(10)
N1B Pd4 N42 177.3(10)
N2B Pd5 N52 177.8(9)
N2B Pd5 N2E 85.7(7)
N52 Pd5 N2E 93.5(9)
N2B Pd5 N51 93.2(8)
N52 Pd5 N51 87.6(9)
N2E Pd5 N51 178.8(8)
N3B Pd6 N61 93.6(8)
N3B Pd6 N2F 87.6(7)
N61 Pd6 N2F 176.8(8)
N3B Pd6 N62 179.6(9)
N61 Pd6 N62 86.3(8)
N2F Pd6 N62 92.4(8)
N1I Pd7 N1G 86.1(9)
N1I Pd7 N72 102.4(13)
N1G Pd7 N72 170.9(12)
N1I Pd7 N71 179.6(12)
N1G Pd7 N71 94.3(11)
N72 Pd7 N71 77.2(15)
N82 Pd8 N2G 179.6(9)
N82 Pd8 N1J 94.3(9)
N2G Pd8 N1J 86.1(7)
N82 Pd8 N81 85.9(9)
N2G Pd8 N81 93.7(8)
N1J Pd8 N81 178.4(9)
N3G Pd9 N1K 84.7(7)
N3G Pd9 N92 178.6(8)
N1K Pd9 N92 94.6(8)
N3G Pd9 N91 94.5(8)
N1K Pd9 N91 177.6(8)
N92 Pd9 N91 86.1(8)
N101 Pd10 N1H 96.2(11)
N101 Pd10 N102 80.0(13)
N1H Pd10 N102 175.9(11)
N101 Pd10 N2I 177.2(11)
N1H Pd10 N2I 86.3(8)
N102 Pd10 N2I 97.5(11)
N3H Pd11 N112 177.4(9)
N3H Pd11 N2J 88.0(7)
N112 Pd11 N2J 91.0(8)
N3H Pd11 N111 93.4(9)
N112 Pd11 N111 87.4(10)
N2J Pd11 N111 176.0(9)
N121 Pd12 N2H 94.9(7)
N121 Pd12 N122 84.6(8)
N2H Pd12 N122 179.0(8)
N121 Pd12 N2K 177.3(8)
N2H Pd12 N2K 85.6(7)
N122 Pd12 N2K 94.9(8)
C5A N1A C1A 116(2)
C5A N1A Pd1 120.2(18)
C1A N1A Pd1 123.6(17)
C6A N2A C10A 116(2)
C6A N2A Pd2 122.5(17)
C10A N2A Pd2 121.3(16)
C11A N3A C15A 115(2)
C11A N3A Pd3 122.3(18)
C15A N3A Pd3 122.1(18)
C17A N4A C16A 109.1(18)
C17A N5A C18A 110.4(19)
C16A N6A C18A 113(2)
N1A C1A C2A 121(2)
N1A C1A H1A 119.3
C2A C1A H1A 119.3
C3A C2A C1A 121(2)
C3A C2A H2A 119.3
C1A C2A H2A 119.3
C2A C3A C4A 118(2)
C2A C3A C16A 124(2)
C4A C3A C16A 117(2)
C5A C4A C3A 115(2)
C5A C4A H4A 122.7
C3A C4A H4A 122.7
N1A C5A C4A 128(3)
N1A C5A H5A 116.2
C4A C5A H5A 116.2
N2A C6A C7A 124(2)
N2A C6A H6A 118.0
C7A C6A H6A 118.0
C8A C7A C6A 120(3)
C8A C7A H7A 119.8
C6A C7A H7A 119.8
C7A C8A C9A 119(2)
C7A C8A C17A 125(2)
C9A C8A C17A 115(2)
C8A C9A C10A 117(2)
C8A C9A H9A 121.3
C10A C9A H9A 121.3
N2A C10A C9A 122(2)
N2A C10A H10A 118.8
C9A C10A H10A 118.8
N3A C11A C12A 127(3)
N3A C11A H11A 116.4
C12A C11A H11A 116.4
C11A C12A C13A 113(2)
C11A C12A H12A 123.3
C13A C12A H12A 123.3
C14A C13A C12A 118(2)
C14A C13A C18A 125(2)
C12A C13A C18A 117(2)
C13A C14A C15A 122(3)
C13A C14A H14A 119.1
C15A C14A H14A 119.1
N3A C15A C14A 125(3)
N3A C15A H15A 117.7
C14A C15A H15A 117.7
N6A C16A N4A 127(2)
N6A C16A C3A 120(2)
N4A C16A C3A 112.3(19)
N5A C17A N4A 130(2)
N5A C17A C8A 120(2)
N4A C17A C8A 110.1(19)
N5A C18A N6A 130(2)
N5A C18A C13A 114(2)
N6A C18A C13A 116(2)
C5B N1B C1B 122(2)
C5B N1B Pd4 118.9(18)
C1B N1B Pd4 118.5(17)
C10B N2B C6B 118(2)
C10B N2B Pd5 122.4(16)
C6B N2B Pd5 119.4(15)
C11B N3B C15B 115(2)
C11B N3B Pd6 128.7(17)
C15B N3B Pd6 115.8(16)
C16B N4B C17B 112.7(19)
C17B N5B C18B 113.7(19)
C18B N6B C16B 115.8(19)
C2B C1B N1B 118(2)
C2B C1B H1B 121.2
N1B C1B H1B 121.2
C3B C2B C1B 124(3)
C3B C2B H2B 118.2
C1B C2B H2B 118.2
C2B C3B C4B 115(2)
C2B C3B C16B 123(2)
C4B C3B C16B 122(2)
C5B C4B C3B 123(3)
C5B C4B H4B 118.3
C3B C4B H4B 118.3
N1B C5B C4B 118(2)
N1B C5B H5B 120.9
C4B C5B H5B 120.9
N2B C6B C7B 124(2)
N2B C6B H6B 118.2
C7B C6B H6B 118.2
C8B C7B C6B 119(2)
C8B C7B H7B 120.5
C6B C7B H7B 120.5
C7B C8B C9B 118(2)
C7B C8B C17B 121(2)
C9B C8B C17B 120(2)
C8B C9B C10B 119(2)
C8B C9B H9B 120.5
C10B C9B H9B 120.5
N2B C10B C9B 122(2)
N2B C10B H10B 119.2
C9B C10B H10B 119.2
N3B C11B C12B 128(2)
N3B C11B H11B 116.0
C12B C11B H11B 116.0
C13B C12B C11B 114(2)
C13B C12B H12B 122.8
C11B C12B H12B 122.8
C14B C13B C18B 123(2)
C14B C13B C12B 120(2)
C18B C13B C12B 118(2)
C13B C14B C15B 121(2)
C13B C14B H14B 119.7
C15B C14B H14B 119.7
C14B C15B N3B 122(2)
C14B C15B H15B 119.1
N3B C15B H15B 119.1
N4B C16B N6B 127(2)
N4B C16B C3B 115(2)
N6B C16B C3B 118(2)
N5B C17B N4B 126(2)
N5B C17B C8B 117(2)
N4B C17B C8B 117(2)
N6B C18B N5B 124(2)
N6B C18B C13B 123(2)
N5B C18B C13B 113(2)
C1D N1D C5D 123(2)
C1D N1D Pd1 118.9(18)
C5D N1D Pd1 117.4(17)
C10D N2D C6D 122(3)
C10D N2D Pd4 115.6(19)
C6D N2D Pd4 122.7(19)
C11D N3D N4D 120(2)
N3D N4D C14D 117(2)
N1D C1D C2D 120(3)
N1D C1D H39 120.1
C2D C1D H39 120.1
C3D C2D C1D 121(3)
C3D C2D H40 119.5
C1D C2D H40 119.5
C2D C3D C4D 115(3)
C2D C3D C11D 120(3)
C4D C3D C11D 125(3)
C5D C4D C3D 118(3)
C5D C4D H41 120.8
C3D C4D H41 120.8
N1D C5D C4D 122(3)
N1D C5D H42 119.1
C4D C5D H42 119.0
N2D C6D C7D 120(3)
N2D C6D H43 120.1
C7D C6D H43 120.1
C6D C7D C8D 121(3)
C6D C7D H44 119.6
C8D C7D H44 119.6
C9D C8D C7D 120(3)
C9D C8D C14D 121(2)
C7D C8D C14D 120(2)
C8D C9D C10D 113(2)
C8D C9D H45 123.7
C10D C9D H45 123.7
N2D C10D C9D 125(3)
N2D C10D H46 117.4
C9D C10D H46 117.4
N3D C11D C12D 124(3)
N3D C11D C3D 115(3)
C12D C11D C3D 121(3)
C13D C12D C11D 116(3)
C13D C12D C3O 125(2)
C11D C12D C3O 119(3)
C12D C13D C14D 120(2)
C12D C13D C1O 118(2)
C14D C13D C1O 122(2)
C13D C14D N4D 123(2)
C13D C14D C8D 123(2)
N4D C14D C8D 114(2)
C1E N1E C5E 118(2)
C1E N1E Pd2 122.2(17)
C5E N1E Pd2 120.0(16)
C10E N2E C6E 123(2)
C10E N2E Pd5 116.7(15)
C6E N2E Pd5 120.1(16)
C11E N3E N4E 118(2)
N3E N4E C14E 122(2)
N1E C1E C2E 122(2)
N1E C1E H47 118.9
C2E C1E H47 118.9
C3E C2E C1E 118(2)
C3E C2E H48 121.3
C1E C2E H48 121.2
C2E C3E C4E 122(3)
C2E C3E C11E 119(2)
C4E C3E C11E 119(2)
C3E C4E C5E 116(2)
C3E C4E H49 121.8
C5E C4E H49 121.8
N1E C5E C4E 124(2)
N1E C5E H50 117.9
C4E C5E H50 117.9
N2E C6E C7E 120(2)
N2E C6E H51 119.8
C7E C6E H51 119.8
C8E C7E C6E 118(3)
C8E C7E H52 120.8
C6E C7E H52 120.8
C9E C8E C7E 122(2)
C9E C8E C14E 119(2)
C7E C8E C14E 119(2)
C8E C9E C10E 118(2)
C8E C9E H53 121.2
C10E C9E H53 121.2
N2E C10E C9E 118(2)
N2E C10E H54 120.8
C9E C10E H54 120.8
C12E C11E N3E 123(3)
C12E C11E C3E 127(3)
N3E C11E C3E 110(2)
C11E C12E C13E 121(2)
C11E C12E C1P 122(2)
C13E C12E C1P 117(2)
C12E C13E C14E 118(2)
C12E C13E C3P 123(2)
C14E C13E C3P 118(2)
N4E C14E C13E 118(2)
N4E C14E C8E 115(2)
C13E C14E C8E 126(2)
C5F N1F C1F 121(2)
C5F N1F Pd3 119.9(17)
C1F N1F Pd3 118.5(17)
C10F N2F C6F 119(2)
C10F N2F Pd6 118.7(18)
C6F N2F Pd6 122.3(18)
C11F N3F N4F 116(2)
N3F N4F C14F 125(2)
N1F C1F C2F 119(3)
N1F C1F H55 120.6
C2F C1F H55 120.6
C3F C2F C1F 117(3)
C3F C2F H56 121.6
C1F C2F H56 121.6
C2F C3F C4F 122(3)
C2F C3F C11F 114(2)
C4F C3F C11F 124(2)
C3F C4F C5F 120(3)
C3F C4F H57 119.8
C5F C4F H57 119.8
N1F C5F C4F 120(3)
N1F C5F H58 119.9
C4F C5F H58 119.9
N2F C6F C7F 122(3)
N2F C6F H59 118.8
C7F C6F H59 118.8
C6F C7F C8F 120(3)
C6F C7F H60 119.8
C8F C7F H60 119.8
C9F C8F C7F 115(2)
C9F C8F C14F 125(2)
C7F C8F C14F 119(2)
C8F C9F C10F 119(3)
C8F C9F H61 120.3
C10F C9F H61 120.3
N2F C10F C9F 123(3)
N2F C10F H62 118.3
C9F C10F H62 118.3
N3F C11F C12F 127(3)
N3F C11F C3F 113(2)
C12F C11F C3F 120(2)
C11F C12F C13F 119(3)
C11F C12F C1Q 124(3)
C13F C12F C1Q 116(3)
C14F C13F C12F 109(3)
C14F C13F C2Q 133(3)
C12F C13F C2Q 114(3)
N4F C14F C13F 124(2)
N4F C14F C8F 120(2)
C13F C14F C8F 117(2)
C1G N1G C5G 118(3)
C1G N1G Pd7 120.0(19)
C5G N1G Pd7 122(2)
C6G N2G C10G 117(2)
C6G N2G Pd8 122.8(16)
C10G N2G Pd8 120.6(16)
C15G N3G C11G 115(2)
C15G N3G Pd9 123.2(16)
C11G N3G Pd9 122.1(16)
C17G N4G C16G 118.5(19)
C18G N5G C17G 114.0(18)
C16G N6G C18G 112.8(19)
N1G C1G C2G 122(3)
N1G C1G H1G 118.8
C2G C1G H1G 118.8
C3G C2G C1G 116(2)
C3G C2G H2G 121.8
C1G C2G H2G 121.8
C4G C3G C16G 122(2)
C4G C3G C2G 120(2)
C16G C3G C2G 118(2)
C3G C4G C5G 118(3)
C3G C4G H4G 120.8
C5G C4G H4G 120.7
N1G C5G C4G 125(3)
N1G C5G H5G 117.7
C4G C5G H5G 117.7
C7G C6G N2G 123(2)
C7G C6G H6G 118.6
N2G C6G H6G 118.6
C6G C7G C8G 122(2)
C6G C7G H7G 119.2
C8G C7G H7G 119.2
C7G C8G C9G 115(2)
C7G C8G C17G 121(2)
C9G C8G C17G 124(2)
C10G C9G C8G 121(2)
C10G C9G H9G 119.7
C8G C9G H9G 119.7
C9G C10G N2G 123(2)
C9G C10G H10G 118.4
N2G C10G H10G 118.4
N3G C11G C12G 124(2)
N3G C11G H11G 118.0
C12G C11G H11G 118.0
C13G C12G C11G 119(2)
C13G C12G H12G 120.7
C11G C12G H12G 120.7
C12G C13G C14G 120(2)
C12G C13G C18G 123(2)
C14G C13G C18G 117.2(19)
C15G C14G C13G 116(2)
C15G C14G H14G 121.9
C13G C14G H14G 121.9
N3G C15G C14G 126(2)
N3G C15G H15G 116.9
C14G C15G H15G 116.9
N6G C16G N4G 125(2)
N6G C16G C3G 116(2)
N4G C16G C3G 119(2)
N4G C17G N5G 122.0(19)
N4G C17G C8G 121.4(19)
N5G C17G C8G 116.5(19)
N6G C18G N5G 127(2)
N6G C18G C13G 113.7(18)
N5G C18G C13G 118.6(19)
C1H N1H C5H 115(2)
C1H N1H Pd10 127.1(18)
C5H N1H Pd10 117.5(18)
C10H N2H C6H 118.9(19)
C10H N2H Pd12 120.7(15)
C6H N2H Pd12 119.9(15)
C15H N3H C11H 119(2)
C15H N3H Pd11 121.4(16)
C11H N3H Pd11 119.1(16)
C17H N4H C16H 117(2)
C18H N5H C17H 113.4(19)
C16H N6H C18H 115(2)
N1H C1H C2H 126(2)
N1H C1H H1H 117.0
C2H C1H H1H 117.0
C1H C2H C3H 119(2)
C1H C2H H2H 120.3
C3H C2H H2H 120.3
C2H C3H C4H 117(2)
C2H C3H C16H 125(2)
C4H C3H C16H 118(2)
C5H C4H C3H 119(2)
C5H C4H H4H 120.6
C3H C4H H4H 120.6
N1H C5H C4H 124(3)
N1H C5H H5H 118.1
C4H C5H H5H 118.1
C7H C6H N2H 122(2)
C7H C6H H6H 119.2
N2H C6H H6H 119.2
C6H C7H C8H 123(2)
C6H C7H H7H 118.3
C8H C7H H7H 118.3
C7H C8H C9H 115(2)
C7H C8H C17H 123(2)
C9H C8H C17H 121(2)
C10H C9H C8H 118(2)
C10H C9H H9H 120.9
C8H C9H H9H 120.9
N2H C10H C9H 123(2)
N2H C10H H10H 118.7
C9H C10H H10H 118.7
N3H C11H C12H 123(2)
N3H C11H H11H 118.3
C12H C11H H11H 118.3
C13H C12H C11H 118(2)
C13H C12H H12H 121.0
C11H C12H H12H 121.0
C12H C13H C14H 116(2)
C12H C13H C18H 120(2)
C14H C13H C18H 124(2)
C15H C14H C13H 121(2)
C15H C14H H38 119.7
C13H C14H H38 119.7
N3H C15H C14H 122(2)
N3H C15H H15H 119.1
C14H C15H H15H 119.1
N6H C16H N4H 124(2)
N6H C16H C3H 119(2)
N4H C16H C3H 117(2)
N4H C17H N5H 123(2)
N4H C17H C8H 119(2)
N5H C17H C8H 117(2)
N6H C18H N5H 126(2)
N6H C18H C13H 118(2)
N5H C18H C13H 116(2)
C5I N1I C1I 113(3)
C5I N1I Pd7 125(2)
C1I N1I Pd7 122(2)
C10I N2I C6I 123(3)
C10I N2I Pd10 121(2)
C6I N2I Pd10 116(2)
C11I N3I N4I 121(3)
N3I N4I C14I 121(3)
N1I C1I C2I 132(3)
N1I C1I H1I 114.0
C2I C1I H1I 114.0
C3I C2I C1I 108(3)
C3I C2I H2I 126.0
C1I C2I H2I 126.0
C4I C3I C2I 122(3)
C4I C3I C11I 116(3)
C2I C3I C11I 122(3)
C5I C4I C3I 115(3)
C5I C4I H4I 122.4
C3I C4I H4I 122.4
N1I C5I C4I 129(3)
N1I C5I H5I 115.3
C4I C5I H5I 115.3
N2I C6I C7I 115(3)
N2I C6I H6I 122.4
C7I C6I H6I 122.4
C8I C7I C6I 124(3)
C8I C7I H7I 118.2
C6I C7I H7I 118.2
C7I C8I C9I 118(3)
C7I C8I C14I 125(3)
C9I C8I C14I 117(3)
C8I C9I C10I 121(3)
C8I C9I H9I 119.7
C10I C9I H9I 119.7
N2I C10I C9I 119(3)
N2I C10I H10I 120.5
C9I C10I H10I 120.5
N3I C11I C12I 124(3)
N3I C11I C3I 116(3)
C12I C11I C3I 120(3)
C13I C12I C11I 122(3)
C13I C12I C2R 113(3)
C11I C12I C2R 124(3)
C12I C13I C14I 114(3)
C12I C13I C1R 122(3)
C14I C13I C1R 123(3)
N4I C14I C8I 121(3)
N4I C14I C13I 118(3)
C8I C14I C13I 121(3)
C5J N1J C1J 122(2)
C5J N1J Pd8 118.5(19)
C1J N1J Pd8 119.2(17)
C10J N2J C6J 118(2)
C10J N2J Pd11 121.9(17)
C6J N2J Pd11 119.6(16)
N4J N3J C11J 121(2)
N3J N4J C14J 120(2)
N1J C1J C2J 119(2)
N1J C1J H1J 120.3
C2J C1J H1J 120.3
C3J C2J C1J 117(3)
C3J C2J H2J 121.3
C1J C2J H2J 121.3
C4J C3J C2J 121(3)
C4J C3J C11J 121(2)
C2J C3J C11J 118(2)
C3J C4J C5J 119(3)
C3J C4J H4J 120.7
C5J C4J H4J 120.7
N1J C5J C4J 121(3)
N1J C5J H5J 119.6
C4J C5J H5J 119.6
N2J C6J C7J 124(2)
N2J C6J H6J 117.8
C7J C6J H6J 117.8
C8J C7J C6J 116(3)
C8J C7J H7J 122.0
C6J C7J H7J 122.0
C7J C8J C9J 120(3)
C7J C8J C14J 119(3)
C9J C8J C14J 120(2)
C8J C9J C10J 121(3)
C8J C9J H9J 119.7
C10J C9J H9J 119.7
N2J C10J C9J 120(2)
N2J C10J H10J 119.8
C9J C10J H10J 119.8
N3J C11J C12J 121(2)
N3J C11J C3J 116(2)
C12J C11J C3J 123(2)
C13J C12J C11J 120(3)
C13J C12J C1T 121(3)
C11J C12J C1T 118(3)
C12J C13J C14J 112(3)
C12J C13J C2T 128(4)
C14J C13J C2T 120(3)
N4J C14J C13J 125(2)
N4J C14J C8J 115(2)
C13J C14J C8J 121(2)
C1K N1K C5K 120(2)
C1K N1K Pd9 119.7(16)
C5K N1K Pd9 120.5(15)
C10K N2K C6K 121(2)
C10K N2K Pd12 123.4(16)
C6K N2K Pd12 115.3(15)
N4K N3K C11K 116.4(18)
C14K N4K N3K 122(2)
N1K C1K C2K 123(2)
N1K C1K H1K 118.7
C2K C1K H1K 118.7
C3K C2K C1K 118(2)
C3K C2K H2K 120.8
C1K C2K H2K 120.8
C2K C3K C4K 119(2)
C2K C3K C11K 122(2)
C4K C3K C11K 119(2)
C3K C4K C5K 119(2)
C3K C4K H4K 120.6
C5K C4K H4K 120.6
N1K C5K C4K 121(2)
N1K C5K H5K 119.4
C4K C5K H5K 119.4
N2K C6K C7K 119(2)
N2K C6K H6K 120.4
C7K C6K H6K 120.4
C8K C7K C6K 117(2)
C8K C7K H7K 121.7
C6K C7K H7K 121.7
C9K C8K C7K 122(2)
C9K C8K C14K 120(2)
C7K C8K C14K 118(2)
C8K C9K C10K 121(2)
C8K C9K H9K 119.7
C10K C9K H9K 119.7
N2K C10K C9K 121(2)
N2K C10K H10K 119.5
C9K C10K H10K 119.5
C12K C11K N3K 122(2)
C12K C11K C3K 123(2)
N3K C11K C3K 114.7(19)
C11K C12K C13K 119(2)
C11K C12K C2S 120(2)
C13K C12K C2S 121(2)
C12K C13K C14K 117(2)
C12K C13K C1S 117(2)
C14K C13K C1S 125(2)
N4K C14K C13K 123(2)
N4K C14K C8K 115(2)
C13K C14K C8K 123(2)
C2X C1X C18X 128(3)
C2X C1X H1X 116.0
C18X C1X H1X 116.0
C1X C2X C3X 114(3)
C1X C2X H2X 122.8
C3X C2X H2X 122.8
C2X C3X C4X 123(3)
C2X C3X H3X 118.7
C4X C3X H3X 118.7
C5X C4X C3X 121(3)
C5X C4X H4X 119.5
C3X C4X H4X 119.5
C4X C5X C18X 119(2)
C4X C5X C6X 120(2)
C18X C5X C6X 121(2)
C7X C6X C11X 121(2)
C7X C6X C5X 121(2)
C11X C6X C5X 118(2)
C8X C7X C6X 120(3)
C8X C7X H7X 120.2
C6X C7X H7X 120.2
C9X C8X C7X 118(3)
C9X C8X H8X 121.1
C7X C8X H8X 121.2
C10X C9X C8X 126(3)
C10X C9X H9X 116.9
C8X C9X H9X 116.9
C9X C10X C11X 120(3)
C9X C10X H10X 119.8
C11X C10X H10X 119.8
C10X C11X C6X 115(2)
C10X C11X C12X 125(2)
C6X C11X C12X 120(2)
C17X C12X C13X 124(3)
C17X C12X C11X 119(2)
C13X C12X C11X 117(3)
C12X C13X C14X 115(3)
C12X C13X H13X 122.6
C14X C13X H13X 122.6
C15X C14X C13X 121(3)
C15X C14X H14X 119.6
C13X C14X H14X 119.6
C14X C15X C16X 121(4)
C14X C15X H15X 119.4
C16X C15X H15X 119.4
C17X C16X C15X 126(3)
C17X C16X H16X 117.2
C15X C16X H16X 117.2
C16X C17X C12X 114(3)
C16X C17X C18X 124(3)
C12X C17X C18X 122(2)
C5X C18X C17X 120(2)
C5X C18X C1X 114(2)
C17X C18X C1X 125(3)
C18Y C1Y C2Y 123(3)
C18Y C1Y H1Y 118.6
C2Y C1Y H1Y 118.6
C1Y C2Y C3Y 116(3)
C1Y C2Y H2Y 122.0
C3Y C2Y H2Y 122.0
C4Y C3Y C2Y 119(3)
C4Y C3Y H3Y 120.6
C2Y C3Y H3Y 120.6
C3Y C4Y C5Y 122(3)
C3Y C4Y H4Y 119.1
C5Y C4Y H4Y 119.1
C18Y C5Y C6Y 122(3)
C18Y C5Y C4Y 118(3)
C6Y C5Y C4Y 120(3)
C11Y C6Y C7Y 118(3)
C11Y C6Y C5Y 120(3)
C7Y C6Y C5Y 122(3)
C8Y C7Y C6Y 124(3)
C8Y C7Y H7Y 118.2
C6Y C7Y H7Y 118.2
C7Y C8Y C9Y 116(3)
C7Y C8Y H8Y 122.0
C9Y C8Y H8Y 122.0
C10Y C9Y C8Y 124(3)
C10Y C9Y H9Y 117.8
C8Y C9Y H9Y 117.8
C9Y C10Y C11Y 118(3)
C9Y C10Y H10Y 121.2
C11Y C10Y H10Y 121.2
C6Y C11Y C12Y 120(3)
C6Y C11Y C10Y 120(3)
C12Y C11Y C10Y 120(3)
C13Y C12Y C17Y 118(3)
C13Y C12Y C11Y 121(3)
C17Y C12Y C11Y 121(3)
C14Y C13Y C12Y 115(3)
C14Y C13Y H13Y 122.5
C12Y C13Y H13Y 122.5
C15Y C14Y C13Y 134(4)
C15Y C14Y H14Y 112.8
C13Y C14Y H14Y 112.8
C14Y C15Y C16Y 108(3)
C14Y C15Y H15Y 126.0
C16Y C15Y H15Y 126.0
C17Y C16Y C15Y 129(3)
C17Y C16Y H16Y 115.3
C15Y C16Y H16Y 115.3
C16Y C17Y C12Y 114(3)
C16Y C17Y C18Y 128(3)
C12Y C17Y C18Y 118(3)
C5Y C18Y C1Y 123(3)
C5Y C18Y C17Y 119(3)
C1Y C18Y C17Y 118(3)
C2Z C1Z C18Z 115(3)
C2Z C1Z H1Z 122.3
C18Z C1Z H1Z 122.3
C3Z C2Z C1Z 127(3)
C3Z C2Z H2Z 116.3
C1Z C2Z H2Z 116.3
C2Z C3Z C4Z 120(3)
C2Z C3Z H3Z 120.0
C4Z C3Z H3Z 120.1
C5Z C4Z C3Z 118(3)
C5Z C4Z H4Z 121.0
C3Z C4Z H4Z 121.0
C4Z C5Z C6Z 123(2)
C4Z C5Z C18Z 120(2)
C6Z C5Z C18Z 116(2)
C7Z C6Z C11Z 122(2)
C7Z C6Z C5Z 117(2)
C11Z C6Z C5Z 122(2)
C6Z C7Z C8Z 122(3)
C6Z C7Z H7Z 119.1
C8Z C7Z H7Z 119.1
C9Z C8Z C7Z 114(3)
C9Z C8Z H8Z 122.9
C7Z C8Z H8Z 122.9
C10Z C9Z C8Z 125(3)
C10Z C9Z H9Z 117.7
C8Z C9Z H9Z 117.7
C9Z C10Z C11Z 121(3)
C9Z C10Z H10Z 119.7
C11Z C10Z H10Z 119.7
C12Z C11Z C6Z 119(2)
C12Z C11Z C10Z 124(2)
C6Z C11Z C10Z 117(2)
C17Z C12Z C11Z 122(2)
C17Z C12Z C13Z 116(3)
C11Z C12Z C13Z 121(2)
C14Z C13Z C12Z 122(3)
C14Z C13Z H13Z 119.0
C12Z C13Z H13Z 119.0
C15Z C14Z C13Z 119(3)
C15Z C14Z H14Z 120.3
C13Z C14Z H14Z 120.3
C14Z C15Z C16Z 123(3)
C14Z C15Z H15Z 118.7
C16Z C15Z H15Z 118.7
C15Z C16Z C17Z 121(3)
C15Z C16Z H16Z 119.7
C17Z C16Z H16Z 119.7
C12Z C17Z C16Z 119(3)
C12Z C17Z C18Z 122(3)
C16Z C17Z C18Z 119(3)
C17Z C18Z C1Z 123(3)
C17Z C18Z C5Z 118(2)
C1Z C18Z C5Z 119(3)
C1O N1O C2O 123(3)
C1O N1O H269 118.7
C2O N1O H269 118.7
C3O N2O C4O 132(3)
C3O N2O H270 113.8
C4O N2O H270 113.8
O1O C1O N1O 126(3)
O1O C1O C13D 118(3)
N1O C1O C13D 116(3)
N1O C2O C5O 107(3)
N1O C2O H318 110.3
C5O C2O H318 110.3
N1O C2O H319 110.3
C5O C2O H319 110.3
H318 C2O H319 108.6
N2O C3O O2O 126(4)
N2O C3O C12D 115(3)
O2O C3O C12D 118(3)
N2O C4O C6O 113(3)
N2O C4O H320 109.0
C6O C4O H320 109.0
N2O C4O H321 109.0
C6O C4O H321 109.0
H320 C4O H321 107.8
C1P N1P C2P 111(3)
C1P N1P H271 124.3
C2P N1P H271 124.3
C3P N2P C4P 118(4)
C3P N2P H272 120.8
C4P N2P H272 120.8
N1P C1P O1P 128(3)
N1P C1P C12E 118(3)
O1P C1P C12E 114(3)
O2P C3P N2P 137(3)
O2P C3P C13E 111(3)
N2P C3P C13E 112(3)
N2P C4P C5P 121(4)
N2P C4P H322 107.1
C5P C4P H322 107.2
N2P C4P H323 107.1
C5P C4P H323 107.1
H322 C4P H323 106.8
C1Q N1Q C3Q 125(4)
C1Q N1Q H273 117.3
C3Q N1Q H273 117.3
N1Q C1Q O1Q 136(5)
N1Q C1Q C12F 114(4)
O1Q C1Q C12F 109(4)
N2Q C2Q O2Q 144(6)
N2Q C2Q C13F 118(5)
O2Q C2Q C13F 93(4)
N1Q C3Q C4Q 112(4)
N1Q C3Q H324 109.1
C4Q C3Q H324 109.1
N1Q C3Q H325 109.1
C4Q C3Q H325 109.1
H324 C3Q H325 107.8
C2Q N2Q C5Q 110(5)
C2Q N2Q H274 125.1
C5Q N2Q H274 125.1
N2Q C5Q C6Q 114(4)
N2Q C5Q H326 108.7
C6Q C5Q H326 108.7
N2Q C5Q H327 108.7
C6Q C5Q H327 108.7
H326 C5Q H327 107.6
C2R N2R C4R 129(4)
C2R N2R H275 115.4
C4R N2R H275 115.4
N1R C1R O1R 128(4)
N1R C1R C13I 120(4)
O1R C1R C13I 111(4)
N2R C2R O2R 130(4)
N2R C2R C12I 117(4)
O2R C2R C12I 112(4)
N1R C3R C5R 109(4)
N1R C3R H301 109.9
C5R C3R H301 109.8
N1R C3R H302 109.9
C5R C3R H302 109.9
H301 C3R H302 108.3
C1R N1R C3R 117(4)
C1R N1R H276 121.7
C3R N1R H276 121.7
N2R C4R C6R 151(4)
N2R C4R H316 98.8
C6R C4R H316 98.8
N2R C4R H317 98.7
C6R C4R H317 98.8
H316 C4R H317 103.9
O3R C5R C3R 96(4)
O3R C5R H303 112.5
C3R C5R H303 112.5
O3R C5R H304 112.5
C3R C5R H304 112.5
H303 C5R H304 110.0
C5R O3R H305 109.5
C1S N1S C3S 125(2)
C1S N1S H277 117.3
C3S N1S H277 117.3
C2S N2S C5S 115(2)
C2S N2S H278 122.7
C5S N2S H278 122.7
O1S C1S N1S 124(2)
O1S C1S C13K 120(2)
N1S C1S C13K 116(2)
O2S C2S N2S 132(3)
O2S C2S C12K 115(2)
N2S C2S C12K 113(2)
C4S C3S N1S 104(2)
C4S C3S H281 111.0
N1S C3S H281 111.0
C4S C3S H282 111.0
N1S C3S H282 111.0
H281 C3S H282 109.0
O4S C4S C3S 108(3)
O4S C4S H283 110.1
C3S C4S H283 110.1
O4S C4S H284 110.1
C3S C4S H284 110.1
H283 C4S H284 108.4
N2S C5S C6S 113(2)
N2S C5S H285 109.1
C6S C5S H285 109.1
N2S C5S H286 109.1
C6S C5S H286 109.1
H285 C5S H286 107.8
O3S C6S C5S 114(2)
O3S C6S H287 108.8
C5S C6S H287 108.8
O3S C6S H288 108.8
C5S C6S H288 108.8
H287 C6S H288 107.7
C6S O3S H297 109.5
C4S O4S H298 109.5
C1T N1T C3T 122(5)
C1T N1T H279 119.0
C3T N1T H279 119.0
O1T C1T N1T 128(5)
O1T C1T C12J 115(4)
N1T C1T C12J 117(5)
N2T C2T O2T 144(6)
N2T C2T C13J 122(7)
O2T C2T C13J 94(4)
N1T C3T C4T 93(4)
N1T C3T H289 113.0
C4T C3T H289 113.0
N1T C3T H290 113.0
C4T C3T H290 113.0
H289 C3T H290 110.4
O4T C4T C3T 76(3)
O4T C4T H291 115.8
C3T C4T H291 115.8
O4T C4T H292 115.8
C3T C4T H292 115.8
H291 C4T H292 112.8
C6T C5T N2T 136(5)
C6T C5T H293 103.2
N2T C5T H293 103.2
C6T C5T H294 103.2
N2T C5T H294 103.2
H293 C5T H294 105.2
O3T C6T C5T 105(4)
O3T C6T H295 110.8
C5T C6T H295 110.8
O3T C6T H296 110.8
C5T C6T H296 110.8
H295 C6T H296 108.9
C6T O3T H299 109.5
C4T O4T H300 109.5
C2T N2T C5T 130(6)
C2T N2T H280 114.9
C5T N2T H280 115.0
C13 N11 C11 111(3)
C13 N11 C14 117(3)
C11 N11 C14 105(3)
C13 N11 Pd1 107(2)
C11 N11 Pd1 104.6(19)
C14 N11 Pd1 111(2)
C15 N12 C16 108(3)
C15 N12 C12 125(3)
C16 N12 C12 102(3)
C15 N12 Pd1 111(2)
C16 N12 Pd1 107(2)
C12 N12 Pd1 102(2)
O14N N13 O16N 131(3)
O14N N13 O15N 131(3)
O16N N13 O15N 98(2)
C24 N21 C23 113(2)
C24 N21 C21 112(3)
C23 N21 C21 110(2)
C24 N21 Pd2 109.1(19)
C23 N21 Pd2 108.7(17)
C21 N21 Pd2 104(2)
C26 N22 C25 110(3)
C26 N22 C22 107(2)
C25 N22 C22 112(3)
C26 N22 Pd2 113.3(18)
C25 N22 Pd2 112(2)
C22 N22 Pd2 101.8(18)
C33 N31 C34 104(3)
C33 N31 C31 119(3)
C34 N31 C31 114(3)
C33 N31 Pd3 110(2)
C34 N31 Pd3 109(2)
C31 N31 Pd3 101(2)
C35 N32 C32 111(3)
C35 N32 C36 106(3)
C32 N32 C36 115(3)
C35 N32 Pd3 114(2)
C32 N32 Pd3 107(2)
C36 N32 Pd3 103(2)
C41 N41 C44 111(3)
C41 N41 C43 109(3)
C44 N41 C43 113(3)
C41 N41 Pd4 103(2)
C44 N41 Pd4 111(2)
C43 N41 Pd4 109.6(18)
C42 N42 C46 114(3)
C42 N42 C45 109(3)
C46 N42 C45 106(3)
C42 N42 Pd4 104(2)
C46 N42 Pd4 110(2)
C45 N42 Pd4 113.4(19)
C53 N51 C51 107(2)
C53 N51 C54 113(2)
C51 N51 C54 109(2)
C53 N51 Pd5 110.8(17)
C51 N51 Pd5 108.4(17)
C54 N51 Pd5 108.9(17)
C56 N52 C52 104(2)
C56 N52 C55 116(3)
C52 N52 C55 106(3)
C56 N52 Pd5 113.6(19)
C52 N52 Pd5 104(2)
C55 N52 Pd5 112(2)
C64 N61 C63 104(2)
C64 N61 C61 114(2)
C63 N61 C61 107(2)
C64 N61 Pd6 113.7(19)
C63 N61 Pd6 111.9(18)
C61 N61 Pd6 106.5(17)
C66 N62 C65 108(2)
C66 N62 C62 112(2)
C65 N62 C62 107(2)
C66 N62 Pd6 110.0(18)
C65 N62 Pd6 113.1(17)
C62 N62 Pd6 106.5(18)
C73 N71 C74 116(3)
C73 N71 C71 113(3)
C74 N71 C71 107(3)
C73 N71 Pd7 111(3)
C74 N71 Pd7 105(3)
C71 N71 Pd7 105(2)
C76 N72 C75 93(4)
C76 N72 C72 131(4)
C75 N72 C72 95.9(16)
C76 N72 Pd7 111(3)
C75 N72 Pd7 105(3)
C72 N72 Pd7 112(3)
C83 N81 C84 113(2)
C83 N81 C81 112(2)
C84 N81 C81 109(2)
C83 N81 Pd8 108.3(18)
C84 N81 Pd8 110.5(19)
C81 N81 Pd8 103.8(17)
C85 N82 C82 112(3)
C85 N82 C86 109(3)
C82 N82 C86 104(3)
C85 N82 Pd8 112(2)
C82 N82 Pd8 104.8(19)
C86 N82 Pd8 114(2)
C91 N91 C96 113(2)
C91 N91 C95 101(2)
C96 N91 C95 119(2)
C91 N91 Pd9 105.0(16)
C96 N91 Pd9 109.2(17)
C95 N91 Pd9 109.1(17)
C92 N92 C93 107(2)
C92 N92 C94 116(3)
C93 N92 C94 99(3)
C92 N92 Pd9 108.6(18)
C93 N92 Pd9 118.6(18)
C94 N92 Pd9 107(2)
C101 N101 C103 99(3)
C101 N101 C104 97(3)
C103 N101 C104 98(3)
C101 N101 Pd10 124(2)
C103 N101 Pd10 116(2)
C104 N101 Pd10 118(2)
C105 N102 C106 102(3)
C105 N102 C102 96(2)
C106 N102 C102 124(3)
C105 N102 Pd10 112(2)
C106 N102 Pd10 113(2)
C102 N102 Pd10 109(2)
C115 N111 C116 102(3)
C115 N111 C111 111(3)
C116 N111 C111 115(3)
C115 N111 Pd11 113(2)
C116 N111 Pd11 110(2)
C111 N111 Pd11 106.0(19)
C113 N112 C112 104(2)
C113 N112 C114 110(2)
C112 N112 C114 111(2)
C113 N112 Pd11 118(2)
C112 N112 Pd11 101.7(18)
C114 N112 Pd11 111.7(18)
C121 N121 C123 108(2)
C121 N121 C124 112(2)
C123 N121 C124 105(2)
C121 N121 Pd12 104.2(18)
C123 N121 Pd12 112.5(18)
C124 N121 Pd12 115.3(17)
C122 N122 C126 102(3)
C122 N122 C125 111(2)
C126 N122 C125 111(3)
C122 N122 Pd12 106.9(19)
C126 N122 Pd12 114(2)
C125 N122 Pd12 112.2(18)
C12 C11 N11 102(3)
C12 C11 H11C 111.4
N11 C11 H11C 111.4
C12 C11 H11D 111.4
N11 C11 H11D 111.4
H11C C11 H11D 109.3
N12 C12 C11 106(3)
N12 C12 H12C 110.6
C11 C12 H12C 110.6
N12 C12 H12D 110.6
C11 C12 H12D 110.6
H12C C12 H12D 108.7
N12 C15 H132 109.5
N12 C15 H133 109.5
H132 C15 H133 109.5
N12 C15 H131 109.5
H132 C15 H131 109.5
H133 C15 H131 109.5
N12 C16 H134 109.5
N12 C16 H135 109.5
H134 C16 H135 109.5
N12 C16 H136 109.5
H134 C16 H136 109.5
H135 C16 H136 109.5
C22 C21 N21 108(3)
C22 C21 H21A 110.1
N21 C21 H21A 110.1
C22 C21 H21B 110.1
N21 C21 H21B 110.1
H21A C21 H21B 108.4
C21 C22 N22 112(3)
C21 C22 H22A 109.2
N22 C22 H22A 109.2
C21 C22 H22B 109.2
N22 C22 H22B 109.2
H22A C22 H22B 107.9
N21 C23 H137 109.5
N21 C23 H138 109.5
H137 C23 H138 109.5
N21 C23 H139 109.5
H137 C23 H139 109.5
H138 C23 H139 109.5
N21 C24 H140 109.5
N21 C24 H141 109.5
H140 C24 H141 109.5
N21 C24 H142 109.5
H140 C24 H142 109.5
H141 C24 H142 109.5
N22 C25 H143 109.5
N22 C25 H144 109.5
H143 C25 H144 109.5
N22 C25 H145 109.5
H143 C25 H145 109.5
H144 C25 H145 109.5
N22 C26 H146 109.5
N22 C26 H147 109.5
H146 C26 H147 109.5
N22 C26 H148 109.5
H146 C26 H148 109.5
H147 C26 H148 109.5
C32 C31 N31 115(4)
C32 C31 H31A 108.6
N31 C31 H31A 108.6
C32 C31 H31B 108.6
N31 C31 H31B 108.5
H31A C31 H31B 107.5
C31 C32 N32 111(3)
C31 C32 H32A 109.5
N32 C32 H32A 109.5
C31 C32 H32B 109.5
N32 C32 H32B 109.5
H32A C32 H32B 108.1
N31 C33 H149 109.5
N31 C33 H150 109.5
H149 C33 H150 109.5
N31 C33 H151 109.5
H149 C33 H151 109.5
H150 C33 H151 109.5
N31 C34 H152 109.5
N31 C34 H153 109.5
H152 C34 H153 109.5
N31 C34 H154 109.5
H152 C34 H154 109.5
H153 C34 H154 109.5
N32 C35 H155 109.5
N32 C35 H156 109.5
H155 C35 H156 109.5
N32 C35 H157 109.5
H155 C35 H157 109.5
H156 C35 H157 109.5
N32 C36 H158 109.5
N32 C36 H159 109.5
H158 C36 H159 109.5
N32 C36 H160 109.5
H158 C36 H160 109.5
H159 C36 H160 109.5
C42 C41 N41 113(4)
C42 C41 H41A 109.0
N41 C41 H41A 109.0
C42 C41 H41B 109.0
N41 C41 H41B 109.0
H41A C41 H41B 107.8
C41 C42 N42 112(4)
C41 C42 H42A 109.3
N42 C42 H42A 109.3
C41 C42 H42B 109.3
N42 C42 H42B 109.3
H42A C42 H42B 108.0
N41 C43 H161 109.5
N41 C43 H162 109.5
H161 C43 H162 109.5
N41 C43 H163 109.5
H161 C43 H163 109.5
H162 C43 H163 109.5
N41 C44 H164 109.5
N41 C44 H165 109.5
H164 C44 H165 109.5
N41 C44 H166 109.5
H164 C44 H166 109.5
H165 C44 H166 109.5
N42 C45 H167 109.5
N42 C45 H168 109.5
H167 C45 H168 109.5
N42 C45 H169 109.5
H167 C45 H169 109.5
H168 C45 H169 109.5
N42 C46 H170 109.5
N42 C46 H171 109.5
H170 C46 H171 109.5
N42 C46 H172 109.5
H170 C46 H172 109.5
H171 C46 H172 109.5
C52 C51 N51 113(3)
C52 C51 H51A 108.9
N51 C51 H51A 108.9
C52 C51 H51B 108.9
N51 C51 H51B 108.9
H51A C51 H51B 107.7
C51 C52 N52 126(3)
C51 C52 H52A 105.8
N52 C52 H52A 105.8
C51 C52 H52B 105.8
N52 C52 H52B 105.8
H52A C52 H52B 106.2
N51 C53 H173 109.5
N51 C53 H174 109.5
H173 C53 H174 109.5
N51 C53 H175 109.5
H173 C53 H175 109.5
H174 C53 H175 109.5
N51 C54 H176 109.5
N51 C54 H177 109.5
H176 C54 H177 109.5
N51 C54 H178 109.5
H176 C54 H178 109.5
H177 C54 H178 109.5
N52 C55 H179 109.5
N52 C55 H180 109.5
H179 C55 H180 109.5
N52 C55 H181 109.5
H179 C55 H181 109.5
H180 C55 H181 109.5
N52 C56 H182 109.5
N52 C56 H183 109.5
H182 C56 H183 109.5
N52 C56 H184 109.5
H182 C56 H184 109.5
H183 C56 H184 109.5
C62 C61 N61 112(3)
C62 C61 H61A 109.1
N61 C61 H61A 109.1
C62 C61 H61B 109.1
N61 C61 H61B 109.1
H61A C61 H61B 107.9
C61 C62 N62 117(3)
C61 C62 H62A 108.0
N62 C62 H62A 108.0
C61 C62 H62B 108.0
N62 C62 H62B 108.0
H62A C62 H62B 107.3
N61 C63 H185 109.5
N61 C63 H186 109.5
H185 C63 H186 109.5
N61 C63 H187 109.5
H185 C63 H187 109.5
H186 C63 H187 109.5
N61 C64 H188 109.5
N61 C64 H189 109.5
H188 C64 H189 109.5
N61 C64 H190 109.5
H188 C64 H190 109.5
H189 C64 H190 109.5
N62 C65 H191 109.5
N62 C65 H192 109.5
H191 C65 H192 109.5
N62 C65 H193 109.5
H191 C65 H193 109.5
H192 C65 H193 109.5
N62 C66 H194 109.5
N62 C66 H195 109.5
H194 C66 H195 109.5
N62 C66 H196 109.5
H194 C66 H196 109.5
H195 C66 H196 109.5
N71 C71 C72 103(3)
N71 C71 H71A 111.1
C72 C71 H71A 111.1
N71 C71 H71B 111.1
C72 C71 H71B 111.1
H71A C71 H71B 109.1
N72 C72 C71 86(3)
N72 C72 H72A 114.3
C71 C72 H72A 114.3
N72 C72 H72B 114.3
C71 C72 H72B 114.3
H72A C72 H72B 111.4
N71 C73 H197 109.5
N71 C73 H198 109.5
H197 C73 H198 109.5
N71 C73 H199 109.5
H197 C73 H199 109.5
H198 C73 H199 109.5
N71 C74 H200 109.5
N71 C74 H201 109.5
H200 C74 H201 109.5
N71 C74 H202 109.5
H200 C74 H202 109.5
H201 C74 H202 109.5
N72 C75 H203 109.5
N72 C75 H204 109.5
H203 C75 H204 109.5
N72 C75 H205 109.5
H203 C75 H205 109.5
H204 C75 H205 109.5
N72 C76 H206 109.5
N72 C76 H207 109.5
H206 C76 H207 109.5
N72 C76 H208 109.5
H206 C76 H208 109.5
H207 C76 H208 109.5
N81 C81 C82 111(3)
N81 C81 H81A 109.4
C82 C81 H81A 109.4
N81 C81 H81B 109.4
C82 C81 H81B 109.4
H81A C81 H81B 108.0
N82 C82 C81 107(3)
N82 C82 H82A 110.2
C81 C82 H82A 110.2
N82 C82 H82B 110.2
C81 C82 H82B 110.2
H82A C82 H82B 108.5
N81 C83 H209 109.5
N81 C83 H210 109.5
H209 C83 H210 109.5
N81 C83 H211 109.5
H209 C83 H211 109.5
H210 C83 H211 109.5
N81 C84 H212 109.5
N81 C84 H213 109.5
H212 C84 H213 109.5
N81 C84 H214 109.5
H212 C84 H214 109.5
H213 C84 H214 109.5
N82 C85 H215 109.5
N82 C85 H216 109.5
H215 C85 H216 109.5
N82 C85 H217 109.5
H215 C85 H217 109.5
H216 C85 H217 109.5
N82 C86 H218 109.5
N82 C86 H219 109.5
H218 C86 H219 109.5
N82 C86 H220 109.5
H218 C86 H220 109.5
H219 C86 H220 109.5
C92 C91 N91 121(3)
C92 C91 H91A 107.1
N91 C91 H91A 107.1
C92 C91 H91B 107.1
N91 C91 H91B 107.1
H91A C91 H91B 106.8
C91 C92 N92 116(3)
C91 C92 H92A 108.3
N92 C92 H92A 108.3
C91 C92 H92B 108.3
N92 C92 H92B 108.3
H92A C92 H92B 107.4
N92 C93 H221 109.5
N92 C93 H222 109.5
H221 C93 H222 109.5
N92 C93 H223 109.5
H221 C93 H223 109.5
H222 C93 H223 109.5
N92 C94 H224 109.5
N92 C94 H225 109.5
H224 C94 H225 109.5
N92 C94 H226 109.5
H224 C94 H226 109.5
H225 C94 H226 109.5
N91 C95 H227 109.5
N91 C95 H228 109.5
H227 C95 H228 109.5
N91 C95 H229 109.5
H227 C95 H229 109.5
H228 C95 H229 109.5
N91 C96 H230 109.5
N91 C96 H231 109.5
H230 C96 H231 109.5
N91 C96 H232 109.5
H230 C96 H232 109.5
H231 C96 H232 109.5
N101 C101 C102 98(3)
N101 C101 H101 112.2
C102 C101 H101 112.2
N101 C101 H103 112.2
C102 C101 H103 112.2
H101 C101 H103 109.8
N102 C102 C101 108(3)
N102 C102 C105 41.7(15)
C101 C102 C105 146(3)
N102 C102 H102 110.0
C101 C102 H102 110.0
C105 C102 H102 98.1
N102 C102 H104 110.1
C101 C102 H104 110.1
C105 C102 H104 77.2
H102 C102 H104 108.4
N101 C103 H233 109.5
N101 C103 H234 109.5
H233 C103 H234 109.5
N101 C103 H235 109.5
H233 C103 H235 109.5
H234 C103 H235 109.5
N101 C104 H236 109.5
N101 C104 H237 109.5
H236 C104 H237 109.5
N101 C104 H238 109.5
H236 C104 H238 109.5
H237 C104 H238 109.5
N102 C105 C102 41.9(9)
N102 C105 H239 109.5
C102 C105 H239 151.2
N102 C105 H240 109.5
C102 C105 H240 84.1
H239 C105 H240 109.5
N102 C105 H241 109.5
C102 C105 H241 88.4
H239 C105 H241 109.5
H240 C105 H241 109.5
N102 C106 H242 109.5
N102 C106 H243 109.5
H242 C106 H243 109.5
N102 C106 H244 109.5
H242 C106 H244 109.5
H243 C106 H244 109.5
C112 C111 N111 105(3)
C112 C111 H111 110.8
N111 C111 H111 110.8
C112 C111 H113 110.8
N111 C111 H113 110.8
H111 C111 H113 108.9
C111 C112 N112 117(3)
C111 C112 H112 108.1
N112 C112 H112 108.1
C111 C112 H114 108.1
N112 C112 H114 108.1
H112 C112 H114 107.3
N112 C113 H245 109.5
N112 C113 H246 109.5
H245 C113 H246 109.5
N112 C113 H247 109.5
H245 C113 H247 109.5
H246 C113 H247 109.5
N112 C114 H248 109.5
N112 C114 H249 109.5
H248 C114 H249 109.5
N112 C114 H250 109.5
H248 C114 H250 109.5
H249 C114 H250 109.5
N111 C115 H251 109.5
N111 C115 H252 109.5
H251 C115 H252 109.5
N111 C115 H253 109.5
H251 C115 H253 109.5
H252 C115 H253 109.5
N111 C116 H254 109.5
N111 C116 H255 109.5
H254 C116 H255 109.5
N111 C116 H256 109.5
H254 C116 H256 109.5
H255 C116 H256 109.5
C122 C121 N121 119(3)
C122 C121 H121 107.6
N121 C121 H121 107.6
C122 C121 H123 107.6
N121 C121 H123 107.6
H121 C121 H123 107.1
C121 C122 N122 115(3)
C121 C122 H122 108.4
N122 C122 H122 108.4
C121 C122 H124 108.4
N122 C122 H124 108.4
H122 C122 H124 107.5
N121 C123 H257 109.5
N121 C123 H258 109.5
H257 C123 H258 109.5
N121 C123 H259 109.5
H257 C123 H259 109.5
H258 C123 H259 109.5
N121 C124 H260 109.5
N121 C124 H261 109.5
H260 C124 H261 109.5
N121 C124 H262 109.5
H260 C124 H262 109.5
H261 C124 H262 109.5
N122 C125 H263 109.5
N122 C125 H264 109.5
H263 C125 H264 109.5
N122 C125 H265 109.5
H263 C125 H265 109.5
H264 C125 H265 109.5
N122 C126 H266 109.5
N122 C126 H267 109.5
H266 C126 H267 109.5
N122 C126 H268 109.5
H266 C126 H268 109.5
H267 C126 H268 109.5
O4N N1N O3N 121(3)
O4N N1N O2N 116(3)
O3N N1N O2N 122(3)
O6N N5N O7N 120(3)
O6N N5N O8N 128(3)
O7N N5N O8N 112(3)
O10N N9N O12N 128(4)
O10N N9N O11N 112(4)
O12N N9N O11N 120(4)
O18N N17N O19N 123(4)
O18N N17N O20N 122(4)
O19N N17N O20N 114(4)
O24N N21N O22N 121(4)
O24N N21N O23N 118(4)
O22N N21N O23N 120(4)
O28N N25N O27N 121(2)
O28N N25N O26N 115(3)
O27N N25N O26N 122(3)
O32N N29N O31N 123(3)
O32N N29N O30N 114(3)
O31N N29N O30N 120(3)
O36N N33N O35N 121(3)
O36N N33N O34N 116(3)
O35N N33N O34N 122(3)

loop_
_geom_bond_atom_site_label_1
_geom_bond_atom_site_label_2
_geom_bond_distance
Pd1 N1A 1.99(2)
Pd1 N1D 2.00(2)
Pd1 N12 2.07(3)
Pd1 N11 2.11(3)
Pd2 N2A 2.009(18)
Pd2 N1E 2.023(17)
Pd2 N22 2.05(2)
Pd2 N21 2.15(2)
Pd3 N1F 2.001(18)
Pd3 N3A 1.99(2)
Pd3 N32 2.09(3)
Pd3 N31 2.16(3)
Pd4 N2D 2.02(2)
Pd4 N41 2.03(2)
Pd4 N1B 2.06(2)
Pd4 N42 2.07(3)
Pd5 N2B 2.032(17)
Pd5 N52 2.04(2)
Pd5 N2E 2.049(18)
Pd5 N51 2.05(2)
Pd6 N3B 1.996(19)
Pd6 N61 2.00(2)
Pd6 N2F 2.040(19)
Pd6 N62 2.05(2)
Pd7 N1I 1.97(2)
Pd7 N1G 1.98(2)
Pd7 N72 2.02(4)
Pd7 N71 2.08(3)
Pd8 N82 2.02(2)
Pd8 N2G 2.025(18)
Pd8 N1J 2.032(19)
Pd8 N81 2.10(2)
Pd9 N3G 2.018(19)
Pd9 N1K 2.035(17)
Pd9 N92 2.03(2)
Pd9 N91 2.06(2)
Pd10 N101 1.86(3)
Pd10 N1H 1.97(2)
Pd10 N102 2.00(3)
Pd10 N2I 2.05(2)
Pd11 N3H 2.023(18)
Pd11 N112 2.02(2)
Pd11 N2J 2.036(19)
Pd11 N111 2.05(3)
Pd12 N121 2.021(19)
Pd12 N2H 2.033(17)
Pd12 N122 2.05(2)
Pd12 N2K 2.060(18)
N1A C5A 1.30(3)
N1A C1A 1.32(3)
N2A C6A 1.31(3)
N2A C10A 1.33(3)
N3A C11A 1.30(3)
N3A C15A 1.35(3)
N4A C17A 1.36(3)
N4A C16A 1.38(3)
N5A C17A 1.28(2)
N5A C18A 1.31(2)
N6A C16A 1.27(2)
N6A C18A 1.31(2)
C1A C2A 1.35(3)
C1A H1A 0.9500
C2A C3A 1.33(3)
C2A H2A 0.9500
C3A C4A 1.40(3)
C3A C16A 1.58(3)
C4A C5A 1.34(3)
C4A H4A 0.9500
C5A H5A 0.9500
C6A C7A 1.35(3)
C6A H6A 0.9500
C7A C8A 1.30(3)
C7A H7A 0.9500
C8A C9A 1.36(3)
C8A C17A 1.58(3)
C9A C10A 1.39(3)
C9A H9A 0.9500
C10A H10A 0.9500
C11A C12A 1.42(3)
C11A H11A 0.9500
C12A C13A 1.49(3)
C12A H12A 0.9500
C13A C14A 1.33(3)
C13A C18A 1.53(3)
C14A C15A 1.35(3)
C14A H14A 0.9500
C15A H15A 0.9500
N1B C5B 1.32(3)
N1B C1B 1.38(3)
N2B C10B 1.30(2)
N2B C6B 1.33(2)
N3B C11B 1.28(3)
N3B C15B 1.42(3)
N4B C16B 1.35(3)
N4B C17B 1.38(3)
N5B C17B 1.34(3)
N5B C18B 1.40(3)
N6B C18B 1.33(3)
N6B C16B 1.34(3)
C1B C2B 1.36(3)
C1B H1B 0.9500
C2B C3B 1.34(3)
C2B H2B 0.9500
C3B C4B 1.39(3)
C3B C16B 1.49(3)
C4B C5B 1.35(3)
C4B H4B 0.9500
C5B H5B 0.9500
C6B C7B 1.36(3)
C6B H6B 0.9500
C7B C8B 1.36(3)
C7B H7B 0.9500
C8B C9B 1.36(3)
C8B C17B 1.49(3)
C9B C10B 1.41(3)
C9B H9B 0.9500
C10B H10B 0.9500
C11B C12B 1.44(3)
C11B H11B 0.9500
C12B C13B 1.44(3)
C12B H12B 0.9500
C13B C14B 1.35(3)
C13B C18B 1.43(3)
C14B C15B 1.41(3)
C14B H14B 0.9500
C15B H15B 0.9500
N1D C1D 1.29(3)
N1D C5D 1.33(3)
N2D C10D 1.28(3)
N2D C6D 1.33(3)
N3D C11D 1.28(3)
N3D N4D 1.36(3)
N4D C14D 1.37(3)
C1D C2D 1.48(4)
C1D H39 0.9500
C2D C3D 1.39(3)
C2D H40 0.9500
C3D C4D 1.50(4)
C3D C11D 1.49(4)
C4D C5D 1.42(3)
C4D H41 0.9500
C5D H42 0.9500
C6D C7D 1.37(3)
C6D H43 0.9500
C7D C8D 1.47(3)
C7D H44 0.9500
C8D C9D 1.38(3)
C8D C14D 1.48(3)
C9D C10D 1.51(3)
C9D H45 0.9500
C10D H46 0.9500
C11D C12D 1.43(3)
C12D C13D 1.34(3)
C12D C3O 1.54(4)
C13D C14D 1.34(3)
C13D C1O 1.53(4)
N1E C1E 1.27(3)
N1E C5E 1.28(3)
N2E C10E 1.32(3)
N2E C6E 1.35(3)
N3E C11E 1.35(3)
N3E N4E 1.36(3)
N4E C14E 1.37(3)
C1E C2E 1.45(3)
C1E H47 0.9500
C2E C3E 1.32(3)
C2E H48 0.9500
C3E C4E 1.31(3)
C3E C11E 1.51(3)
C4E C5E 1.43(3)
C4E H49 0.9500
C5E H50 0.9500
C6E C7E 1.39(3)
C6E H51 0.9500
C7E C8E 1.37(3)
C7E H52 0.9500
C8E C9E 1.36(3)
C8E C14E 1.48(3)
C9E C10E 1.47(3)
C9E H53 0.9500
C10E H54 0.9500
C11E C12E 1.32(3)
C12E C13E 1.39(3)
C12E C1P 1.56(4)
C13E C14E 1.41(3)
C13E C3P 1.60(4)
N1F C5F 1.33(3)
N1F C1F 1.38(3)
N2F C10F 1.27(3)
N2F C6F 1.28(3)
N3F C11F 1.26(3)
N3F N4F 1.33(2)
N4F C14F 1.36(3)
C1F C2F 1.47(3)
C1F H55 0.9500
C2F C3F 1.37(3)
C2F H56 0.9500
C3F C4F 1.36(3)
C3F C11F 1.56(3)
C4F C5F 1.40(3)
C4F H57 0.9500
C5F H58 0.9500
C6F C7F 1.38(3)
C6F H59 0.9500
C7F C8F 1.39(3)
C7F H60 0.9500
C8F C9F 1.35(3)
C8F C14F 1.45(3)
C9F C10F 1.41(3)
C9F H61 0.9500
C10F H62 0.9500
C11F C12F 1.44(3)
C12F C13F 1.48(4)
C12F C1Q 1.54(5)
C13F C14F 1.47(4)
C13F C2Q 1.563(19)
N1G C1G 1.31(3)
N1G C5G 1.33(3)
N2G C6G 1.35(3)
N2G C10G 1.35(3)
N3G C15G 1.31(2)
N3G C11G 1.33(3)
N4G C17G 1.30(2)
N4G C16G 1.33(2)
N5G C18G 1.33(2)
N5G C17G 1.35(2)
N6G C16G 1.29(2)
N6G C18G 1.34(2)
C1G C2G 1.50(3)
C1G H1G 0.9500
C2G C3G 1.44(3)
C2G H2G 0.9500
C3G C4G 1.33(3)
C3G C16G 1.44(3)
C4G C5G 1.46(3)
C4G H4G 0.9500
C5G H5G 0.9500
C6G C7G 1.34(3)
C6G H6G 0.9500
C7G C8G 1.39(3)
C7G H7G 0.9500
C8G C9G 1.40(3)
C8G C17G 1.43(3)
C9G C10G 1.34(3)
C9G H9G 0.9500
C10G H10G 0.9500
C11G C12G 1.39(3)
C11G H11G 0.9500
C12G C13G 1.31(3)
C12G H12G 0.9500
C13G C14G 1.39(3)
C13G C18G 1.56(3)
C14G C15G 1.36(3)
C14G H14G 0.9500
C15G H15G 0.9500
N1H C1H 1.33(3)
N1H C5H 1.41(3)
N2H C10H 1.31(2)
N2H C6H 1.34(2)
N3H C15H 1.31(2)
N3H C11H 1.32(2)
N4H C17H 1.32(2)
N4H C16H 1.33(3)
N5H C18H 1.35(3)
N5H C17H 1.35(3)
N6H C16H 1.30(2)
N6H C18H 1.31(3)
C1H C2H 1.39(3)
C1H H1H 0.9500
C2H C3H 1.44(3)
C2H H2H 0.9500
C3H C4H 1.42(3)
C3H C16H 1.44(3)
C4H C5H 1.42(3)
C4H H4H 0.9500
C5H H5H 0.9500
C6H C7H 1.34(3)
C6H H6H 0.9500
C7H C8H 1.36(3)
C7H H7H 0.9500
C8H C9H 1.43(3)
C8H C17H 1.47(3)
C9H C10H 1.39(3)
C9H H9H 0.9500
C10H H10H 0.9500
C11H C12H 1.38(3)
C11H H11H 0.9500
C12H C13H 1.38(3)
C12H H12H 0.9500
C13H C14H 1.43(3)
C13H C18H 1.50(3)
C14H C15H 1.34(3)
C14H H38 0.9500
C15H H15H 0.9500
N1I C5I 1.28(3)
N1I C1I 1.32(3)
N2I C10I 1.32(3)
N2I C6I 1.39(3)
N3I C11I 1.26(3)
N3I N4I 1.31(3)
N4I C14I 1.31(3)
C1I C2I 1.47(4)
C1I H1I 0.9500
C2I C3I 1.47(4)
C2I H2I 0.9500
C3I C4I 1.42(4)
C3I C11I 1.54(4)
C4I C5I 1.40(4)
C4I H4I 0.9500
C5I H5I 0.9500
C6I C7I 1.46(4)
C6I H6I 0.9500
C7I C8I 1.31(3)
C7I H7I 0.9500
C8I C9I 1.39(4)
C8I C14I 1.45(4)
C9I C10I 1.43(4)
C9I H9I 0.9500
C10I H10I 0.9500
C11I C12I 1.35(3)
C12I C13I 1.27(4)
C12I C2R 1.58(4)
C13I C14I 1.56(4)
C13I C1R 1.573(19)
N1J C5J 1.29(3)
N1J C1J 1.33(3)
N2J C10J 1.33(3)
N2J C6J 1.37(3)
N3J N4J 1.31(3)
N3J C11J 1.32(3)
N4J C14J 1.34(3)
C1J C2J 1.44(3)
C1J H1J 0.9500
C2J C3J 1.38(3)
C2J H2J 0.9500
C3J C4J 1.33(3)
C3J C11J 1.51(3)
C4J C5J 1.44(3)
C4J H4J 0.9500
C5J H5J 0.9500
C6J C7J 1.37(3)
C6J H6J 0.9500
C7J C8J 1.36(3)
C7J H7J 0.9500
C8J C9J 1.39(3)
C8J C14J 1.50(3)
C9J C10J 1.36(3)
C9J H9J 0.9500
C10J H10J 0.9500
C11J C12J 1.46(3)
C12J C13J 1.38(3)
C12J C1T 1.51(5)
C13J C14J 1.49(3)
C13J C2T 1.54(2)
N1K C1K 1.26(2)
N1K C5K 1.29(2)
N2K C10K 1.32(3)
N2K C6K 1.38(3)
N3K N4K 1.33(2)
N3K C11K 1.38(3)
N4K C14K 1.27(2)
C1K C2K 1.43(3)
C1K H1K 0.9500
C2K C3K 1.31(3)
C2K H2K 0.9500
C3K C4K 1.35(3)
C3K C11K 1.52(3)
C4K C5K 1.42(3)
C4K H4K 0.9500
C5K H5K 0.9500
C6K C7K 1.44(3)
C6K H6K 0.9500
C7K C8K 1.40(3)
C7K H7K 0.9500
C8K C9K 1.33(3)
C8K C14K 1.55(3)
C9K C10K 1.38(3)
C9K H9K 0.9500
C10K H10K 0.9500
C11K C12K 1.35(3)
C12K C13K 1.34(3)
C12K C2S 1.57(3)
C13K C14K 1.39(3)
C13K C1S 1.51(3)
C1X C2X 1.27(4)
C1X C18X 1.51(4)
C1X H1X 0.9500
C2X C3X 1.31(4)
C2X H2X 0.9500
C3X C4X 1.48(4)
C3X H3X 0.9500
C4X C5X 1.32(3)
C4X H4X 0.9500
C5X C18X 1.38(3)
C5X C6X 1.48(3)
C6X C7X 1.39(3)
C6X C11X 1.47(3)
C7X C8X 1.37(3)
C7X H7X 0.9500
C8X C9X 1.36(4)
C8X H8X 0.9500
C9X C10X 1.32(3)
C9X H9X 0.9500
C10X C11X 1.40(3)
C10X H10X 0.9500
C11X C12X 1.47(3)
C12X C17X 1.38(3)
C12X C13X 1.45(4)
C13X C14X 1.42(4)
C13X H13X 0.9500
C14X C15X 1.28(4)
C14X H14X 0.9500
C15X C16X 1.39(4)
C15X H15X 0.9500
C16X C17X 1.33(4)
C16X H16X 0.9500
C17X C18X 1.46(3)
C1Y C18Y 1.36(3)
C1Y C2Y 1.40(4)
C1Y H1Y 0.9500
C2Y C3Y 1.50(4)
C2Y H2Y 0.9500
C3Y C4Y 1.32(3)
C3Y H3Y 0.9500
C4Y C5Y 1.49(4)
C4Y H4Y 0.9500
C5Y C18Y 1.32(3)
C5Y C6Y 1.46(3)
C6Y C11Y 1.35(3)
C6Y C7Y 1.39(3)
C7Y C8Y 1.39(4)
C7Y H7Y 0.9500
C8Y C9Y 1.41(4)
C8Y H8Y 0.9500
C9Y C10Y 1.30(3)
C9Y H9Y 0.9500
C10Y C11Y 1.51(3)
C10Y H10Y 0.9500
C11Y C12Y 1.42(3)
C12Y C13Y 1.41(3)
C12Y C17Y 1.41(3)
C13Y C14Y 1.34(4)
C13Y H13Y 0.9500
C14Y C15Y 1.23(4)
C14Y H14Y 0.9500
C15Y C16Y 1.41(4)
C15Y H15Y 0.9500
C16Y C17Y 1.34(3)
C16Y H16Y 0.9500
C17Y C18Y 1.49(3)
C1Z C2Z 1.35(3)
C1Z C18Z 1.43(3)
C1Z H1Z 0.9500
C2Z C3Z 1.34(3)
C2Z H2Z 0.9500
C3Z C4Z 1.40(3)
C3Z H3Z 0.9500
C4Z C5Z 1.39(3)
C4Z H4Z 0.9500
C5Z C6Z 1.45(3)
C5Z C18Z 1.48(3)
C6Z C7Z 1.34(3)
C6Z C11Z 1.42(3)
C7Z C8Z 1.42(4)
C7Z H7Z 0.9500
C8Z C9Z 1.44(4)
C8Z H8Z 0.9500
C9Z C10Z 1.28(3)
C9Z H9Z 0.9500
C10Z C11Z 1.44(3)
C10Z H10Z 0.9500
C11Z C12Z 1.40(3)
C12Z C17Z 1.34(3)
C12Z C13Z 1.46(3)
C13Z C14Z 1.37(3)
C13Z H13Z 0.9500
C14Z C15Z 1.27(3)
C14Z H14Z 0.9500
C15Z C16Z 1.37(3)
C15Z H15Z 0.9500
C16Z C17Z 1.43(3)
C16Z H16Z 0.9500
C17Z C18Z 1.46(3)
N1O C1O 1.29(3)
N1O C2O 1.49(4)
N1O H269 0.8800
N2O C3O 1.21(4)
N2O C4O 1.610(18)
N2O H270 0.8800
C1O O1O 1.19(3)
C2O C5O 1.648(19)
C2O H318 0.9900
C2O H319 0.9900
C3O O2O 1.20(4)
C4O C6O 1.652(19)
C4O H320 0.9900
C4O H321 0.9900
N1P C1P 1.29(3)
N1P C2P 1.66(5)
N1P H271 0.8800
N2P C3P 1.24(3)
N2P C4P 1.52(2)
N2P H272 0.8800
C1P O1P 1.38(3)
C3P O2P 1.20(3)
C4P C5P 1.64(2)
C4P H322 0.9900
C4P H323 0.9900
N1Q C1Q 1.22(5)
N1Q C3Q 1.499(14)
N1Q H273 0.8800
O2Q C2Q 1.07(6)
C1Q O1Q 1.25(5)
C2Q N2Q 1.05(5)
C3Q C4Q 1.58(6)
C3Q H324 0.9900
C3Q H325 0.9900
N2Q C5Q 1.520(19)
N2Q H274 0.8800
C5Q C6Q 1.666(19)
C5Q H326 0.9900
C5Q H327 0.9900
O1R C1R 1.29(4)
N2R C2R 1.24(4)
N2R C4R 1.474(19)
N2R H275 0.8800
C1R N1R 1.21(5)
C2R O2R 1.31(4)
C3R N1R 1.437(19)
C3R C5R 1.527(19)
C3R H301 0.9900
C3R H302 0.9900
N1R H276 0.8800
C4R C6R 1.53(6)
C4R H316 0.9900
C4R H317 0.9900
C5R O3R 1.38(2)
C5R H303 0.9900
C5R H304 0.9900
O3R H305 0.8400
N1S C1S 1.28(3)
N1S C3S 1.55(3)
N1S H277 0.8800
N2S C2S 1.30(3)
N2S C5S 1.46(3)
N2S H278 0.8800
C1S O1S 1.26(3)
C2S O2S 1.25(3)
C3S C4S 1.509(18)
C3S H281 0.9900
C3S H282 0.9900
C4S O4S 1.30(3)
C4S H283 0.9900
C4S H284 0.9900
C5S C6S 1.55(4)
C5S H285 0.9900
C5S H286 0.9900
C6S O3S 1.51(3)
C6S H287 0.9900
C6S H288 0.9900
O3S H297 0.8400
O4S H298 0.8400
N1T C1T 1.25(5)
N1T C3T 1.441(19)
N1T H279 0.8800
C1T O1T 1.15(5)
C2T N2T 0.95(6)
C2T O2T 1.17(6)
C3T C4T 1.66(2)
C3T H289 0.9900
C3T H290 0.9900
C4T O4T 1.361(19)
C4T H291 0.9900
C4T H292 0.9900
C5T C6T 1.50(6)
C5T N2T 1.502(19)
C5T H293 0.9900
C5T H294 0.9900
C6T O3T 1.385(19)
C6T H295 0.9900
C6T H296 0.9900
O3T H299 0.8400
O4T H300 0.8400
N2T H280 0.8800
N11 C13 1.52(4)
N11 C11 1.52(4)
N11 C14 1.54(4)
N12 C15 1.41(4)
N12 C16 1.51(4)
N12 C12 1.55(4)
N13 O14N 1.17(3)
N13 O16N 1.28(3)
N13 O15N 1.33(3)
N21 C24 1.457(18)
N21 C23 1.51(3)
N21 C21 1.51(4)
N22 C26 1.441(18)
N22 C25 1.450(19)
N22 C22 1.54(4)
N31 C33 1.41(3)
N31 C34 1.46(4)
N31 C31 1.51(4)
N32 C35 1.39(4)
N32 C32 1.462(18)
N32 C36 1.51(4)
N41 C41 1.45(4)
N41 C44 1.443(18)
N41 C43 1.53(4)
N42 C42 1.44(4)
N42 C46 1.49(4)
N42 C45 1.49(3)
N51 C53 1.45(3)
N51 C51 1.49(3)
N51 C54 1.54(3)
N52 C56 1.39(3)
N52 C52 1.45(4)
N52 C55 1.428(18)
N61 C64 1.37(3)
N61 C63 1.50(3)
N61 C61 1.51(3)
N62 C66 1.41(3)
N62 C65 1.440(17)
N62 C62 1.45(3)
N71 C73 1.42(4)
N71 C74 1.50(5)
N71 C71 1.51(4)
N72 C76 1.450(19)
N72 C75 1.475(19)
N72 C72 1.477(19)
N81 C83 1.39(3)
N81 C84 1.41(3)
N81 C81 1.42(3)
N82 C85 1.435(18)
N82 C82 1.48(4)
N82 C86 1.50(4)
N91 C91 1.41(3)
N91 C96 1.44(3)
N91 C95 1.50(3)
N92 C92 1.43(3)
N92 C93 1.43(3)
N92 C94 1.466(19)
N101 C101 1.452(18)
N101 C103 1.452(18)
N101 C104 1.448(18)
N102 C105 1.46(4)
N102 C106 1.456(19)
N102 C102 1.465(18)
N111 C115 1.37(4)
N111 C116 1.41(4)
N111 C111 1.51(3)
N112 C113 1.42(3)
N112 C112 1.496(18)
N112 C114 1.55(3)
N121 C121 1.43(3)
N121 C123 1.433(17)
N121 C124 1.46(3)
N122 C122 1.38(3)
N122 C126 1.44(4)
N122 C125 1.434(17)
C11 C12 1.54(4)
C11 H11C 0.9900
C11 H11D 0.9900
C12 H12C 0.9900
C12 H12D 0.9900
C15 H132 0.9800
C15 H133 0.9800
C15 H131 0.9800
C16 H134 0.9800
C16 H135 0.9800
C16 H136 0.9800
C21 C22 1.41(4)
C21 H21A 0.9900
C21 H21B 0.9900
C22 H22A 0.9900
C22 H22B 0.9900
C23 H137 0.9800
C23 H138 0.9800
C23 H139 0.9800
C24 H140 0.9800
C24 H141 0.9800
C24 H142 0.9800
C25 H143 0.9800
C25 H144 0.9800
C25 H145 0.9800
C26 H146 0.9800
C26 H147 0.9800
C26 H148 0.9800
C31 C32 1.37(4)
C31 H31A 0.9900
C31 H31B 0.9900
C32 H32A 0.9900
C32 H32B 0.9900
C33 H149 0.9800
C33 H150 0.9800
C33 H151 0.9800
C34 H152 0.9800
C34 H153 0.9800
C34 H154 0.9800
C35 H155 0.9800
C35 H156 0.9800
C35 H157 0.9800
C36 H158 0.9800
C36 H159 0.9800
C36 H160 0.9800
C41 C42 1.31(4)
C41 H41A 0.9900
C41 H41B 0.9900
C42 H42A 0.9900
C42 H42B 0.9900
C43 H161 0.9800
C43 H162 0.9800
C43 H163 0.9800
C44 H164 0.9800
C44 H165 0.9800
C44 H166 0.9800
C45 H167 0.9800
C45 H168 0.9800
C45 H169 0.9800
C46 H170 0.9800
C46 H171 0.9800
C46 H172 0.9800
C51 C52 1.37(4)
C51 H51A 0.9900
C51 H51B 0.9900
C52 H52A 0.9900
C52 H52B 0.9900
C53 H173 0.9800
C53 H174 0.9800
C53 H175 0.9800
C54 H176 0.9800
C54 H177 0.9800
C54 H178 0.9800
C55 H179 0.9800
C55 H180 0.9800
C55 H181 0.9800
C56 H182 0.9800
C56 H183 0.9800
C56 H184 0.9800
C61 C62 1.39(4)
C61 H61A 0.9900
C61 H61B 0.9900
C62 H62A 0.9900
C62 H62B 0.9900
C63 H185 0.9800
C63 H186 0.9800
C63 H187 0.9800
C64 H188 0.9800
C64 H189 0.9800
C64 H190 0.9800
C65 H191 0.9800
C65 H192 0.9800
C65 H193 0.9800
C66 H194 0.9800
C66 H195 0.9800
C66 H196 0.9800
C71 C72 1.598(19)
C71 H71A 0.9900
C71 H71B 0.9900
C72 H72A 0.9900
C72 H72B 0.9900
C73 H197 0.9800
C73 H198 0.9800
C73 H199 0.9800
C74 H200 0.9800
C74 H201 0.9800
C74 H202 0.9800
C75 H203 0.9800
C75 H204 0.9800
C75 H205 0.9800
C76 H206 0.9800
C76 H207 0.9800
C76 H208 0.9800
C81 C82 1.50(4)
C81 H81A 0.9900
C81 H81B 0.9900
C82 H82A 0.9900
C82 H82B 0.9900
C83 H209 0.9800
C83 H210 0.9800
C83 H211 0.9800
C84 H212 0.9800
C84 H213 0.9800
C84 H214 0.9800
C85 H215 0.9800
C85 H216 0.9800
C85 H217 0.9800
C86 H218 0.9800
C86 H219 0.9800
C86 H220 0.9800
C91 C92 1.40(3)
C91 H91A 0.9900
C91 H91B 0.9900
C92 H92A 0.9900
C92 H92B 0.9900
C93 H221 0.9800
C93 H222 0.9800
C93 H223 0.9800
C94 H224 0.9800
C94 H225 0.9800
C94 H226 0.9800
C95 H227 0.9800
C95 H228 0.9800
C95 H229 0.9800
C96 H230 0.9800
C96 H231 0.9800
C96 H232 0.9800
C101 C102 1.570(19)
C101 H101 0.9900
C101 H103 0.9900
C102 C105 2.180(19)
C102 H102 0.9900
C102 H104 0.9900
C103 H233 0.9800
C103 H234 0.9800
C103 H235 0.9800
C104 H236 0.9800
C104 H237 0.9800
C104 H238 0.9800
C105 H239 0.9800
C105 H240 0.9800
C105 H241 0.9800
C106 H242 0.9800
C106 H243 0.9800
C106 H244 0.9800
C111 C112 1.43(4)
C111 H111 0.9900
C111 H113 0.9900
C112 H112 0.9900
C112 H114 0.9900
C113 H245 0.9800
C113 H246 0.9800
C113 H247 0.9800
C114 H248 0.9800
C114 H249 0.9800
C114 H250 0.9800
C115 H251 0.9800
C115 H252 0.9800
C115 H253 0.9800
C116 H254 0.9800
C116 H255 0.9800
C116 H256 0.9800
C121 C122 1.33(4)
C121 H121 0.9900
C121 H123 0.9900
C122 H122 0.9900
C122 H124 0.9900
C123 H257 0.9800
C123 H258 0.9800
C123 H259 0.9800
C124 H260 0.9800
C124 H261 0.9800
C124 H262 0.9800
C125 H263 0.9800
C125 H264 0.9800
C125 H265 0.9800
C126 H266 0.9800
C126 H267 0.9800
C126 H268 0.9800
N1N O4N 1.22(2)
N1N O3N 1.25(2)
N1N O2N 1.302(19)
N5N O6N 1.24(3)
N5N O7N 1.23(3)
N5N O8N 1.29(3)
N9N O10N 1.16(3)
N9N O12N 1.21(3)
N9N O11N 1.29(4)
N17N O18N 1.23(4)
N17N O19N 1.37(4)
N17N O20N 1.39(4)
N21N O24N 1.21(3)
N21N O22N 1.25(3)
N21N O23N 1.23(3)
N25N O28N 1.21(2)
N25N O27N 1.23(2)
N25N O26N 1.328(15)
N29N O32N 1.23(2)
N29N O31N 1.24(2)
N29N O30N 1.32(2)
N33N O36N 1.22(2)
N33N O35N 1.24(2)
N33N O34N 1.31(2)

loop_
_geom_torsion_atom_site_label_1
_geom_torsion_atom_site_label_2
_geom_torsion_atom_site_label_3
_geom_torsion_atom_site_label_4
_geom_torsion
N1D Pd1 N1A C5A 88.6(19)
N12 Pd1 N1A C5A -135(56)
N11 Pd1 N1A C5A -90.1(19)
N1D Pd1 N1A C1A -91.7(19)
N12 Pd1 N1A C1A 44(57)
N11 Pd1 N1A C1A 89.6(19)
N1E Pd2 N2A C6A 85.0(18)
N22 Pd2 N2A C6A -138(20)
N21 Pd2 N2A C6A -90.5(19)
N1E Pd2 N2A C10A -91.3(18)
N22 Pd2 N2A C10A 45(21)
N21 Pd2 N2A C10A 93.1(18)
N1F Pd3 N3A C11A -87(2)
N32 Pd3 N3A C11A 52(20)
N31 Pd3 N3A C11A 92(2)
N1F Pd3 N3A C15A 87(2)
N32 Pd3 N3A C15A -134(19)
N31 Pd3 N3A C15A -94(2)
C5A N1A C1A C2A 3(3)
Pd1 N1A C1A C2A -177.1(17)
N1A C1A C2A C3A 1(4)
C1A C2A C3A C4A -5(4)
C1A C2A C3A C16A 173(2)
C2A C3A C4A C5A 4(3)
C16A C3A C4A C5A -173(2)
C1A N1A C5A C4A -3(4)
Pd1 N1A C5A C4A 177(2)
C3A C4A C5A N1A 0(4)
C10A N2A C6A C7A 0(3)
Pd2 N2A C6A C7A -176.8(18)
N2A C6A C7A C8A 2(4)
C6A C7A C8A C9A -6(4)
C6A C7A C8A C17A -176(2)
C7A C8A C9A C10A 7(3)
C17A C8A C9A C10A 178.1(19)
C6A N2A C10A C9A 2(3)
Pd2 N2A C10A C9A 178.7(17)
C8A C9A C10A N2A -6(3)
C15A N3A C11A C12A 1(4)
Pd3 N3A C11A C12A 175.4(19)
N3A C11A C12A C13A -1(4)
C11A C12A C13A C14A 0(3)
C11A C12A C13A C18A 175(2)
C12A C13A C14A C15A 0(4)
C18A C13A C14A C15A -174(2)
C11A N3A C15A C14A 0(4)
Pd3 N3A C15A C14A -174.8(19)
C13A C14A C15A N3A 0(4)
C18A N6A C16A N4A -3(3)
C18A N6A C16A C3A 176.7(19)
C17A N4A C16A N6A 3(3)
C17A N4A C16A C3A -176.3(18)
C2A C3A C16A N6A -178(2)
C4A C3A C16A N6A -1(3)
C2A C3A C16A N4A 2(3)
C4A C3A C16A N4A 179(2)
C18A N5A C17A N4A 0(3)
C18A N5A C17A C8A -177.6(18)
C16A N4A C17A N5A -2(3)
C16A N4A C17A C8A 176.0(17)
C7A C8A C17A N5A 168(2)
C9A C8A C17A N5A -2(3)
C7A C8A C17A N4A -10(3)
C9A C8A C17A N4A 180(2)
C17A N5A C18A N6A 1(3)
C17A N5A C18A C13A -179.6(18)
C16A N6A C18A N5A 1(3)
C16A N6A C18A C13A -179.0(19)
C14A C13A C18A N5A 0(3)
C12A C13A C18A N5A -174.7(19)
C14A C13A C18A N6A 179(2)
C12A C13A C18A N6A 5(3)
N2D Pd4 N1B C5B -84.0(19)
N41 Pd4 N1B C5B 94.6(19)
N42 Pd4 N1B C5B 135(20)
N2D Pd4 N1B C1B 85.4(18)
N41 Pd4 N1B C1B -96.0(18)
N42 Pd4 N1B C1B -56(21)
N52 Pd5 N2B C10B 165(22)
N2E Pd5 N2B C10B 96.6(18)
N51 Pd5 N2B C10B -83.6(18)
N52 Pd5 N2B C6B -18(23)
N2E Pd5 N2B C6B -87.0(16)
N51 Pd5 N2B C6B 92.8(17)
N61 Pd6 N3B C11B -86(2)
N2F Pd6 N3B C11B 96(2)
N62 Pd6 N3B C11B -4(100)
N61 Pd6 N3B C15B 99.0(17)
N2F Pd6 N3B C15B -78.1(17)
N62 Pd6 N3B C15B -179(100)
C5B N1B C1B C2B -3(3)
Pd4 N1B C1B C2B -171.7(17)
N1B C1B C2B C3B 1(4)
C1B C2B C3B C4B 2(4)
C1B C2B C3B C16B -175(2)
C2B C3B C4B C5B -4(4)
C16B C3B C4B C5B 173(2)
C1B N1B C5B C4B 1(4)
Pd4 N1B C5B C4B 169.8(18)
C3B C4B C5B N1B 3(4)
C10B N2B C6B C7B 3(3)
Pd5 N2B C6B C7B -173.1(17)
N2B C6B C7B C8B -1(4)
C6B C7B C8B C9B -1(3)
C6B C7B C8B C17B 175(2)
C7B C8B C9B C10B 0(3)
C17B C8B C9B C10B -176(2)
C6B N2B C10B C9B -4(3)
Pd5 N2B C10B C9B 172.3(15)
C8B C9B C10B N2B 3(3)
C15B N3B C11B C12B -3(4)
Pd6 N3B C11B C12B -177.7(17)
N3B C11B C12B C13B -1(4)
C11B C12B C13B C14B 5(3)
C11B C12B C13B C18B -174(2)
C18B C13B C14B C15B 173(2)
C12B C13B C14B C15B -6(3)
C13B C14B C15B N3B 2(4)
C11B N3B C15B C14B 3(3)
Pd6 N3B C15B C14B 178.0(17)
C17B N4B C16B N6B -1(3)
C17B N4B C16B C3B 175.7(19)
C18B N6B C16B N4B -2(3)
C18B N6B C16B C3B -179(2)
C2B C3B C16B N4B 7(3)
C4B C3B C16B N4B -170(2)
C2B C3B C16B N6B -176(2)
C4B C3B C16B N6B 7(3)
C18B N5B C17B N4B -5(3)
C18B N5B C17B C8B 177.2(18)
C16B N4B C17B N5B 5(3)
C16B N4B C17B C8B -177.3(19)
C7B C8B C17B N5B -174(2)
C9B C8B C17B N5B 2(3)
C7B C8B C17B N4B 8(3)
C9B C8B C17B N4B -176(2)
C16B N6B C18B N5B 2(3)
C16B N6B C18B C13B 177(2)
C17B N5B C18B N6B 2(3)
C17B N5B C18B C13B -174.5(19)
C14B C13B C18B N6B -168(2)
C12B C13B C18B N6B 12(3)
C14B C13B C18B N5B 8(3)
C12B C13B C18B N5B -172.4(19)
N1A Pd1 N1D C1D 87(2)
N12 Pd1 N1D C1D -93(2)
N11 Pd1 N1D C1D -127(23)
N1A Pd1 N1D C5D -84.6(18)
N12 Pd1 N1D C5D 96.2(19)
N11 Pd1 N1D C5D 62(24)
N41 Pd4 N2D C10D -44(33)
N1B Pd4 N2D C10D 83(2)
N42 Pd4 N2D C10D -99(2)
N41 Pd4 N2D C6D 138(32)
N1B Pd4 N2D C6D -95(2)
N42 Pd4 N2D C6D 83(2)
C11D N3D N4D C14D -2(4)
C5D N1D C1D C2D -1(4)
Pd1 N1D C1D C2D -171.7(18)
N1D C1D C2D C3D -8(4)
C1D C2D C3D C4D 10(4)
C1D C2D C3D C11D -174(2)
C2D C3D C4D C5D -4(4)
C11D C3D C4D C5D -180(3)
C1D N1D C5D C4D 7(4)
Pd1 N1D C5D C4D 177.8(18)
C3D C4D C5D N1D -4(4)
C10D N2D C6D C7D -4(4)
Pd4 N2D C6D C7D 173.2(18)
N2D C6D C7D C8D 2(4)
C6D C7D C8D C9D -4(4)
C6D C7D C8D C14D 179(2)
C7D C8D C9D C10D 6(4)
C14D C8D C9D C10D -177(2)
C6D N2D C10D C9D 7(4)
Pd4 N2D C10D C9D -170.4(19)
C8D C9D C10D N2D -8(4)
N4D N3D C11D C12D 2(4)
N4D N3D C11D C3D 174(2)
C2D C3D C11D N3D -39(4)
C4D C3D C11D N3D 136(3)
C2D C3D C11D C12D 133(3)
C4D C3D C11D C12D -52(4)
N3D C11D C12D C13D 1(4)
C3D C11D C12D C13D -171(2)
N3D C11D C12D C3O 176(3)
C3D C11D C12D C3O 4(4)
C11D C12D C13D C14D -2(4)
C3O C12D C13D C14D -178(3)
C11D C12D C13D C1O 175(2)
C3O C12D C13D C1O 0(4)
C12D C13D C14D N4D 2(4)
C1O C13D C14D N4D -176(2)
C12D C13D C14D C8D 178(2)
C1O C13D C14D C8D 0(4)
N3D N4D C14D C13D 1(4)
N3D N4D C14D C8D -176(2)
C9D C8D C14D C13D 48(4)
C7D C8D C14D C13D -135(3)
C9D C8D C14D N4D -136(3)
C7D C8D C14D N4D 41(3)
N2A Pd2 N1E C1E 89.7(19)
N22 Pd2 N1E C1E -88.7(19)
N21 Pd2 N1E C1E -179(100)
N2A Pd2 N1E C5E -83.9(17)
N22 Pd2 N1E C5E 97.7(18)
N21 Pd2 N1E C5E 7(11)
N2B Pd5 N2E C10E 84.0(16)
N52 Pd5 N2E C10E -93.9(17)
N51 Pd5 N2E C10E 75(42)
N2B Pd5 N2E C6E -90.4(18)
N52 Pd5 N2E C6E 91.7(18)
N51 Pd5 N2E C6E -99(42)
C11E N3E N4E C14E 2(4)
C5E N1E C1E C2E 1(3)
Pd2 N1E C1E C2E -172.2(17)
N1E C1E C2E C3E -4(4)
C1E C2E C3E C4E 1(4)
C1E C2E C3E C11E -174(2)
C2E C3E C4E C5E 4(4)
C11E C3E C4E C5E 179(2)
C1E N1E C5E C4E 4(3)
Pd2 N1E C5E C4E 177.9(17)
C3E C4E C5E N1E -7(4)
C10E N2E C6E C7E -2(4)
Pd5 N2E C6E C7E 172.2(18)
N2E C6E C7E C8E 4(4)
C6E C7E C8E C9E -5(4)
C6E C7E C8E C14E 179(2)
C7E C8E C9E C10E 4(4)
C14E C8E C9E C10E 180(2)
C6E N2E C10E C9E 0(3)
Pd5 N2E C10E C9E -174.2(15)
C8E C9E C10E N2E -1(3)
N4E N3E C11E C12E -4(4)
N4E N3E C11E C3E 173(2)
C2E C3E C11E C12E 130(3)
C4E C3E C11E C12E -45(4)
C2E C3E C11E N3E -47(3)
C4E C3E C11E N3E 138(2)
N3E C11E C12E C13E 4(4)
C3E C11E C12E C13E -173(2)
N3E C11E C12E C1P 179(2)
C3E C11E C12E C1P 2(4)
C11E C12E C13E C14E -2(4)
C1P C12E C13E C14E -178(2)
C11E C12E C13E C3P 169(3)
C1P C12E C13E C3P -6(4)
N3E N4E C14E C13E -1(4)
N3E N4E C14E C8E -174(2)
C12E C13E C14E N4E 1(4)
C3P C13E C14E N4E -171(2)
C12E C13E C14E C8E 173(2)
C3P C13E C14E C8E 2(4)
C9E C8E C14E N4E -143(2)
C7E C8E C14E N4E 33(4)
C9E C8E C14E C13E 44(4)
C7E C8E C14E C13E -140(3)
N3A Pd3 N1F C5F -82.7(19)
N32 Pd3 N1F C5F 99(2)
N31 Pd3 N1F C5F -157(41)
N3A Pd3 N1F C1F 93.4(18)
N32 Pd3 N1F C1F -84.6(19)
N31 Pd3 N1F C1F 19(42)
N3B Pd6 N2F C10F 89.0(19)
N61 Pd6 N2F C10F -25(16)
N62 Pd6 N2F C10F -91.4(19)
N3B Pd6 N2F C6F -87.6(19)
N61 Pd6 N2F C6F 159(14)
N62 Pd6 N2F C6F 92.0(19)
C11F N3F N4F C14F 0(4)
C5F N1F C1F C2F 0(4)
Pd3 N1F C1F C2F -176.0(17)
N1F C1F C2F C3F -3(4)
C1F C2F C3F C4F 5(4)
C1F C2F C3F C11F -177(2)
C2F C3F C4F C5F -5(4)
C11F C3F C4F C5F 178(2)
C1F N1F C5F C4F 1(4)
Pd3 N1F C5F C4F 176.7(18)
C3F C4F C5F N1F 2(4)
C10F N2F C6F C7F -1(4)
Pd6 N2F C6F C7F 175.8(18)
N2F C6F C7F C8F 0(4)
C6F C7F C8F C9F -3(4)
C6F C7F C8F C14F 179(2)
C7F C8F C9F C10F 6(4)
C14F C8F C9F C10F -176(2)
C6F N2F C10F C9F 4(4)
Pd6 N2F C10F C9F -172.9(18)
C8F C9F C10F N2F -7(4)
N4F N3F C11F C12F -4(4)
N4F N3F C11F C3F 175(2)
C2F C3F C11F N3F -44(3)
C4F C3F C11F N3F 133(3)
C2F C3F C11F C12F 135(3)
C4F C3F C11F C12F -47(4)
N3F C11F C12F C13F 5(4)
C3F C11F C12F C13F -174(2)
N3F C11F C12F C1Q -180(3)
C3F C11F C12F C1Q 0(5)
C11F C12F C13F C14F -1(4)
C1Q C12F C13F C14F -177(3)
C11F C12F C13F C2Q 159(3)
C1Q C12F C13F C2Q -16(5)
N3F N4F C14F C13F 4(4)
N3F N4F C14F C8F -176(2)
C12F C13F C14F N4F -3(4)
C2Q C13F C14F N4F -158(4)
C12F C13F C14F C8F 177(2)
C2Q C13F C14F C8F 22(5)
C9F C8F C14F N4F -140(3)
C7F C8F C14F N4F 38(4)
C9F C8F C14F C13F 40(4)
C7F C8F C14F C13F -142(3)
N1I Pd7 N1G C1G -87(2)
N72 Pd7 N1G C1G 113(8)
N71 Pd7 N1G C1G 93(2)
N1I Pd7 N1G C5G 91(2)
N72 Pd7 N1G C5G -70(8)
N71 Pd7 N1G C5G -89(2)
N82 Pd8 N2G C6G -93(100)
N1J Pd8 N2G C6G 91.7(18)
N81 Pd8 N2G C6G -89.9(18)
N82 Pd8 N2G C10G 89(100)
N1J Pd8 N2G C10G -86.3(18)
N81 Pd8 N2G C10G 92.1(18)
N1K Pd9 N3G C15G 88.4(17)
N92 Pd9 N3G C15G 28(37)
N91 Pd9 N3G C15G -89.4(18)
N1K Pd9 N3G C11G -91.5(18)
N92 Pd9 N3G C11G -152(35)
N91 Pd9 N3G C11G 90.7(18)
C5G N1G C1G C2G 0(4)
Pd7 N1G C1G C2G 177.6(18)
N1G C1G C2G C3G -1(4)
C1G C2G C3G C4G 2(4)
C1G C2G C3G C16G 177(2)
C16G C3G C4G C5G -177(2)
C2G C3G C4G C5G -3(4)
C1G N1G C5G C4G -1(4)
Pd7 N1G C5G C4G -178.2(19)
C3G C4G C5G N1G 2(4)
C10G N2G C6G C7G 0(3)
Pd8 N2G C6G C7G -177.8(18)
N2G C6G C7G C8G -2(4)
C6G C7G C8G C9G 1(3)
C6G C7G C8G C17G -175(2)
C7G C8G C9G C10G 2(3)
C17G C8G C9G C10G 178(2)
C8G C9G C10G N2G -4(4)
C6G N2G C10G C9G 3(3)
Pd8 N2G C10G C9G -179.2(17)
C15G N3G C11G C12G -1(3)
Pd9 N3G C11G C12G 178.9(16)
N3G C11G C12G C13G 4(3)
C11G C12G C13G C14G -5(3)
C11G C12G C13G C18G 174.6(19)
C12G C13G C14G C15G 3(3)
C18G C13G C14G C15G -176.4(18)
C11G N3G C15G C14G -1(3)
Pd9 N3G C15G C14G 179.1(16)
C13G C14G C15G N3G 0(3)
C18G N6G C16G N4G 2(3)
C18G N6G C16G C3G 179.2(19)
C17G N4G C16G N6G 1(3)
C17G N4G C16G C3G -176.2(19)
C4G C3G C16G N6G -2(3)
C2G C3G C16G N6G -176(2)
C4G C3G C16G N4G 175(2)
C2G C3G C16G N4G 1(3)
C16G N4G C17G N5G -3(3)
C16G N4G C17G C8G 176.6(19)
C18G N5G C17G N4G 2(3)
C18G N5G C17G C8G -177.4(18)
C7G C8G C17G N4G 1(3)
C9G C8G C17G N4G -174(2)
C7G C8G C17G N5G -179(2)
C9G C8G C17G N5G 6(3)
C16G N6G C18G N5G -3(3)
C16G N6G C18G C13G -176.7(18)
C17G N5G C18G N6G 1(3)
C17G N5G C18G C13G 174.1(17)
C12G C13G C18G N6G -2(3)
C14G C13G C18G N6G 177.5(18)
C12G C13G C18G N5G -176(2)
C14G C13G C18G N5G 3(3)
N101 Pd10 N1H C1H 82(2)
N102 Pd10 N1H C1H 105(16)
N2I Pd10 N1H C1H -100(2)
N101 Pd10 N1H C5H -94(2)
N102 Pd10 N1H C5H -70(16)
N2I Pd10 N1H C5H 84.9(19)
N121 Pd12 N2H C10H 94.6(17)
N122 Pd12 N2H C10H 37(47)
N2K Pd12 N2H C10H -88.1(17)
N121 Pd12 N2H C6H -94.0(16)
N122 Pd12 N2H C6H -152(46)
N2K Pd12 N2H C6H 83.3(16)
N112 Pd11 N3H C15H -158(18)
N2J Pd11 N3H C15H -90.4(17)
N111 Pd11 N3H C15H 93.3(18)
N112 Pd11 N3H C11H 16(20)
N2J Pd11 N3H C11H 83.4(17)
N111 Pd11 N3H C11H -92.9(17)
C5H N1H C1H C2H -3(4)
Pd10 N1H C1H C2H -178.4(17)
N1H C1H C2H C3H 2(4)
C1H C2H C3H C4H -2(3)
C1H C2H C3H C16H 174(2)
C2H C3H C4H C5H 3(3)
C16H C3H C4H C5H -173(2)
C1H N1H C5H C4H 4(4)
Pd10 N1H C5H C4H -179.9(19)
C3H C4H C5H N1H -4(4)
C10H N2H C6H C7H 1(3)
Pd12 N2H C6H C7H -170.7(16)
N2H C6H C7H C8H 1(4)
C6H C7H C8H C9H -4(3)
C6H C7H C8H C17H -177(2)
C7H C8H C9H C10H 4(3)
C17H C8H C9H C10H 177(2)
C6H N2H C10H C9H 0(3)
Pd12 N2H C10H C9H 171.1(16)
C8H C9H C10H N2H -2(3)
C15H N3H C11H C12H -8(3)
Pd11 N3H C11H C12H 177.9(16)
N3H C11H C12H C13H 8(3)
C11H C12H C13H C14H -2(3)
C11H C12H C13H C18H -179(2)
C12H C13H C14H C15H -3(3)
C18H C13H C14H C15H 173(2)
C11H N3H C15H C14H 3(3)
Pd11 N3H C15H C14H 176.4(17)
C13H C14H C15H N3H 3(4)
C18H N6H C16H N4H -5(3)
C18H N6H C16H C3H 176(2)
C17H N4H C16H N6H 3(3)
C17H N4H C16H C3H -177.5(19)
C2H C3H C16H N6H 170(2)
C4H C3H C16H N6H -15(3)
C2H C3H C16H N4H -9(3)
C4H C3H C16H N4H 166(2)
C16H N4H C17H N5H 0(3)
C16H N4H C17H C8H 177.6(19)
C18H N5H C17H N4H -1(3)
C18H N5H C17H C8H -178.9(19)
C7H C8H C17H N4H -12(3)
C9H C8H C17H N4H 175.6(19)
C7H C8H C17H N5H 166(2)
C9H C8H C17H N5H -6(3)
C16H N6H C18H N5H 3(3)
C16H N6H C18H C13H -172.0(19)
C17H N5H C18H N6H -1(3)
C17H N5H C18H C13H 174.7(18)
C12H C13H C18H N6H 174(2)
C14H C13H C18H N6H -2(3)
C12H C13H C18H N5H -2(3)
C14H C13H C18H N5H -178(2)
N1G Pd7 N1I C5I -91(3)
N72 Pd7 N1I C5I 86(3)
N71 Pd7 N1I C5I 87(100)
N1G Pd7 N1I C1I 84(2)
N72 Pd7 N1I C1I -99(2)
N71 Pd7 N1I C1I -98(100)
N101 Pd10 N2I C10I -119(23)
N1H Pd10 N2I C10I 88(2)
N102 Pd10 N2I C10I -93(2)
N101 Pd10 N2I C6I 66(24)
N1H Pd10 N2I C6I -87(2)
N102 Pd10 N2I C6I 92(2)
C11I N3I N4I C14I 1(4)
C5I N1I C1I C2I -1(5)
Pd7 N1I C1I C2I -176(2)
N1I C1I C2I C3I -2(4)
C1I C2I C3I C4I 2(4)
C1I C2I C3I C11I 179(3)
C2I C3I C4I C5I 1(4)
C11I C3I C4I C5I -176(3)
C1I N1I C5I C4I 5(5)
Pd7 N1I C5I C4I -180(2)
C3I C4I C5I N1I -5(5)
C10I N2I C6I C7I 0(4)
Pd10 N2I C6I C7I 174.5(19)
N2I C6I C7I C8I 6(4)
C6I C7I C8I C9I -4(4)
C6I C7I C8I C14I -177(3)
C7I C8I C9I C10I -2(4)
C14I C8I C9I C10I 171(3)
C6I N2I C10I C9I -5(4)
Pd10 N2I C10I C9I 179.9(19)
C8I C9I C10I N2I 7(4)
N4I N3I C11I C12I -4(5)
N4I N3I C11I C3I -177(2)
C4I C3I C11I N3I 44(4)
C2I C3I C11I N3I -134(3)
C4I C3I C11I C12I -128(3)
C2I C3I C11I C12I 54(4)
N3I C11I C12I C13I 8(5)
C3I C11I C12I C13I 180(3)
N3I C11I C12I C2R -174(3)
C3I C11I C12I C2R -3(5)
C11I C12I C13I C14I -7(5)
C2R C12I C13I C14I 175(3)
C11I C12I C13I C1R -178(3)
C2R C12I C13I C1R 4(5)
N3I N4I C14I C8I 171(3)
N3I N4I C14I C13I -1(4)
C7I C8I C14I N4I 139(3)
C9I C8I C14I N4I -34(4)
C7I C8I C14I C13I -48(5)
C9I C8I C14I C13I 139(3)
C12I C13I C14I N4I 4(5)
C1R C13I C14I N4I 175(3)
C12I C13I C14I C8I -168(3)
C1R C13I C14I C8I 3(5)
N82 Pd8 N1J C5J 84(2)
N2G Pd8 N1J C5J -96(2)
N81 Pd8 N1J C5J -179(100)
N82 Pd8 N1J C1J -98.7(19)
N2G Pd8 N1J C1J 81.3(18)
N81 Pd8 N1J C1J -3(33)
N3H Pd11 N2J C10J 88.6(19)
N112 Pd11 N2J C10J -93.8(19)
N111 Pd11 N2J C10J -160(12)
N3H Pd11 N2J C6J -84.4(17)
N112 Pd11 N2J C6J 93.2(18)
N111 Pd11 N2J C6J 27(14)
C11J N3J N4J C14J 3(4)
C5J N1J C1J C2J -5(4)
Pd8 N1J C1J C2J 178.4(18)
N1J C1J C2J C3J 8(4)
C1J C2J C3J C4J -9(4)
C1J C2J C3J C11J 176(2)
C2J C3J C4J C5J 7(4)
C11J C3J C4J C5J -178(2)
C1J N1J C5J C4J 3(4)
Pd8 N1J C5J C4J 179.8(19)
C3J C4J C5J N1J -4(4)
C10J N2J C6J C7J 1(4)
Pd11 N2J C6J C7J 175(2)
N2J C6J C7J C8J -2(4)
C6J C7J C8J C9J 0(4)
C6J C7J C8J C14J 174(2)
C7J C8J C9J C10J 2(4)
C14J C8J C9J C10J -172(2)
C6J N2J C10J C9J 0(3)
Pd11 N2J C10J C9J -172.7(17)
C8J C9J C10J N2J -2(4)
N4J N3J C11J C12J 1(4)
N4J N3J C11J C3J -176(2)
C4J C3J C11J N3J 57(3)
C2J C3J C11J N3J -129(3)
C4J C3J C11J C12J -120(3)
C2J C3J C11J C12J 54(3)
N3J C11J C12J C13J -10(4)
C3J C11J C12J C13J 167(2)
N3J C11J C12J C1T 179(3)
C3J C11J C12J C1T -4(4)
C11J C12J C13J C14J 13(4)
C1T C12J C13J C14J -177(3)
C11J C12J C13J C2T -159(4)
C1T C12J C13J C2T 11(6)
N3J N4J C14J C13J 2(4)
N3J N4J C14J C8J 180(2)
C12J C13J C14J N4J -10(4)
C2T C13J C14J N4J 163(4)
C12J C13J C14J C8J 172(2)
C2T C13J C14J C8J -14(5)
C7J C8J C14J N4J 139(3)
C9J C8J C14J N4J -47(3)
C7J C8J C14J C13J -43(4)
C9J C8J C14J C13J 131(3)
N3G Pd9 N1K C1K 78.6(17)
N92 Pd9 N1K C1K -102.6(18)
N91 Pd9 N1K C1K 149(18)
N3G Pd9 N1K C5K -96.0(17)
N92 Pd9 N1K C5K 82.7(17)
N91 Pd9 N1K C5K -26(19)
N121 Pd12 N2K C10K -168(15)
N2H Pd12 N2K C10K 90.7(18)
N122 Pd12 N2K C10K -88.4(18)
N121 Pd12 N2K C6K 18(17)
N2H Pd12 N2K C6K -83.2(15)
N122 Pd12 N2K C6K 97.6(16)
C11K N3K N4K C14K 4(3)
C5K N1K C1K C2K -6(3)
Pd9 N1K C1K C2K 179.4(16)
N1K C1K C2K C3K 5(3)
C1K C2K C3K C4K 0(3)
C1K C2K C3K C11K -179.5(19)
C2K C3K C4K C5K -2(3)
C11K C3K C4K C5K 177.0(19)
C1K N1K C5K C4K 3(3)
Pd9 N1K C5K C4K 177.7(16)
C3K C4K C5K N1K 1(3)
C10K N2K C6K C7K 2(3)
Pd12 N2K C6K C7K 176.4(16)
N2K C6K C7K C8K 0(3)
C6K C7K C8K C9K -3(4)
C6K C7K C8K C14K 177.1(19)
C7K C8K C9K C10K 3(4)
C14K C8K C9K C10K -177(2)
C6K N2K C10K C9K -2(3)
Pd12 N2K C10K C9K -175.9(16)
C8K C9K C10K N2K 0(4)
N4K N3K C11K C12K 0(3)
N4K N3K C11K C3K -175.9(17)
C2K C3K C11K C12K 53(3)
C4K C3K C11K C12K -126(2)
C2K C3K C11K N3K -131(2)
C4K C3K C11K N3K 50(3)
N3K C11K C12K C13K -1(3)
C3K C11K C12K C13K 175(2)
N3K C11K C12K C2S -178(2)
C3K C11K C12K C2S -3(3)
C11K C12K C13K C14K -2(3)
C2S C12K C13K C14K 175(2)
C11K C12K C13K C1S -170(2)
C2S C12K C13K C1S 8(3)
N3K N4K C14K C13K -7(3)
N3K N4K C14K C8K 171.5(19)
C12K C13K C14K N4K 6(3)
C1S C13K C14K N4K 173(2)
C12K C13K C14K C8K -172(2)
C1S C13K C14K C8K -6(3)
C9K C8K C14K N4K -40(3)
C7K C8K C14K N4K 140(2)
C9K C8K C14K C13K 139(2)
C7K C8K C14K C13K -41(3)
C18X C1X C2X C3X 1(5)
C1X C2X C3X C4X -10(5)
C2X C3X C4X C5X 12(5)
C3X C4X C5X C18X -3(4)
C3X C4X C5X C6X 175(2)
C4X C5X C6X C7X 0(4)
C18X C5X C6X C7X 178(2)
C4X C5X C6X C11X 176(2)
C18X C5X C6X C11X -5(4)
C11X C6X C7X C8X 3(4)
C5X C6X C7X C8X 179(2)
C6X C7X C8X C9X 0(4)
C7X C8X C9X C10X -1(5)
C8X C9X C10X C11X -2(5)
C9X C10X C11X C6X 5(4)
C9X C10X C11X C12X 177(3)
C7X C6X C11X C10X -5(4)
C5X C6X C11X C10X 179(2)
C7X C6X C11X C12X -178(2)
C5X C6X C11X C12X 6(4)
C10X C11X C12X C17X -173(2)
C6X C11X C12X C17X -1(4)
C10X C11X C12X C13X 7(4)
C6X C11X C12X C13X 179(2)
C17X C12X C13X C14X 3(4)
C11X C12X C13X C14X -177(2)
C12X C13X C14X C15X -3(5)
C13X C14X C15X C16X 2(5)
C14X C15X C16X C17X 1(5)
C15X C16X C17X C12X -1(5)
C15X C16X C17X C18X -178(3)
C13X C12X C17X C16X -1(4)
C11X C12X C17X C16X 180(2)
C13X C12X C17X C18X 176(3)
C11X C12X C17X C18X -3(4)
C4X C5X C18X C17X 179(2)
C6X C5X C18X C17X 1(4)
C4X C5X C18X C1X -4(4)
C6X C5X C18X C1X 177(2)
C16X C17X C18X C5X -180(3)
C12X C17X C18X C5X 4(4)
C16X C17X C18X C1X 4(4)
C12X C17X C18X C1X -172(3)
C2X C1X C18X C5X 6(5)
C2X C1X C18X C17X -177(3)
C18Y C1Y C2Y C3Y -3(4)
C1Y C2Y C3Y C4Y 1(4)
C2Y C3Y C4Y C5Y 1(4)
C3Y C4Y C5Y C18Y -2(4)
C3Y C4Y C5Y C6Y 176(3)
C18Y C5Y C6Y C11Y 4(4)
C4Y C5Y C6Y C11Y -174(3)
C18Y C5Y C6Y C7Y 180(3)
C4Y C5Y C6Y C7Y 1(4)
C11Y C6Y C7Y C8Y -1(4)
C5Y C6Y C7Y C8Y -177(3)
C6Y C7Y C8Y C9Y -2(4)
C7Y C8Y C9Y C10Y -1(4)
C8Y C9Y C10Y C11Y 7(4)
C7Y C6Y C11Y C12Y 177(2)
C5Y C6Y C11Y C12Y -7(4)
C7Y C6Y C11Y C10Y 7(4)
C5Y C6Y C11Y C10Y -177(2)
C9Y C10Y C11Y C6Y -10(4)
C9Y C10Y C11Y C12Y 180(3)
C6Y C11Y C12Y C13Y -172(3)
C10Y C11Y C12Y C13Y -2(4)
C6Y C11Y C12Y C17Y 4(4)
C10Y C11Y C12Y C17Y 174(2)
C17Y C12Y C13Y C14Y 8(4)
C11Y C12Y C13Y C14Y -176(3)
C12Y C13Y C14Y C15Y -7(6)
C13Y C14Y C15Y C16Y 6(6)
C14Y C15Y C16Y C17Y -6(5)
C15Y C16Y C17Y C12Y 8(5)
C15Y C16Y C17Y C18Y -180(3)
C13Y C12Y C17Y C16Y -8(4)
C11Y C12Y C17Y C16Y 176(3)
C13Y C12Y C17Y C18Y 179(2)
C11Y C12Y C17Y C18Y 3(4)
C6Y C5Y C18Y C1Y -178(3)
C4Y C5Y C18Y C1Y 0(4)
C6Y C5Y C18Y C17Y 3(4)
C4Y C5Y C18Y C17Y -179(2)
C2Y C1Y C18Y C5Y 3(5)
C2Y C1Y C18Y C17Y -178(3)
C16Y C17Y C18Y C5Y -178(3)
C12Y C17Y C18Y C5Y -6(4)
C16Y C17Y C18Y C1Y 3(4)
C12Y C17Y C18Y C1Y 175(3)
C18Z C1Z C2Z C3Z 8(4)
C1Z C2Z C3Z C4Z -10(5)
C2Z C3Z C4Z C5Z 6(4)
C3Z C4Z C5Z C6Z 178(2)
C3Z C4Z C5Z C18Z -2(4)
C4Z C5Z C6Z C7Z 3(4)
C18Z C5Z C6Z C7Z -177(2)
C4Z C5Z C6Z C11Z 180(2)
C18Z C5Z C6Z C11Z 0(3)
C11Z C6Z C7Z C8Z 5(4)
C5Z C6Z C7Z C8Z -178(2)
C6Z C7Z C8Z C9Z -8(4)
C7Z C8Z C9Z C10Z 8(4)
C8Z C9Z C10Z C11Z -3(5)
C7Z C6Z C11Z C12Z 179(2)
C5Z C6Z C11Z C12Z 2(3)
C7Z C6Z C11Z C10Z 0(3)
C5Z C6Z C11Z C10Z -177(2)
C9Z C10Z C11Z C12Z -180(3)
C9Z C10Z C11Z C6Z -1(4)
C6Z C11Z C12Z C17Z -3(4)
C10Z C11Z C12Z C17Z 176(2)
C6Z C11Z C12Z C13Z 180(2)
C10Z C11Z C12Z C13Z -1(4)
C17Z C12Z C13Z C14Z -2(4)
C11Z C12Z C13Z C14Z 175(2)
C12Z C13Z C14Z C15Z 4(4)
C13Z C14Z C15Z C16Z -4(5)
C14Z C15Z C16Z C17Z 4(4)
C11Z C12Z C17Z C16Z -176(2)
C13Z C12Z C17Z C16Z 2(4)
C11Z C12Z C17Z C18Z 1(4)
C13Z C12Z C17Z C18Z 179(2)
C15Z C16Z C17Z C12Z -3(4)
C15Z C16Z C17Z C18Z -179(3)
C12Z C17Z C18Z C1Z 179(3)
C16Z C17Z C18Z C1Z -5(4)
C12Z C17Z C18Z C5Z 1(4)
C16Z C17Z C18Z C5Z 178(2)
C2Z C1Z C18Z C17Z 179(3)
C2Z C1Z C18Z C5Z -4(4)
C4Z C5Z C18Z C17Z 179(2)
C6Z C5Z C18Z C17Z -2(4)
C4Z C5Z C18Z C1Z 1(4)
C6Z C5Z C18Z C1Z -179(2)
C2O N1O C1O O1O 3(5)
C2O N1O C1O C13D 178(3)
C12D C13D C1O O1O 72(4)
C14D C13D C1O O1O -111(3)
C12D C13D C1O N1O -103(3)
C14D C13D C1O N1O 74(4)
C1O N1O C2O C5O 121(3)
C4O N2O C3O O2O 13(7)
C4O N2O C3O C12D -173(3)
C13D C12D C3O N2O -80(4)
C11D C12D C3O N2O 104(4)
C13D C12D C3O O2O 94(4)
C11D C12D C3O O2O -81(4)
C3O N2O C4O C6O 74(5)
C2P N1P C1P O1P -8(5)
C2P N1P C1P C12E 172(3)
C11E C12E C1P N1P 100(3)
C13E C12E C1P N1P -85(3)
C11E C12E C1P O1P -80(3)
C13E C12E C1P O1P 95(3)
C4P N2P C3P O2P 3(6)
C4P N2P C3P C13E -169(3)
C12E C13E C3P O2P -97(3)
C14E C13E C3P O2P 74(3)
C12E C13E C3P N2P 78(3)
C14E C13E C3P N2P -111(3)
C3P N2P C4P C5P 107(5)
C3Q N1Q C1Q O1Q -11(10)
C3Q N1Q C1Q C12F 174(3)
C11F C12F C1Q N1Q 103(5)
C13F C12F C1Q N1Q -82(5)
C11F C12F C1Q O1Q -74(5)
C13F C12F C1Q O1Q 101(4)
C14F C13F C2Q N2Q 49(9)
C12F C13F C2Q N2Q -105(7)
C14F C13F C2Q O2Q -112(5)
C12F C13F C2Q O2Q 93(5)
C1Q N1Q C3Q C4Q 109(5)
O2Q C2Q N2Q C5Q -13(15)
C13F C2Q N2Q C5Q -161(4)
C2Q N2Q C5Q C6Q 117(6)
C12I C13I C1R N1R -94(5)
C14I C13I C1R N1R 96(5)
C12I C13I C1R O1R 97(5)
C14I C13I C1R O1R -73(5)
C4R N2R C2R O2R 8(8)
C4R N2R C2R C12I -155(4)
C13I C12I C2R N2R -108(4)
C11I C12I C2R N2R 74(5)
C13I C12I C2R O2R 86(4)
C11I C12I C2R O2R -92(4)
O1R C1R N1R C3R -11(8)
C13I C1R N1R C3R -177(4)
C5R C3R N1R C1R 151(4)
C2R N2R C4R C6R 108(9)
N1R C3R C5R O3R -73(6)
C3S N1S C1S O1S -4(4)
C3S N1S C1S C13K -179(2)
C12K C13K C1S O1S 101(3)
C14K C13K C1S O1S -65(3)
C12K C13K C1S N1S -83(3)
C14K C13K C1S N1S 110(3)
C5S N2S C2S O2S -2(4)
C5S N2S C2S C12K 180(2)
C11K C12K C2S O2S -104(3)
C13K C12K C2S O2S 79(3)
C11K C12K C2S N2S 75(3)
C13K C12K C2S N2S -103(3)
C1S N1S C3S C4S 128(3)
N1S C3S C4S O4S -76(3)
C2S N2S C5S C6S -96(3)
N2S C5S C6S O3S -68(3)
C3T N1T C1T O1T 11(8)
C3T N1T C1T C12J -171(4)
C13J C12J C1T O1T 92(5)
C11J C12J C1T O1T -98(4)
C13J C12J C1T N1T -86(5)
C11J C12J C1T N1T 85(5)
C12J C13J C2T N2T 110(8)
C14J C13J C2T N2T -62(10)
C12J C13J C2T O2T -72(6)
C14J C13J C2T O2T 116(5)
C1T N1T C3T C4T -140(4)
N1T C3T C4T O4T 88(5)
N2T C5T C6T O3T -28(9)
O2T C2T N2T C5T -4(22)
C13J C2T N2T C5T 171(4)
C6T C5T N2T C2T 119(10)
N1A Pd1 N11 C13 80(2)
N1D Pd1 N11 C13 -66(24)
N12 Pd1 N11 C13 -101(2)
N1A Pd1 N11 C11 -161.7(19)
N1D Pd1 N11 C11 52(24)
N12 Pd1 N11 C11 17(2)
N1A Pd1 N11 C14 -49(2)
N1D Pd1 N11 C14 165(23)
N12 Pd1 N11 C14 130(2)
N1A Pd1 N12 C15 -71(57)
N1D Pd1 N12 C15 65(3)
N11 Pd1 N12 C15 -116(3)
N1A Pd1 N12 C16 171(100)
N1D Pd1 N12 C16 -53(2)
N11 Pd1 N12 C16 126(2)
N1A Pd1 N12 C12 64(57)
N1D Pd1 N12 C12 -160(2)
N11 Pd1 N12 C12 19(2)
N2A Pd2 N21 C24 72(2)
N1E Pd2 N21 C24 -19(11)
N22 Pd2 N21 C24 -110(2)
N2A Pd2 N21 C23 -51.8(18)
N1E Pd2 N21 C23 -142(10)
N22 Pd2 N21 C23 126.5(19)
N2A Pd2 N21 C21 -168(2)
N1E Pd2 N21 C21 101(10)
N22 Pd2 N21 C21 10(2)
N2A Pd2 N22 C26 -179(100)
N1E Pd2 N22 C26 -43(2)
N21 Pd2 N22 C26 133(2)
N2A Pd2 N22 C25 -53(21)
N1E Pd2 N22 C25 83(2)
N21 Pd2 N22 C25 -101(2)
N2A Pd2 N22 C22 66(21)
N1E Pd2 N22 C22 -157.5(18)
N21 Pd2 N22 C22 18.1(18)
N1F Pd3 N31 C33 9(42)
N3A Pd3 N31 C33 -66(2)
N32 Pd3 N31 C33 112(2)
N1F Pd3 N31 C34 122(40)
N3A Pd3 N31 C34 48(3)
N32 Pd3 N31 C34 -134(3)
N1F Pd3 N31 C31 -118(41)
N3A Pd3 N31 C31 168(2)
N32 Pd3 N31 C31 -14(2)
N1F Pd3 N32 C35 44(3)
N3A Pd3 N32 C35 -95(20)
N31 Pd3 N32 C35 -134(3)
N1F Pd3 N32 C32 168(2)
N3A Pd3 N32 C32 29(21)
N31 Pd3 N32 C32 -11(2)
N1F Pd3 N32 C36 -71(2)
N3A Pd3 N32 C36 150(19)
N31 Pd3 N32 C36 111(2)
N2D Pd4 N41 C41 -72(33)
N1B Pd4 N41 C41 161(2)
N42 Pd4 N41 C41 -17(2)
N2D Pd4 N41 C44 47(34)
N1B Pd4 N41 C44 -80(2)
N42 Pd4 N41 C44 102(2)
N2D Pd4 N41 C43 172(100)
N1B Pd4 N41 C43 45(2)
N42 Pd4 N41 C43 -133(2)
N2D Pd4 N42 C42 170(2)
N41 Pd4 N42 C42 -8(2)
N1B Pd4 N42 C42 -49(22)
N2D Pd4 N42 C46 47(2)
N41 Pd4 N42 C46 -131(2)
N1B Pd4 N42 C46 -171(85)
N2D Pd4 N42 C45 -71(2)
N41 Pd4 N42 C45 111(2)
N1B Pd4 N42 C45 71(21)
N2B Pd5 N51 C53 64.7(18)
N52 Pd5 N51 C53 -117.4(19)
N2E Pd5 N51 C53 74(42)
N2B Pd5 N51 C51 -178.4(18)
N52 Pd5 N51 C51 -0.5(18)
N2E Pd5 N51 C51 -170(100)
N2B Pd5 N51 C54 -59.7(18)
N52 Pd5 N51 C54 118.2(18)
N2E Pd5 N51 C54 -51(43)
N2B Pd5 N52 C56 -4(24)
N2E Pd5 N52 C56 65(2)
N51 Pd5 N52 C56 -115(2)
N2B Pd5 N52 C52 108(22)
N2E Pd5 N52 C52 177(2)
N51 Pd5 N52 C52 -3(2)
N2B Pd5 N52 C55 -138(22)
N2E Pd5 N52 C55 -69(2)
N51 Pd5 N52 C55 111(2)
N3B Pd6 N61 C64 -71(2)
N2F Pd6 N61 C64 43(16)
N62 Pd6 N61 C64 110(2)
N3B Pd6 N61 C63 47.1(19)
N2F Pd6 N61 C63 161(14)
N62 Pd6 N61 C63 -132.5(19)
N3B Pd6 N61 C61 163.5(18)
N2F Pd6 N61 C61 -83(15)
N62 Pd6 N61 C61 -16.1(18)
N3B Pd6 N62 C66 154(100)
N61 Pd6 N62 C66 -124(2)
N2F Pd6 N62 C66 53(2)
N3B Pd6 N62 C65 33(100)
N61 Pd6 N62 C65 115.1(19)
N2F Pd6 N62 C65 -67.8(18)
N3B Pd6 N62 C62 -84(100)
N61 Pd6 N62 C62 -1.8(19)
N2F Pd6 N62 C62 175.2(19)
N1I Pd7 N71 C73 -112(100)
N1G Pd7 N71 C73 66(3)
N72 Pd7 N71 C73 -111(3)
N1I Pd7 N71 C74 123(100)
N1G Pd7 N71 C74 -59(3)
N72 Pd7 N71 C74 124(3)
N1I Pd7 N71 C71 10(100)
N1G Pd7 N71 C71 -172(2)
N72 Pd7 N71 C71 11(2)
N1I Pd7 N72 C76 59(3)
N1G Pd7 N72 C76 -141(7)
N71 Pd7 N72 C76 -121(3)
N1I Pd7 N72 C75 -41(3)
N1G Pd7 N72 C75 119(8)
N71 Pd7 N72 C75 139(3)
N1I Pd7 N72 C72 -144(2)
N1G Pd7 N72 C72 16(9)
N71 Pd7 N72 C72 36(3)
N82 Pd8 N81 C83 108.5(19)
N2G Pd8 N81 C83 -71.5(19)
N1J Pd8 N81 C83 12(33)
N82 Pd8 N81 C84 -127(2)
N2G Pd8 N81 C84 53(2)
N1J Pd8 N81 C84 136(31)
N82 Pd8 N81 C81 -11.1(18)
N2G Pd8 N81 C81 168.9(18)
N1J Pd8 N81 C81 -107(31)
N2G Pd8 N82 C85 106(100)
N1J Pd8 N82 C85 -79(2)
N81 Pd8 N82 C85 103(2)
N2G Pd8 N82 C82 -16(100)
N1J Pd8 N82 C82 159.6(19)
N81 Pd8 N82 C82 -18.7(19)
N2G Pd8 N82 C86 -130(100)
N1J Pd8 N82 C86 46(2)
N81 Pd8 N82 C86 -132(2)
N3G Pd9 N91 C91 -170.4(17)
N1K Pd9 N91 C91 120(18)
N92 Pd9 N91 C91 10.8(17)
N3G Pd9 N91 C96 68.4(18)
N1K Pd9 N91 C96 -2(20)
N92 Pd9 N91 C96 -110.3(18)
N3G Pd9 N91 C95 -62.5(18)
N1K Pd9 N91 C95 -133(18)
N92 Pd9 N91 C95 118.8(19)
N3G Pd9 N92 C92 -118(36)
N1K Pd9 N92 C92 -179.0(19)
N91 Pd9 N92 C92 -1.3(19)
N3G Pd9 N92 C93 5(37)
N1K Pd9 N92 C93 -56(2)
N91 Pd9 N92 C93 122(2)
N3G Pd9 N92 C94 116(36)
N1K Pd9 N92 C94 55(3)
N91 Pd9 N92 C94 -127(3)
N1H Pd10 N101 C101 -174(3)
N102 Pd10 N101 C101 8(3)
N2I Pd10 N101 C101 34(25)
N1H Pd10 N101 C103 64(3)
N102 Pd10 N101 C103 -115(3)
N2I Pd10 N101 C103 -89(24)
N1H Pd10 N101 C104 -52(3)
N102 Pd10 N101 C104 129(3)
N2I Pd10 N101 C104 155(22)
N101 Pd10 N102 C105 127(2)
N1H Pd10 N102 C105 103(16)
N2I Pd10 N102 C105 -52(2)
N101 Pd10 N102 C106 -119(3)
N1H Pd10 N102 C106 -143(15)
N2I Pd10 N102 C106 62(3)
N101 Pd10 N102 C102 22(2)
N1H Pd10 N102 C102 -2(18)
N2I Pd10 N102 C102 -157(2)
N3H Pd11 N111 C115 -45(2)
N112 Pd11 N111 C115 137(2)
N2J Pd11 N111 C115 -157(12)
N3H Pd11 N111 C116 68(2)
N112 Pd11 N111 C116 -109(2)
N2J Pd11 N111 C116 -43(14)
N3H Pd11 N111 C111 -166.2(18)
N112 Pd11 N111 C111 16.2(19)
N2J Pd11 N111 C111 82(13)
N3H Pd11 N112 C113 14(20)
N2J Pd11 N112 C113 -53(2)
N111 Pd11 N112 C113 123(2)
N3H Pd11 N112 C112 -99(19)
N2J Pd11 N112 C112 -166.1(18)
N111 Pd11 N112 C112 10.2(19)
N3H Pd11 N112 C114 142(18)
N2J Pd11 N112 C114 75.0(19)
N111 Pd11 N112 C114 -109(2)
N2H Pd12 N121 C121 -168.7(19)
N122 Pd12 N121 C121 10.4(19)
N2K Pd12 N121 C121 91(16)
N2H Pd12 N121 C123 74.5(19)
N122 Pd12 N121 C123 -106.3(19)
N2K Pd12 N121 C123 -26(17)
N2H Pd12 N121 C124 -46.2(19)
N122 Pd12 N121 C124 133.0(19)
N2K Pd12 N121 C124 -147(16)
N121 Pd12 N122 C122 6.8(19)
N2H Pd12 N122 C122 65(47)
N2K Pd12 N122 C122 -170.5(19)
N121 Pd12 N122 C126 119(2)
N2H Pd12 N122 C126 177(100)
N2K Pd12 N122 C126 -58(2)
N121 Pd12 N122 C125 -115(2)
N2H Pd12 N122 C125 -57(47)
N2K Pd12 N122 C125 68(2)
C13 N11 C11 C12 66(3)
C14 N11 C11 C12 -167(3)
Pd1 N11 C11 C12 -49(3)
C15 N12 C12 C11 74(4)
C16 N12 C12 C11 -163(3)
Pd1 N12 C12 C11 -53(3)
N11 C11 C12 N12 70(3)
C24 N21 C21 C22 79(4)
C23 N21 C21 C22 -155(3)
Pd2 N21 C21 C22 -39(3)
N21 C21 C22 N22 61(4)
C26 N22 C22 C21 -168(3)
C25 N22 C22 C21 71(4)
Pd2 N22 C22 C21 -49(3)
C33 N31 C31 C32 -78(4)
C34 N31 C31 C32 158(4)
Pd3 N31 C31 C32 42(4)
N31 C31 C32 N32 -56(5)
C35 N32 C32 C31 163(3)
C36 N32 C32 C31 -77(4)
Pd3 N32 C32 C31 37(4)
C44 N41 C41 C42 -74(4)
C43 N41 C41 C42 162(3)
Pd4 N41 C41 C42 46(4)
N41 C41 C42 N42 -58(5)
C46 N42 C42 C41 157(3)
C45 N42 C42 C41 -85(4)
Pd4 N42 C42 C41 37(4)
C53 N51 C51 C52 123(3)
C54 N51 C51 C52 -114(3)
Pd5 N51 C51 C52 4(3)
N51 C51 C52 N52 -8(5)
C56 N52 C52 C51 126(4)
C55 N52 C52 C51 -112(4)
Pd5 N52 C52 C51 7(4)
C64 N61 C61 C62 -93(3)
C63 N61 C61 C62 153(3)
Pd6 N61 C61 C62 33(3)
N61 C61 C62 N62 -38(4)
C66 N62 C62 C61 143(3)
C65 N62 C62 C61 -98(3)
Pd6 N62 C62 C61 23(3)
C73 N71 C71 C72 68(4)
C74 N71 C71 C72 -164(3)
Pd7 N71 C71 C72 -53(3)
C76 N72 C72 C71 84(5)
C75 N72 C72 C71 -176(4)
Pd7 N72 C72 C71 -67(3)
N71 C71 C72 N72 74(4)
C83 N81 C81 C82 -77(3)
C84 N81 C81 C82 157(3)
Pd8 N81 C81 C82 40(3)
C85 N82 C82 C81 -77(3)
C86 N82 C82 C81 165(3)
Pd8 N82 C82 C81 45(3)
N81 C81 C82 N82 -59(3)
C96 N91 C91 C92 98(3)
C95 N91 C91 C92 -134(3)
Pd9 N91 C91 C92 -20(3)
N91 C91 C92 N92 21(4)
C93 N92 C92 C91 -139(3)
C94 N92 C92 C91 112(4)
Pd9 N92 C92 C91 -9(3)
C103 N101 C101 C102 98(3)
C104 N101 C101 C102 -162(3)
Pd10 N101 C101 C102 -32(4)
C105 N102 C102 C101 -160(3)
C106 N102 C102 C101 91(4)
Pd10 N102 C102 C101 -45(4)
C106 N102 C102 C105 -109(4)
Pd10 N102 C102 C105 115(3)
N101 C101 C102 N102 46(4)
N101 C101 C102 C105 22(7)
C106 N102 C105 C102 126(4)
Pd10 N102 C105 C102 -113(3)
C101 C102 C105 N102 35(5)
C115 N111 C111 C112 -162(3)
C116 N111 C111 C112 82(3)
Pd11 N111 C111 C112 -40(3)
N111 C111 C112 N112 56(3)
C113 N112 C112 C111 -163(3)
C114 N112 C112 C111 79(3)
Pd11 N112 C112 C111 -40(3)
C123 N121 C121 C122 90(4)
C124 N121 C121 C122 -154(3)
Pd12 N121 C121 C122 -29(4)
N121 C121 C122 N122 39(5)
C126 N122 C122 C121 -145(3)
C125 N122 C122 C121 97(4)
Pd12 N122 C122 C121 -25(4)
